data_7714808
loop_
_publ_author_name
'Liu, Guan-Lin'
'Wu, En-Hsu'
'Hung, Yu-Ching'
'Chou, Wei-Chi'
'Hung, Chia-Hsin'
'Lin, Chu-Chieh'
'Ko, Bao-Tsan'

_publ_section_title
;
 Tetracosanuclear nickel complexes as effective catalysts for
 cycloaddition of carbon dioxide with epoxides.
;
_journal_issue 4
_journal_name_full 'Dalton transactions (Cambridge, England : 2003)'
_journal_page_first 1425
_journal_page_last 1429
_journal_paper_doi 10.1039/d3dt03460g
_journal_volume 53
_journal_year 2024
_chemical_formula_moiety 'C160 H232 F8 N16 Ni24 O80, 10[C6H14], 3[CH2Cl2], 0.5[H2O]'
_chemical_formula_sum 'C223 H379 Cl6 F8 N16 Ni24 O80.5'
_chemical_formula_weight 6346.14
_space_group_crystal_system monoclinic
_space_group_IT_number 14
_space_group_name_Hall '-P 2yn'
_space_group_name_H-M_alt 'P 1 21/n 1'
_atom_sites_solution_hydrogens geom
_audit_creation_date 2023-11-10
_audit_creation_method
;
Olex2 1.5
(compiled 2023.08.24 svn.re1ec1418 for OlexSys, GUI svn.r6817)
;
_audit_update_record
;
2023-12-10 deposited with the CCDC.	2023-12-21 downloaded from the CCDC.
;
_cell_angle_alpha 90
_cell_angle_beta 93.397(2)
_cell_angle_gamma 90
_cell_formula_units_Z 4
_cell_length_a 24.8794(10)
_cell_length_b 26.4236(10)
_cell_length_c 43.2603(17)
_cell_measurement_reflns_used 9403
_cell_measurement_temperature 150.00
_cell_measurement_theta_max 26.301
_cell_measurement_theta_min 2.686
_cell_volume 28389.5(19)
_computing_cell_refinement 'SAINT V8.40A (Bruker, 2019)'
_computing_data_reduction 'SAINT V8.40A (Bruker, 2019)'
_computing_molecular_graphics 'Olex2 1.5 (Dolomanov et al., 2009)'
_computing_publication_material 'Olex2 1.5 (Dolomanov et al., 2009)'
_computing_structure_refinement 'SHELXL 2018/3 (Sheldrick, 2015)'
_computing_structure_solution 'SHELXT 2014/5 (Sheldrick, 2014)'
_diffrn_ambient_temperature 150.00
_diffrn_measured_fraction_theta_full 0.997
_diffrn_measured_fraction_theta_max 0.997
_diffrn_measurement_device_type 'Bruker APEX-II CCD'
_diffrn_measurement_method '\f and \w scans'
_diffrn_radiation_type MoK\a
_diffrn_radiation_wavelength 0.71073
_diffrn_reflns_av_R_equivalents 0.0607
_diffrn_reflns_av_unetI/netI 0.0361
_diffrn_reflns_Laue_measured_fraction_full 0.997
_diffrn_reflns_Laue_measured_fraction_max 0.997
_diffrn_reflns_limit_h_max 29
_diffrn_reflns_limit_h_min -29
_diffrn_reflns_limit_k_max 31
_diffrn_reflns_limit_k_min -31
_diffrn_reflns_limit_l_max 51
_diffrn_reflns_limit_l_min -51
_diffrn_reflns_number 342711
_diffrn_reflns_point_group_measured_fraction_full 0.997
_diffrn_reflns_point_group_measured_fraction_max 0.997
_diffrn_reflns_theta_full 25.000
_diffrn_reflns_theta_max 25.000
_diffrn_reflns_theta_min 2.403
_diffrn_source_current 30.0
_diffrn_source_power 1.5
_diffrn_source_voltage 50.0
_exptl_absorpt_coefficient_mu 1.689
_exptl_absorpt_correction_T_max 0.7454
_exptl_absorpt_correction_T_min 0.5976
_exptl_absorpt_correction_type multi-scan
_exptl_absorpt_process_details
;
SADABS-2016/2 (Bruker,2016/2) was used for absorption correction.
wR2(int) was 0.0842 before and 0.0705 after correction.
The Ratio of minimum to maximum transmission is 0.8017.
The \l/2 correction factor is Not present.
;
_exptl_crystal_colour green
_exptl_crystal_colour_primary green
_exptl_crystal_density_diffrn 1.485
_exptl_crystal_description cube
_exptl_crystal_F_000 13276
_exptl_crystal_size_max 0.37
_exptl_crystal_size_mid 0.33
_exptl_crystal_size_min 0.28
_refine_diff_density_max 1.755
_refine_diff_density_min -1.024
_refine_diff_density_rms 0.161
_refine_ls_extinction_method none
_refine_ls_goodness_of_fit_ref 1.063
_refine_ls_hydrogen_treatment constr
_refine_ls_matrix_type full
_refine_ls_number_parameters 2641
_refine_ls_number_reflns 49878
_refine_ls_number_restraints 0
_refine_ls_restrained_S_all 1.063
_refine_ls_R_factor_all 0.1216
_refine_ls_R_factor_gt 0.0832
_refine_ls_shift/su_max 0.001
_refine_ls_shift/su_mean 0.000
_refine_ls_structure_factor_coef Fsqd
_refine_ls_weighting_details 'w=1/[\s^2^(Fo^2^)+(0.0951P)^2^+342.2578P] where P=(Fo^2^+2Fc^2^)/3'
_refine_ls_weighting_scheme calc
_refine_ls_wR_factor_gt 0.2130
_refine_ls_wR_factor_ref 0.2430
_reflns_Friedel_coverage 0.000
_reflns_number_gt 34738
_reflns_number_total 49878
_reflns_threshold_expression 'I > 2\s(I)'
_cod_data_source_file d3dt03460g2.cif
_cod_data_source_block (l2ni3)8_sq
_cod_depositor_comments 'Adding full bibliography for 7714805--7714810.cif.'
_cod_original_sg_symbol_H-M 'P 21/n'
_cod_original_formula_sum 'C223 H379 Cl6 F8 N16 Ni24 O80.50'
_cod_database_code 7714808
_shelx_shelxl_version_number 2018/3
_shelx_space_group_comment
;
The symmetry employed for this shelxl refinement is uniquely defined
by the following loop, which should always be used as a source of
symmetry information in preference to the above space-group names.
They are only intended as comments.
;
_shelx_estimated_absorpt_t_max 0.649
_shelx_estimated_absorpt_t_min 0.574
_olex2_refinement_description
;
1. Fixed Uiso
 At 1.2 times of:
  All C(H) groups, All C(H,H) groups, All O(H) groups
 At 1.5 times of:
  All C(H,H,H) groups
2.a Ternary CH refined with riding coordinates:
 O6(H6), O16(H16), O26(H26), O36(H36), O46(H46), O56(H56), O66(H66), O76(H76)
2.b Secondary CH2 refined with riding coordinates:
 C8(H8A,H8B), C9(H9A,H9B), C10(H10A,H10B), C28(H28A,H28B), C29(H29A,H29B),
 C30(H30A,H30B), C48(H48A,H48B), C49(H49A,H49B), C50(H50A,H50B), C68(H68A,H68B),
  C69(H69A,H69B), C70(H70A,H70B), C88(H88A,H88B), C89(H89A,H89B), C90(H90A,
 H90B), C108(H10F,H10G), C109(H10H,H10I), C110(H11D,H11E), C128(H12G,H12H),
 C129(H12I,H12J), C130(H13A,H13B), C148(H14G,H14H), C149(H14I,H14J), C150(H15A,
 H15B)
2.c Aromatic/amide H refined with riding coordinates:
 C2(H2), C3(H3), C5(H5), C7(H7), C22(H22), C23(H23), C25(H25), C27(H27),
 C42(H42), C43(H43), C45(H45), C47(H47), C62(H62), C63(H63), C65(H65), C67(H67),
  C82(H82), C83(H83), C85(H85), C87(H87), C102(H102), C103(H103), C105(H105),
 C107(H107), C122(H122), C123(H123), C125(H125), C127(H127), C142(H142),
 C143(H143), C145(H145), C147(H147)
2.d Idealised Me refined as rotating group:
 C11(H11A,H11B,H11C), C12(H12A,H12B,H12C), C14(H14A,H14B,H14C), C16(H16A,H16B,
 H16C), C18(H18A,H18B,H18C), C20(H20A,H20B,H20C), C31(H31A,H31B,H31C), C32(H32A,
 H32B,H32C), C34(H34A,H34B,H34C), C36(H36A,H36B,H36C), C38(H38A,H38B,H38C),
 C40(H40A,H40B,H40C), C51(H51A,H51B,H51C), C52(H52A,H52B,H52C), C54(H54A,H54B,
 H54C), C56(H56A,H56B,H56C), C58(H58A,H58B,H58C), C60(H60A,H60B,H60C), C71(H71A,
 H71B,H71C), C72(H72A,H72B,H72C), C74(H74A,H74B,H74C), C76(H76A,H76B,H76C),
 C78(H78A,H78B,H78C), C80(H80A,H80B,H80C), C91(H91A,H91B,H91C), C92(H92A,H92B,
 H92C), C94(H94A,H94B,H94C), C96(H96A,H96B,H96C), C98(H98A,H98B,H98C),
 C100(H10C,H10D,H10E), C111(H11F,H11G,H11H), C112(H11I,H11J,H11K), C114(H11L,
 H11M,H11N), C116(H11O,H11P,H11Q), C118(H11R,H11S,H11T), C120(H12D,H12E,H12F),
 C131(H13C,H13D,H13E), C132(H13F,H13G,H13H), C134(H13I,H13J,H13K), C136(H13L,
 H13M,H13N), C138(H13O,H13P,H13Q), C140(H14D,H14E,H14F), C151(H15C,H15D,H15E),
 C152(H15F,H15G,H15H), C154(H15I,H15J,H15K), C156(H15L,H15M,H15N), C158(H15O,
 H15P,H15Q), C160(H16D,H16E,H16F)
;
_platon_squeeze_special_details
;
A solvent mask was calculated and 2535 electrons were 
found in a volume of 12384\%A^3^ in 2 voids per unit cell. 
This is consistent with the presence of 
10[C6H14], 3[CH2Cl2], 0.5[H2O] per Asymmetric Unit 
which account for 2524 electrons 
per unit cell.
;
_platon_squeeze_void_probe_radius 1.20
_olex2_submission_special_instructions 'No special instructions were received'

loop_
_space_group_symop_operation_xyz
'x, y, z'
'-x+1/2, y+1/2, -z+1/2'
'-x, -y, -z'
'x-1/2, -y-1/2, z-1/2'

loop_
_atom_site_label
_atom_site_type_symbol
_atom_site_fract_x
_atom_site_fract_y
_atom_site_fract_z
_atom_site_U_iso_or_equiv
_atom_site_adp_type
_atom_site_occupancy
_atom_site_site_symmetry_order
_atom_site_calc_flag
_atom_site_refinement_flags_posn
_atom_site_refinement_flags_adp
_atom_site_refinement_flags_occupancy
_atom_site_disorder_assembly
_atom_site_disorder_group
Ni1 Ni 0.55716(4) 0.36253(4) 0.56063(2) 0.0340(2) Uani 1 1 d . . . . .
Ni2 Ni 0.45718(4) 0.31327(4) 0.58164(2) 0.0257(2) Uani 1 1 d . . . . .
Ni3 Ni 0.36253(4) 0.25215(3) 0.60616(2) 0.0240(2) Uani 1 1 d . . . . .
Ni4 Ni 0.28266(4) 0.18146(4) 0.54716(2) 0.0301(2) Uani 1 1 d . . . . .
Ni5 Ni 0.24168(4) 0.23520(4) 0.60234(2) 0.0256(2) Uani 1 1 d . . . . .
Ni6 Ni 0.20778(4) 0.30060(4) 0.65769(2) 0.0249(2) Uani 1 1 d . . . . .
Ni7 Ni 0.08381(4) 0.37400(4) 0.64236(2) 0.0306(2) Uani 1 1 d . . . . .
Ni8 Ni 0.11771(4) 0.31840(4) 0.70091(2) 0.0263(2) Uani 1 1 d . . . . .
Ni9 Ni 0.16081(4) 0.25473(3) 0.75740(2) 0.0248(2) Uani 1 1 d . . . . .
Ni10 Ni 0.06003(4) 0.18163(4) 0.79538(2) 0.0326(2) Uani 1 1 d . . . . .
Ni11 Ni 0.15600(4) 0.23434(4) 0.82638(2) 0.0264(2) Uani 1 1 d . . . . .
Ni12 Ni 0.25395(4) 0.29945(4) 0.85084(2) 0.0250(2) Uani 1 1 d . . . . .
Ni13 Ni 0.23703(4) 0.36893(4) 0.92212(2) 0.0321(2) Uani 1 1 d . . . . .
Ni14 Ni 0.33828(4) 0.31876(4) 0.90356(2) 0.0263(2) Uani 1 1 d . . . . .
Ni15 Ni 0.43398(4) 0.25765(4) 0.88016(2) 0.0258(2) Uani 1 1 d . . . . .
Ni16 Ni 0.51446(4) 0.19033(4) 0.94010(2) 0.0318(2) Uani 1 1 d . . . . .
Ni17 Ni 0.55500(4) 0.24193(4) 0.88416(2) 0.0278(2) Uani 1 1 d . . . . .
Ni18 Ni 0.58919(4) 0.30529(4) 0.82786(2) 0.0266(2) Uani 1 1 d . . . . .
Ni19 Ni 0.71389(4) 0.37791(4) 0.84258(2) 0.0358(2) Uani 1 1 d . . . . .
Ni20 Ni 0.67974(4) 0.32006(4) 0.78458(2) 0.0288(2) Uani 1 1 d . . . . .
Ni21 Ni 0.63756(4) 0.25558(4) 0.72830(2) 0.0264(2) Uani 1 1 d . . . . .
Ni22 Ni 0.73868(4) 0.18368(4) 0.68973(2) 0.0344(2) Uani 1 1 d . . . . .
Ni23 Ni 0.64131(4) 0.23458(4) 0.65928(2) 0.0263(2) Uani 1 1 d . . . . .
Ni24 Ni 0.54260(4) 0.29756(3) 0.63418(2) 0.0240(2) Uani 1 1 d . . . . .
F1 F 0.5722(3) 0.1468(3) 0.47751(16) 0.075(2) Uani 1 1 d . . . . .
F2 F 0.1889(3) 0.3897(2) 0.47224(13) 0.0718(19) Uani 1 1 d . . . . .
F3 F -0.0635(3) 0.1661(2) 0.61134(16) 0.0712(18) Uani 1 1 d . . . . .
F4 F -0.0699(3) 0.3849(3) 0.8510(3) 0.110(3) Uani 1 1 d . . . . .
F5 F 0.2198(3) 0.1577(2) 1.00987(15) 0.0707(18) Uani 1 1 d . . . . .
F6 F 0.6064(3) 0.4025(2) 1.01196(13) 0.0663(17) Uani 1 1 d . . . . .
F7 F 0.8593(3) 0.1660(3) 0.87294(16) 0.0743(19) Uani 1 1 d . . . . .
F8 F 0.8632(3) 0.3929(3) 0.6403(2) 0.087(2) Uani 1 1 d . . . . .
O1 O 0.5044(2) 0.3076(2) 0.54489(12) 0.0324(12) Uani 1 1 d . . . . .
O2 O 0.5011(2) 0.4181(2) 0.54989(15) 0.0426(15) Uani 1 1 d . . . . .
O3 O 0.4267(2) 0.3801(2) 0.56620(13) 0.0371(13) Uani 1 1 d . . . . .
O4 O 0.4952(2) 0.25091(18) 0.60317(11) 0.0261(11) Uani 1 1 d . . . . .
O5 O 0.4243(2) 0.20016(19) 0.61051(12) 0.0278(11) Uani 1 1 d . . . . .
O6 O 0.5229(2) 0.3489(2) 0.60171(12) 0.0305(12) Uani 1 1 d . . . . .
H6 H 0.512196 0.381451 0.611430 0.037 Uiso 1 1 calc R U . . .
O7 O 0.3895(2) 0.27419(19) 0.56450(11) 0.0279(11) Uani 1 1 d . . . . .
O8 O 0.41001(19) 0.31457(18) 0.62084(11) 0.0250(11) Uani 1 1 d . . . . .
O9 O 0.3306(2) 0.2389(2) 0.53009(12) 0.0335(12) Uani 1 1 d . . . . .
O10 O 0.4774(2) 0.31977(19) 0.65748(11) 0.0286(11) Uani 1 1 d . . . . .
O11 O 0.2267(2) 0.2359(2) 0.55551(11) 0.0299(12) Uani 1 1 d . . . . .
O12 O 0.2359(2) 0.1253(2) 0.56446(13) 0.0369(13) Uani 1 1 d . . . . .
O13 O 0.2034(2) 0.1679(2) 0.60451(12) 0.0322(12) Uani 1 1 d . . . . .
O14 O 0.2922(2) 0.29849(19) 0.60164(12) 0.0276(11) Uani 1 1 d . . . . .
O15 O 0.2555(2) 0.3503(2) 0.63548(12) 0.0297(12) Uani 1 1 d . . . . .
O16 O 0.3105(2) 0.19897(19) 0.59139(11) 0.0273(11) Uani 1 1 d . . . . .
H16 H 0.315826 0.167488 0.604023 0.033 Uiso 1 1 calc R U . . .
O17 O 0.17597(19) 0.2768(2) 0.61562(11) 0.0271(11) Uani 1 1 d . . . . .
O18 O 0.2586(2) 0.23725(18) 0.65036(11) 0.0254(11) Uani 1 1 d . . . . .
O19 O 0.0982(2) 0.3175(2) 0.60964(13) 0.0368(13) Uani 1 1 d . . . . .
O20 O 0.3479(2) 0.2333(2) 0.65073(12) 0.0304(12) Uani 1 1 d . . . . .
O21 O 0.0536(2) 0.3174(2) 0.66898(12) 0.0331(12) Uani 1 1 d . . . . .
O22 O 0.0702(2) 0.4285(2) 0.67429(13) 0.0372(13) Uani 1 1 d . . . . .
O23 O 0.0937(2) 0.3854(2) 0.71807(13) 0.0379(13) Uani 1 1 d . . . . .
O24 O 0.15204(19) 0.25499(18) 0.68110(11) 0.0252(11) Uani 1 1 d . . . . .
O25 O 0.1675(2) 0.20390(19) 0.72200(12) 0.0306(12) Uani 1 1 d . . . . .
O26 O 0.1546(2) 0.3545(2) 0.66620(12) 0.0299(11) Uani 1 1 d . . . . .
H26 H 0.173547 0.385543 0.674383 0.036 Uiso 1 1 calc R U . . .
O27 O 0.0881(2) 0.2777(2) 0.73730(12) 0.0314(12) Uani 1 1 d . . . . .
O28 O 0.18638(19) 0.31776(19) 0.73154(11) 0.0266(11) Uani 1 1 d . . . . .
O29 O 0.0291(2) 0.2403(2) 0.76626(13) 0.0363(13) Uani 1 1 d . . . . .
O30 O 0.25019(19) 0.3216(2) 0.69768(11) 0.0279(11) Uani 1 1 d . . . . .
O31 O 0.0747(2) 0.2353(2) 0.82916(12) 0.0332(12) Uani 1 1 d . . . . .
O32 O 0.0896(2) 0.1250(2) 0.82428(14) 0.0401(14) Uani 1 1 d . . . . .
O33 O 0.1600(2) 0.1658(2) 0.84752(13) 0.0336(12) Uani 1 1 d . . . . .
O34 O 0.1521(2) 0.2986(2) 0.79813(11) 0.0290(11) Uani 1 1 d . . . . .
O35 O 0.2116(2) 0.3502(2) 0.82305(12) 0.0306(12) Uani 1 1 d . . . . .
O36 O 0.1363(2) 0.20011(19) 0.78491(11) 0.0291(11) Uani 1 1 d . . . . .
H36 H 0.158328 0.168865 0.782586 0.035 Uiso 1 1 calc R U . . .
O37 O 0.1830(2) 0.2738(2) 0.86593(12) 0.0298(11) Uani 1 1 d . . . . .
O38 O 0.23967(19) 0.23642(19) 0.82108(11) 0.0258(11) Uani 1 1 d . . . . .
O39 O 0.1813(2) 0.3097(2) 0.91258(12) 0.0316(12) Uani 1 1 d . . . . .
O40 O 0.2386(2) 0.23503(19) 0.76949(12) 0.0274(11) Uani 1 1 d . . . . .
O41 O 0.2892(2) 0.3153(2) 0.93978(11) 0.0321(12) Uani 1 1 d . . . . .
O42 O 0.2927(2) 0.4247(2) 0.93388(14) 0.0406(14) Uani 1 1 d . . . . .
O43 O 0.3674(2) 0.3867(2) 0.91867(13) 0.0342(12) Uani 1 1 d . . . . .
O44 O 0.3016(2) 0.25519(19) 0.88312(11) 0.0269(11) Uani 1 1 d . . . . .
O45 O 0.3727(2) 0.20540(19) 0.87663(12) 0.0300(12) Uani 1 1 d . . . . .
O46 O 0.2727(2) 0.35306(19) 0.88224(11) 0.0262(11) Uani 1 1 d . . . . .
H46 H 0.283457 0.384992 0.871843 0.031 Uiso 1 1 calc R U . . .
O47 O 0.4064(2) 0.28085(19) 0.92148(11) 0.0262(11) Uani 1 1 d . . . . .
O48 O 0.38592(19) 0.31873(19) 0.86462(11) 0.0248(11) Uani 1 1 d . . . . .
O49 O 0.4660(2) 0.2487(2) 0.95641(12) 0.0343(13) Uani 1 1 d . . . . .
O50 O 0.3190(2) 0.3212(2) 0.82742(11) 0.0289(11) Uani 1 1 d . . . . .
O51 O 0.5694(2) 0.2449(2) 0.93081(12) 0.0341(13) Uani 1 1 d . . . . .
O52 O 0.5613(2) 0.1339(2) 0.92390(14) 0.0416(14) Uani 1 1 d . . . . .
O53 O 0.5932(2) 0.1751(2) 0.88315(13) 0.0370(13) Uani 1 1 d . . . . .
O54 O 0.5042(2) 0.30493(18) 0.88373(11) 0.0266(11) Uani 1 1 d . . . . .
O55 O 0.5407(2) 0.3559(2) 0.84933(12) 0.0323(12) Uani 1 1 d . . . . .
O56 O 0.4868(2) 0.20541(19) 0.89553(12) 0.0287(11) Uani 1 1 d . . . . .
H56 H 0.481784 0.173362 0.883402 0.034 Uiso 1 1 calc R U . . .
O57 O 0.6202(2) 0.2828(2) 0.86997(12) 0.0332(12) Uani 1 1 d . . . . .
O58 O 0.5387(2) 0.24251(19) 0.83596(12) 0.0290(11) Uani 1 1 d . . . . .
O59 O 0.6974(2) 0.3253(2) 0.87678(13) 0.0383(13) Uani 1 1 d . . . . .
O60 O 0.4491(2) 0.2364(2) 0.83570(11) 0.0285(11) Uani 1 1 d . . . . .
O61 O 0.7426(2) 0.3198(2) 0.81736(13) 0.0356(13) Uani 1 1 d . . . . .
O62 O 0.7340(3) 0.4286(2) 0.80959(14) 0.0476(16) Uani 1 1 d . . . . .
O63 O 0.7074(2) 0.3849(2) 0.76688(13) 0.0401(14) Uani 1 1 d . . . . .
O64 O 0.6445(2) 0.25806(19) 0.80486(11) 0.0281(11) Uani 1 1 d . . . . .
O65 O 0.6315(2) 0.2062(2) 0.76445(12) 0.0313(12) Uani 1 1 d . . . . .
O66 O 0.6435(2) 0.3590(2) 0.81849(12) 0.0316(12) Uani 1 1 d . . . . .
H66 H 0.625103 0.389957 0.809772 0.038 Uiso 1 1 calc R U . . .
O67 O 0.7100(2) 0.2789(2) 0.74831(12) 0.0329(12) Uani 1 1 d . . . . .
O68 O 0.6117(2) 0.31868(19) 0.75342(11) 0.0269(11) Uani 1 1 d . . . . .
O69 O 0.7686(2) 0.2421(2) 0.71840(14) 0.0411(14) Uani 1 1 d . . . . .
O70 O 0.5474(2) 0.3245(2) 0.78755(12) 0.0306(12) Uani 1 1 d . . . . .
O71 O 0.7225(2) 0.2368(2) 0.65604(13) 0.0361(13) Uani 1 1 d . . . . .
O72 O 0.7088(2) 0.1257(2) 0.66152(14) 0.0428(14) Uani 1 1 d . . . . .
O73 O 0.6373(2) 0.1661(2) 0.63860(13) 0.0372(13) Uani 1 1 d . . . . .
O74 O 0.6444(2) 0.2987(2) 0.68709(11) 0.0290(11) Uani 1 1 d . . . . .
O75 O 0.5853(2) 0.34956(19) 0.66122(12) 0.0311(12) Uani 1 1 d . . . . .
O76 O 0.6624(2) 0.20080(19) 0.70073(11) 0.0286(11) Uani 1 1 d . . . . .
H76 H 0.640913 0.169230 0.703317 0.034 Uiso 1 1 calc R U . . .
O77 O 0.6131(2) 0.2724(2) 0.61914(11) 0.0284(11) Uani 1 1 d . . . . .
O78 O 0.55821(19) 0.23609(18) 0.66511(11) 0.0241(10) Uani 1 1 d . . . . .
O79 O 0.6130(2) 0.3043(2) 0.57111(12) 0.0341(12) Uani 1 1 d . . . . .
O80 O 0.5600(2) 0.23509(19) 0.71675(11) 0.0270(11) Uani 1 1 d . . . . .
N1 N 0.5824(3) 0.3648(3) 0.51633(18) 0.047(2) Uani 1 1 d . . . . .
N2 N 0.6104(3) 0.4223(3) 0.5768(2) 0.0481(19) Uani 1 1 d . . . . .
N3 N 0.2438(3) 0.1747(3) 0.50422(16) 0.0415(18) Uani 1 1 d . . . . .
N4 N 0.3400(3) 0.1225(3) 0.53768(17) 0.0388(16) Uani 1 1 d . . . . .
N5 N 0.0073(3) 0.3811(3) 0.62309(17) 0.0398(17) Uani 1 1 d . . . . .
N6 N 0.1149(3) 0.4335(3) 0.61393(17) 0.0466(19) Uani 1 1 d . . . . .
N7 N -0.0162(3) 0.1752(3) 0.81098(17) 0.0403(17) Uani 1 1 d . . . . .
N8 N 0.0467(3) 0.1237(3) 0.75987(17) 0.0442(18) Uani 1 1 d . . . . .
N9 N 0.2084(3) 0.3729(3) 0.96542(16) 0.0413(17) Uani 1 1 d . . . . .
N10 N 0.1864(3) 0.4275(3) 0.90250(18) 0.0423(17) Uani 1 1 d . . . . .
N11 N 0.5536(3) 0.1850(3) 0.98307(16) 0.0406(17) Uani 1 1 d . . . . .
N12 N 0.4576(3) 0.1313(3) 0.95095(17) 0.0414(17) Uani 1 1 d . . . . .
N13 N 0.7900(3) 0.3819(3) 0.86402(17) 0.0455(19) Uani 1 1 d . . . . .
N14 N 0.6818(3) 0.4416(3) 0.86777(18) 0.049(2) Uani 1 1 d . . . . .
N15 N 0.8138(3) 0.1785(3) 0.67289(17) 0.0430(18) Uani 1 1 d . . . . .
N16 N 0.7559(4) 0.1260(3) 0.72525(18) 0.050(2) Uani 1 1 d . . . . .
C1 C 0.5218(3) 0.2691(3) 0.52913(18) 0.0360(19) Uani 1 1 d . . . . .
C2 C 0.5012(4) 0.2205(4) 0.5321(2) 0.043(2) Uani 1 1 d . . . . .
H2 H 0.473588 0.215392 0.546078 0.051 Uiso 1 1 calc R U . . .
C3 C 0.5190(4) 0.1792(4) 0.5158(2) 0.046(2) Uani 1 1 d . . . . .
H3 H 0.505426 0.146193 0.519127 0.055 Uiso 1 1 calc R U . . .
C4 C 0.5565(4) 0.1875(5) 0.4948(2) 0.054(3) Uani 1 1 d . . . . .
C5 C 0.5772(4) 0.2340(4) 0.4890(2) 0.047(2) Uani 1 1 d . . . . .
H5 H 0.602262 0.238256 0.473476 0.056 Uiso 1 1 calc R U . . .
C6 C 0.5606(3) 0.2760(3) 0.50660(18) 0.0373(19) Uani 1 1 d . . . . .
C7 C 0.5821(4) 0.3264(4) 0.4993(2) 0.050(2) Uani 1 1 d . . . . .
H7 H 0.597085 0.330061 0.479701 0.060 Uiso 1 1 calc R U . . .
C8 C 0.5977(5) 0.4128(4) 0.5019(3) 0.061(3) Uani 1 1 d . . . . .
H8A H 0.565170 0.433834 0.497712 0.073 Uiso 1 1 calc R U . . .
H8B H 0.613347 0.405566 0.481824 0.073 Uiso 1 1 calc R U . . .
C9 C 0.6384(5) 0.4420(4) 0.5225(3) 0.073(4) Uani 1 1 d . . . . .
H9A H 0.651085 0.471333 0.510712 0.088 Uiso 1 1 calc R U . . .
H9B H 0.669813 0.419879 0.527450 0.088 Uiso 1 1 calc R U . . .
C10 C 0.6170(5) 0.4616(4) 0.5533(3) 0.066(3) Uani 1 1 d . . . . .
H10A H 0.642253 0.487533 0.562085 0.079 Uiso 1 1 calc R U . . .
H10B H 0.581830 0.478267 0.548700 0.079 Uiso 1 1 calc R U . . .
C11 C 0.5882(5) 0.4483(4) 0.6036(3) 0.063(3) Uani 1 1 d . . . . .
H11A H 0.552853 0.462591 0.597452 0.095 Uiso 1 1 calc R U . . .
H11B H 0.612658 0.475473 0.610793 0.095 Uiso 1 1 calc R U . . .
H11C H 0.584449 0.423860 0.620433 0.095 Uiso 1 1 calc R U . . .
C12 C 0.6638(5) 0.4024(5) 0.5867(3) 0.077(4) Uani 1 1 d . . . . .
H12A H 0.660781 0.380804 0.604883 0.116 Uiso 1 1 calc R U . . .
H12B H 0.688211 0.430648 0.591904 0.116 Uiso 1 1 calc R U . . .
H12C H 0.677931 0.382594 0.569825 0.116 Uiso 1 1 calc R U . . .
C13 C 0.4510(4) 0.4162(3) 0.5536(2) 0.041(2) Uani 1 1 d . . . . .
C14 C 0.4177(5) 0.4611(5) 0.5419(4) 0.085(4) Uani 1 1 d . . . . .
H14A H 0.380430 0.450322 0.537226 0.127 Uiso 1 1 calc R U . . .
H14B H 0.432635 0.474310 0.523018 0.127 Uiso 1 1 calc R U . . .
H14C H 0.418672 0.487567 0.557737 0.127 Uiso 1 1 calc R U . . .
C15 C 0.4738(3) 0.2080(3) 0.60834(15) 0.0284(17) Uani 1 1 d . . . . .
C16 C 0.5111(3) 0.1627(3) 0.61084(19) 0.0317(17) Uani 1 1 d . . . . .
H16A H 0.490035 0.132105 0.614367 0.047 Uiso 1 1 calc R U . . .
H16B H 0.537716 0.167614 0.628188 0.047 Uiso 1 1 calc R U . . .
H16C H 0.529577 0.159059 0.591587 0.047 Uiso 1 1 calc R U . . .
C17 C 0.3644(3) 0.2711(3) 0.53762(17) 0.0285(16) Uani 1 1 d . . . . .
C18 C 0.3778(4) 0.3096(4) 0.5136(2) 0.054(3) Uani 1 1 d . . . . .
H18A H 0.365992 0.343179 0.519980 0.080 Uiso 1 1 calc R U . . .
H18B H 0.359330 0.300717 0.493654 0.080 Uiso 1 1 calc R U . . .
H18C H 0.416787 0.309979 0.511373 0.080 Uiso 1 1 calc R U . . .
C19 C 0.4295(3) 0.3226(3) 0.64852(18) 0.0302(17) Uani 1 1 d . . . . .
C20 C 0.3900(3) 0.3391(3) 0.67228(19) 0.0374(19) Uani 1 1 d . . . . .
H20A H 0.392731 0.375736 0.675444 0.056 Uiso 1 1 calc R U . . .
H20B H 0.398588 0.321646 0.691942 0.056 Uiso 1 1 calc R U . . .
H20C H 0.353225 0.330443 0.664678 0.056 Uiso 1 1 calc R U . . .
C21 C 0.2180(3) 0.2733(3) 0.53518(19) 0.0337(18) Uani 1 1 d . . . . .
C22 C 0.2079(3) 0.3223(4) 0.54481(18) 0.039(2) Uani 1 1 d . . . . .
H22 H 0.206654 0.329106 0.566317 0.047 Uiso 1 1 calc R U . . .
C23 C 0.1998(4) 0.3611(4) 0.5239(2) 0.042(2) Uani 1 1 d . . . . .
H23 H 0.194417 0.394639 0.531053 0.051 Uiso 1 1 calc R U . . .
C24 C 0.1996(4) 0.3515(4) 0.4930(2) 0.048(2) Uani 1 1 d . . . . .
C25 C 0.2057(4) 0.3038(4) 0.48207(18) 0.046(2) Uani 1 1 d . . . . .
H25 H 0.202952 0.297674 0.460404 0.055 Uiso 1 1 calc R U . . .
C26 C 0.2164(3) 0.2632(3) 0.50308(17) 0.0362(19) Uani 1 1 d . . . . .
C27 C 0.2209(4) 0.2126(4) 0.4907(2) 0.044(2) Uani 1 1 d . . . . .
H27 H 0.205271 0.207059 0.470436 0.053 Uiso 1 1 calc R U . . .
C28 C 0.2373(4) 0.1250(4) 0.4891(2) 0.051(3) Uani 1 1 d . . . . .
H28A H 0.220866 0.129711 0.467853 0.062 Uiso 1 1 calc R U . . .
H28B H 0.212506 0.103974 0.500723 0.062 Uiso 1 1 calc R U . . .
C29 C 0.2913(5) 0.0972(4) 0.4873(2) 0.060(3) Uani 1 1 d . . . . .
H29A H 0.285593 0.066590 0.474363 0.071 Uiso 1 1 calc R U . . .
H29B H 0.316718 0.119467 0.476986 0.071 Uiso 1 1 calc R U . . .
C30 C 0.3167(4) 0.0816(3) 0.5184(2) 0.045(2) Uani 1 1 d . . . . .
H30A H 0.288960 0.064374 0.530132 0.054 Uiso 1 1 calc R U . . .
H30B H 0.345317 0.056599 0.514979 0.054 Uiso 1 1 calc R U . . .
C31 C 0.3606(4) 0.1003(4) 0.5674(2) 0.055(3) Uani 1 1 d . . . . .
H31A H 0.376801 0.126875 0.580654 0.082 Uiso 1 1 calc R U . . .
H31B H 0.387784 0.074586 0.563460 0.082 Uiso 1 1 calc R U . . .
H31C H 0.330804 0.084522 0.577692 0.082 Uiso 1 1 calc R U . . .
C32 C 0.3872(4) 0.1429(4) 0.5232(3) 0.072(4) Uani 1 1 d . . . . .
H32A H 0.375486 0.161964 0.504586 0.108 Uiso 1 1 calc R U . . .
H32B H 0.410564 0.114938 0.517525 0.108 Uiso 1 1 calc R U . . .
H32C H 0.407104 0.165331 0.537831 0.108 Uiso 1 1 calc R U . . .
C33 C 0.2071(3) 0.1295(3) 0.58734(19) 0.0367(19) Uani 1 1 d . . . . .
C34 C 0.1751(5) 0.0834(4) 0.5953(3) 0.071(4) Uani 1 1 d . . . . .
H34A H 0.167345 0.084604 0.617226 0.106 Uiso 1 1 calc R U . . .
H34B H 0.195885 0.052889 0.591277 0.106 Uiso 1 1 calc R U . . .
H34C H 0.141200 0.082883 0.582541 0.106 Uiso 1 1 calc R U . . .
C35 C 0.2849(3) 0.3415(3) 0.61351(17) 0.0288(16) Uani 1 1 d . . . . .
C36 C 0.3116(3) 0.3863(3) 0.5990(2) 0.0377(19) Uani 1 1 d . . . . .
H36A H 0.307115 0.416440 0.611835 0.057 Uiso 1 1 calc R U . . .
H36B H 0.294880 0.392287 0.578229 0.057 Uiso 1 1 calc R U . . .
H36C H 0.350032 0.379362 0.597533 0.057 Uiso 1 1 calc R U . . .
C37 C 0.1277(3) 0.2807(3) 0.60480(16) 0.0277(16) Uani 1 1 d . . . . .
C38 C 0.1044(3) 0.2385(4) 0.5848(2) 0.043(2) Uani 1 1 d . . . . .
H38A H 0.129599 0.229793 0.569062 0.064 Uiso 1 1 calc R U . . .
H38B H 0.070133 0.249522 0.574637 0.064 Uiso 1 1 calc R U . . .
H38C H 0.098330 0.208823 0.597698 0.064 Uiso 1 1 calc R U . . .
C39 C 0.3046(3) 0.2305(3) 0.66396(16) 0.0275(16) Uani 1 1 d . . . . .
C40 C 0.3085(3) 0.2162(4) 0.69794(18) 0.039(2) Uani 1 1 d . . . . .
H40A H 0.272456 0.216104 0.705872 0.058 Uiso 1 1 calc R U . . .
H40B H 0.331152 0.240945 0.709529 0.058 Uiso 1 1 calc R U . . .
H40C H 0.324549 0.182491 0.700396 0.058 Uiso 1 1 calc R U . . .
C41 C 0.0247(3) 0.2817(3) 0.65486(19) 0.0355(19) Uani 1 1 d . . . . .
C42 C 0.0273(3) 0.2308(3) 0.6663(2) 0.041(2) Uani 1 1 d . . . . .
H42 H 0.049415 0.223111 0.684330 0.049 Uiso 1 1 calc R U . . .
C43 C -0.0016(4) 0.1933(4) 0.6516(2) 0.048(2) Uani 1 1 d . . . . .
H43 H 0.001338 0.159530 0.659029 0.058 Uiso 1 1 calc R U . . .
C44 C -0.0355(4) 0.2044(4) 0.6257(3) 0.051(3) Uani 1 1 d . . . . .
C45 C -0.0396(3) 0.2520(4) 0.6144(2) 0.046(2) Uani 1 1 d . . . . .
H45 H -0.061841 0.258604 0.596242 0.056 Uiso 1 1 calc R U . . .
C46 C -0.0115(4) 0.2913(4) 0.6293(2) 0.045(2) Uani 1 1 d . . . . .
C47 C -0.0230(4) 0.3429(4) 0.6183(2) 0.050(2) Uani 1 1 d . . . . .
H47 H -0.056006 0.348200 0.606566 0.060 Uiso 1 1 calc R U . . .
C48 C -0.0139(4) 0.4305(4) 0.6141(2) 0.052(2) Uani 1 1 d . . . . .
H48A H -0.018773 0.450712 0.632958 0.062 Uiso 1 1 calc R U . . .
H48B H -0.049694 0.426067 0.603179 0.062 Uiso 1 1 calc R U . . .
C49 C 0.0226(5) 0.4596(4) 0.5931(2) 0.063(3) Uani 1 1 d . . . . .
H49A H 0.029392 0.438285 0.574866 0.076 Uiso 1 1 calc R U . . .
H49B H 0.003472 0.490392 0.585413 0.076 Uiso 1 1 calc R U . . .
C50 C 0.0753(4) 0.4747(3) 0.6085(2) 0.047(2) Uani 1 1 d . . . . .
H50A H 0.091540 0.500950 0.595615 0.057 Uiso 1 1 calc R U . . .
H50B H 0.068443 0.490392 0.628647 0.057 Uiso 1 1 calc R U . . .
C51 C 0.1628(4) 0.4551(4) 0.6299(2) 0.052(2) Uani 1 1 d . . . . .
H51A H 0.154156 0.465898 0.650711 0.077 Uiso 1 1 calc R U . . .
H51B H 0.174937 0.484277 0.618251 0.077 Uiso 1 1 calc R U . . .
H51C H 0.191348 0.429524 0.631509 0.077 Uiso 1 1 calc R U . . .
C52 C 0.1320(6) 0.4130(5) 0.5844(3) 0.080(4) Uani 1 1 d . . . . .
H52A H 0.163918 0.391674 0.588300 0.119 Uiso 1 1 calc R U . . .
H52B H 0.140610 0.440928 0.570643 0.119 Uiso 1 1 calc R U . . .
H52C H 0.102781 0.392642 0.574546 0.119 Uiso 1 1 calc R U . . .
C53 C 0.0772(4) 0.4243(3) 0.7037(2) 0.040(2) Uani 1 1 d . . . . .
C54 C 0.0671(5) 0.4706(4) 0.7227(2) 0.061(3) Uani 1 1 d . . . . .
H54A H 0.051894 0.460516 0.742145 0.092 Uiso 1 1 calc R U . . .
H54B H 0.041622 0.492880 0.711088 0.092 Uiso 1 1 calc R U . . .
H54C H 0.101054 0.488621 0.727169 0.092 Uiso 1 1 calc R U . . .
C55 C 0.1608(3) 0.2122(3) 0.69329(17) 0.0293(16) Uani 1 1 d . . . . .
C56 C 0.1624(4) 0.1661(3) 0.67239(18) 0.0347(18) Uani 1 1 d . . . . .
H56A H 0.126018 0.158939 0.663464 0.052 Uiso 1 1 calc R U . . .
H56B H 0.175630 0.136847 0.684524 0.052 Uiso 1 1 calc R U . . .
H56C H 0.186406 0.172670 0.655712 0.052 Uiso 1 1 calc R U . . .
C57 C 0.0403(3) 0.2735(3) 0.74805(18) 0.0319(18) Uani 1 1 d . . . . .
C58 C -0.0014(4) 0.3093(4) 0.7367(2) 0.052(3) Uani 1 1 d . . . . .
H58A H -0.005573 0.307525 0.714077 0.078 Uiso 1 1 calc R U . . .
H58B H 0.009160 0.343729 0.743004 0.078 Uiso 1 1 calc R U . . .
H58C H -0.035627 0.300688 0.745508 0.078 Uiso 1 1 calc R U . . .
C59 C 0.2354(3) 0.3250(3) 0.72491(16) 0.0279(16) Uani 1 1 d . . . . .
C60 C 0.2759(3) 0.3418(4) 0.74953(19) 0.041(2) Uani 1 1 d . . . . .
H60A H 0.311096 0.327424 0.745597 0.061 Uiso 1 1 calc R U . . .
H60B H 0.264883 0.330307 0.769742 0.061 Uiso 1 1 calc R U . . .
H60C H 0.278190 0.378857 0.749442 0.061 Uiso 1 1 calc R U . . .
C61 C 0.0401(4) 0.2708(4) 0.8338(2) 0.043(2) Uani 1 1 d . . . . .
C62 C 0.0568(4) 0.3192(4) 0.8441(2) 0.052(3) Uani 1 1 d . . . . .
H62 H 0.094209 0.325637 0.847557 0.063 Uiso 1 1 calc R U . . .
C63 C 0.0213(5) 0.3572(5) 0.8492(3) 0.069(3) Uani 1 1 d . . . . .
H63 H 0.033623 0.389832 0.855659 0.083 Uiso 1 1 calc R U . . .
C64 C -0.0339(4) 0.3468(4) 0.8448(3) 0.066(3) Uani 1 1 d . . . . .
C65 C -0.0535(4) 0.3013(5) 0.8349(3) 0.068(3) Uani 1 1 d . . . . .
H65 H -0.091147 0.295582 0.832244 0.081 Uiso 1 1 calc R U . . .
C66 C -0.0167(3) 0.2633(4) 0.8289(2) 0.045(2) Uani 1 1 d . . . . .
C67 C -0.0391(4) 0.2139(4) 0.8217(2) 0.053(3) Uani 1 1 d . . . . .
H67 H -0.076048 0.209735 0.825569 0.064 Uiso 1 1 calc R U . . .
C68 C -0.0448(4) 0.1272(4) 0.8098(3) 0.055(3) Uani 1 1 d . . . . .
H68A H -0.082436 0.132712 0.815313 0.065 Uiso 1 1 calc R U . . .
H68B H -0.027546 0.103733 0.825169 0.065 Uiso 1 1 calc R U . . .
C69 C -0.0450(4) 0.1031(4) 0.7775(3) 0.054(3) Uani 1 1 d . . . . .
H69A H -0.070957 0.074699 0.776591 0.065 Uiso 1 1 calc R U . . .
H69B H -0.057953 0.128552 0.762008 0.065 Uiso 1 1 calc R U . . .
C70 C 0.0089(4) 0.0837(4) 0.7687(2) 0.047(2) Uani 1 1 d . . . . .
H70A H 0.025732 0.064501 0.786428 0.057 Uiso 1 1 calc R U . . .
H70B H 0.003183 0.059852 0.751178 0.057 Uiso 1 1 calc R U . . .
C71 C 0.0979(4) 0.0991(3) 0.7544(2) 0.049(2) Uani 1 1 d . . . . .
H71A H 0.121850 0.123345 0.744953 0.073 Uiso 1 1 calc R U . . .
H71B H 0.091487 0.070229 0.740446 0.073 Uiso 1 1 calc R U . . .
H71C H 0.114776 0.087233 0.774131 0.073 Uiso 1 1 calc R U . . .
C72 C 0.0275(5) 0.1461(4) 0.7301(2) 0.061(3) Uani 1 1 d . . . . .
H72A H -0.007709 0.161845 0.732244 0.091 Uiso 1 1 calc R U . . .
H72B H 0.024342 0.119575 0.714277 0.091 Uiso 1 1 calc R U . . .
H72C H 0.053247 0.171789 0.723980 0.091 Uiso 1 1 calc R U . . .
C73 C 0.1299(4) 0.1285(3) 0.8424(2) 0.041(2) Uani 1 1 d . . . . .
C74 C 0.1458(5) 0.0805(4) 0.8609(3) 0.073(4) Uani 1 1 d . . . . .
H74A H 0.184882 0.080207 0.865500 0.110 Uiso 1 1 calc R U . . .
H74B H 0.135234 0.050481 0.848761 0.110 Uiso 1 1 calc R U . . .
H74C H 0.127503 0.080333 0.880377 0.110 Uiso 1 1 calc R U . . .
C75 C 0.1725(3) 0.3424(3) 0.80458(16) 0.0258(16) Uani 1 1 d . . . . .
C76 C 0.1459(4) 0.3884(3) 0.7886(2) 0.041(2) Uani 1 1 d . . . . .
H76A H 0.147379 0.384965 0.766158 0.062 Uiso 1 1 calc R U . . .
H76B H 0.164942 0.419199 0.795559 0.062 Uiso 1 1 calc R U . . .
H76C H 0.108209 0.390489 0.794002 0.062 Uiso 1 1 calc R U . . .
C77 C 0.1666(3) 0.2776(3) 0.89357(17) 0.0271(16) Uani 1 1 d . . . . .
C78 C 0.1266(5) 0.2380(4) 0.9031(2) 0.057(3) Uani 1 1 d . . . . .
H78A H 0.141422 0.220161 0.921599 0.086 Uiso 1 1 calc R U . . .
H78B H 0.119854 0.213749 0.886225 0.086 Uiso 1 1 calc R U . . .
H78C H 0.092807 0.254574 0.907788 0.086 Uiso 1 1 calc R U . . .
C79 C 0.2629(3) 0.2300(3) 0.79565(19) 0.0314(17) Uani 1 1 d . . . . .
C80 C 0.3207(3) 0.2137(4) 0.7969(2) 0.040(2) Uani 1 1 d . . . . .
H80A H 0.339309 0.226580 0.815863 0.061 Uiso 1 1 calc R U . . .
H80B H 0.338029 0.227190 0.778835 0.061 Uiso 1 1 calc R U . . .
H80C H 0.322656 0.176641 0.796677 0.061 Uiso 1 1 calc R U . . .
C81 C 0.2730(4) 0.2776(3) 0.95659(17) 0.0349(19) Uani 1 1 d . . . . .
C82 C 0.2938(3) 0.2288(3) 0.95492(19) 0.040(2) Uani 1 1 d . . . . .
H82 H 0.321303 0.222732 0.941045 0.047 Uiso 1 1 calc R U . . .
C83 C 0.2769(4) 0.1892(4) 0.9721(2) 0.048(2) Uani 1 1 d . . . . .
H83 H 0.292144 0.156442 0.970162 0.058 Uiso 1 1 calc R U . . .
C84 C 0.2372(4) 0.1977(4) 0.9923(2) 0.048(2) Uani 1 1 d . . . . .
C85 C 0.2151(4) 0.2442(4) 0.99630(19) 0.040(2) Uani 1 1 d . . . . .
H85 H 0.188985 0.249042 1.011161 0.049 Uiso 1 1 calc R U . . .
C86 C 0.2316(3) 0.2853(3) 0.97809(18) 0.0359(19) Uani 1 1 d . . . . .
C87 C 0.2074(4) 0.3337(4) 0.9826(2) 0.044(2) Uani 1 1 d . . . . .
H87 H 0.188025 0.337102 1.000717 0.053 Uiso 1 1 calc R U . . .
C88 C 0.1848(4) 0.4201(4) 0.9768(3) 0.059(3) Uani 1 1 d . . . . .
H88A H 0.213915 0.444729 0.981851 0.071 Uiso 1 1 calc R U . . .
H88B H 0.166613 0.412783 0.996072 0.071 Uiso 1 1 calc R U . . .
C89 C 0.1450(4) 0.4430(4) 0.9536(3) 0.057(3) Uani 1 1 d . . . . .
H89A H 0.124803 0.469897 0.963785 0.069 Uiso 1 1 calc R U . . .
H89B H 0.118856 0.416667 0.946340 0.069 Uiso 1 1 calc R U . . .
C90 C 0.1714(4) 0.4660(4) 0.9249(3) 0.056(3) Uani 1 1 d . . . . .
H90A H 0.145861 0.490126 0.914470 0.067 Uiso 1 1 calc R U . . .
H90B H 0.203961 0.485173 0.932124 0.067 Uiso 1 1 calc R U . . .
C91 C 0.2136(4) 0.4552(3) 0.8778(2) 0.049(2) Uani 1 1 d . . . . .
H91A H 0.247823 0.469049 0.886300 0.074 Uiso 1 1 calc R U . . .
H91B H 0.190357 0.482808 0.869869 0.074 Uiso 1 1 calc R U . . .
H91C H 0.220363 0.431813 0.860814 0.074 Uiso 1 1 calc R U . . .
C92 C 0.1371(4) 0.4068(4) 0.8866(3) 0.055(3) Uani 1 1 d . . . . .
H92A H 0.146925 0.384681 0.869621 0.082 Uiso 1 1 calc R U . . .
H92B H 0.114742 0.434700 0.878204 0.082 Uiso 1 1 calc R U . . .
H92C H 0.116981 0.387358 0.901316 0.082 Uiso 1 1 calc R U . . .
C93 C 0.3427(4) 0.4216(3) 0.9311(2) 0.040(2) Uani 1 1 d . . . . .
C94 C 0.3770(5) 0.4644(4) 0.9435(3) 0.067(3) Uani 1 1 d . . . . .
H94A H 0.410786 0.450946 0.952993 0.101 Uiso 1 1 calc R U . . .
H94B H 0.357783 0.482855 0.959106 0.101 Uiso 1 1 calc R U . . .
H94C H 0.384813 0.487305 0.926556 0.101 Uiso 1 1 calc R U . . .
C95 C 0.3238(3) 0.2120(3) 0.87862(16) 0.0268(16) Uani 1 1 d . . . . .
C96 C 0.2869(3) 0.1664(3) 0.87700(19) 0.0334(18) Uani 1 1 d . . . . .
H96A H 0.252401 0.175303 0.885414 0.050 Uiso 1 1 calc R U . . .
H96B H 0.303578 0.138645 0.889144 0.050 Uiso 1 1 calc R U . . .
H96C H 0.280726 0.155705 0.855383 0.050 Uiso 1 1 calc R U . . .
C97 C 0.4314(3) 0.2792(3) 0.94831(18) 0.0316(17) Uani 1 1 d . . . . .
C98 C 0.4160(4) 0.3176(4) 0.9726(2) 0.043(2) Uani 1 1 d . . . . .
H98A H 0.431471 0.350637 0.967917 0.065 Uiso 1 1 calc R U . . .
H98B H 0.429824 0.306380 0.993096 0.065 Uiso 1 1 calc R U . . .
H98C H 0.376653 0.320461 0.972240 0.065 Uiso 1 1 calc R U . . .
C99 C 0.3669(3) 0.3249(3) 0.83630(17) 0.0293(17) Uani 1 1 d . . . . .
C100 C 0.4061(3) 0.3404(3) 0.81293(19) 0.0372(19) Uani 1 1 d . . . . .
H10C H 0.401902 0.376613 0.808422 0.056 Uiso 1 1 calc R U . . .
H10D H 0.399183 0.320947 0.793838 0.056 Uiso 1 1 calc R U . . .
H10E H 0.442955 0.333883 0.821302 0.056 Uiso 1 1 calc R U . . .
C101 C 0.5785(3) 0.2832(3) 0.95053(18) 0.0337(18) Uani 1 1 d . . . . .
C102 C 0.5883(3) 0.3322(4) 0.94019(19) 0.040(2) Uani 1 1 d . . . . .
H102 H 0.589613 0.338137 0.918591 0.048 Uiso 1 1 calc R U . . .
C103 C 0.5960(4) 0.3727(4) 0.9605(2) 0.046(2) Uani 1 1 d . . . . .
H103 H 0.600625 0.406038 0.952876 0.055 Uiso 1 1 calc R U . . .
C104 C 0.5969(5) 0.3635(4) 0.9919(2) 0.055(3) Uani 1 1 d . . . . .
C105 C 0.5896(4) 0.3162(4) 1.00361(19) 0.047(2) Uani 1 1 d . . . . .
H105 H 0.591022 0.311053 1.025378 0.056 Uiso 1 1 calc R U . . .
C106 C 0.5798(3) 0.2744(4) 0.9829(2) 0.041(2) Uani 1 1 d . . . . .
C107 C 0.5756(4) 0.2241(4) 0.9961(2) 0.046(2) Uani 1 1 d . . . . .
H107 H 0.590660 0.219734 1.016619 0.055 Uiso 1 1 calc R U . . .
C108 C 0.5599(4) 0.1362(4) 0.9989(2) 0.055(3) Uani 1 1 d . . . . .
H10F H 0.575359 0.141963 1.020270 0.066 Uiso 1 1 calc R U . . .
H10G H 0.585710 0.115111 0.988015 0.066 Uiso 1 1 calc R U . . .
C109 C 0.5075(5) 0.1078(5) 1.0004(3) 0.064(3) Uani 1 1 d . . . . .
H10H H 0.514006 0.077481 1.013545 0.077 Uiso 1 1 calc R U . . .
H10I H 0.481702 0.129625 1.010723 0.077 Uiso 1 1 calc R U . . .
C110 C 0.4818(4) 0.0911(4) 0.9697(2) 0.052(2) Uani 1 1 d . . . . .
H11D H 0.509465 0.074166 0.957832 0.062 Uiso 1 1 calc R U . . .
H11E H 0.453721 0.065672 0.973594 0.062 Uiso 1 1 calc R U . . .
C111 C 0.4369(4) 0.1081(4) 0.9206(3) 0.058(3) Uani 1 1 d . . . . .
H11F H 0.416155 0.133360 0.908421 0.087 Uiso 1 1 calc R U . . .
H11G H 0.413717 0.079140 0.924762 0.087 Uiso 1 1 calc R U . . .
H11H H 0.467359 0.096633 0.909099 0.087 Uiso 1 1 calc R U . . .
C112 C 0.4114(4) 0.1535(4) 0.9657(3) 0.069(3) Uani 1 1 d . . . . .
H11I H 0.423889 0.170037 0.985066 0.103 Uiso 1 1 calc R U . . .
H11J H 0.385610 0.126822 0.970019 0.103 Uiso 1 1 calc R U . . .
H11K H 0.393956 0.178585 0.951705 0.103 Uiso 1 1 calc R U . . .
C113 C 0.5902(3) 0.1376(3) 0.9007(2) 0.0383(19) Uani 1 1 d . . . . .
C114 C 0.6227(6) 0.0912(4) 0.8933(3) 0.075(4) Uani 1 1 d . . . . .
H11L H 0.637042 0.095149 0.872855 0.112 Uiso 1 1 calc R U . . .
H11M H 0.599608 0.061223 0.893425 0.112 Uiso 1 1 calc R U . . .
H11N H 0.652600 0.087333 0.908965 0.112 Uiso 1 1 calc R U . . .
C115 C 0.5116(3) 0.3476(3) 0.87131(16) 0.0293(17) Uani 1 1 d . . . . .
C116 C 0.4833(3) 0.3931(3) 0.88499(19) 0.0346(18) Uani 1 1 d . . . . .
H11O H 0.502857 0.403625 0.904242 0.052 Uiso 1 1 calc R U . . .
H11P H 0.446348 0.383745 0.889333 0.052 Uiso 1 1 calc R U . . .
H11Q H 0.482421 0.421169 0.870139 0.052 Uiso 1 1 calc R U . . .
C117 C 0.6687(3) 0.2889(3) 0.88184(16) 0.0285(17) Uani 1 1 d . . . . .
C118 C 0.6918(4) 0.2461(4) 0.9019(2) 0.048(2) Uani 1 1 d . . . . .
H11R H 0.664986 0.235025 0.916177 0.072 Uiso 1 1 calc R U . . .
H11S H 0.724153 0.257923 0.913823 0.072 Uiso 1 1 calc R U . . .
H11T H 0.701253 0.217663 0.888733 0.072 Uiso 1 1 calc R U . . .
C119 C 0.4928(3) 0.2348(3) 0.82237(17) 0.0305(17) Uani 1 1 d . . . . .
C120 C 0.4898(4) 0.2200(4) 0.7891(2) 0.047(2) Uani 1 1 d . . . . .
H12D H 0.523748 0.228494 0.780001 0.070 Uiso 1 1 calc R U . . .
H12E H 0.460136 0.238148 0.778112 0.070 Uiso 1 1 calc R U . . .
H12F H 0.483486 0.183428 0.787375 0.070 Uiso 1 1 calc R U . . .
C121 C 0.7710(3) 0.2836(4) 0.8309(2) 0.0383(19) Uani 1 1 d . . . . .
C122 C 0.7687(3) 0.2327(3) 0.8197(2) 0.040(2) Uani 1 1 d . . . . .
H122 H 0.746332 0.225529 0.801646 0.048 Uiso 1 1 calc R U . . .
C123 C 0.7972(4) 0.1940(4) 0.8337(3) 0.058(3) Uani 1 1 d . . . . .
H123 H 0.794282 0.160517 0.825792 0.070 Uiso 1 1 calc R U . . .
C124 C 0.8304(4) 0.2048(5) 0.8597(2) 0.057(3) Uani 1 1 d . . . . .
C125 C 0.8348(4) 0.2518(4) 0.8717(2) 0.053(3) Uani 1 1 d . . . . .
H125 H 0.857375 0.257878 0.889849 0.064 Uiso 1 1 calc R U . . .
C126 C 0.8057(4) 0.2917(4) 0.8573(2) 0.043(2) Uani 1 1 d . . . . .
C127 C 0.8171(4) 0.3413(4) 0.8691(2) 0.051(2) Uani 1 1 d . . . . .
H127 H 0.848846 0.344529 0.882271 0.061 Uiso 1 1 calc R U . . .
C128 C 0.8116(4) 0.4308(4) 0.8757(2) 0.053(3) Uani 1 1 d . . . . .
H12G H 0.819496 0.452684 0.857975 0.064 Uiso 1 1 calc R U . . .
H12H H 0.845668 0.424882 0.888138 0.064 Uiso 1 1 calc R U . . .
C129 C 0.7726(5) 0.4570(4) 0.8951(3) 0.064(3) Uani 1 1 d . . . . .
H12I H 0.791782 0.484461 0.906771 0.077 Uiso 1 1 calc R U . . .
H12J H 0.759905 0.432538 0.910429 0.077 Uiso 1 1 calc R U . . .
C130 C 0.7244(4) 0.4792(4) 0.8774(2) 0.051(3) Uani 1 1 d . . . . .
H13A H 0.708322 0.505397 0.890347 0.062 Uiso 1 1 calc R U . . .
H13B H 0.736591 0.496128 0.858620 0.062 Uiso 1 1 calc R U . . .
C131 C 0.6412(4) 0.4681(4) 0.8476(2) 0.055(3) Uani 1 1 d . . . . .
H13C H 0.654857 0.472587 0.826952 0.083 Uiso 1 1 calc R U . . .
H13D H 0.633698 0.501353 0.856434 0.083 Uiso 1 1 calc R U . . .
H13E H 0.607935 0.448161 0.845853 0.083 Uiso 1 1 calc R U . . .
C132 C 0.6542(5) 0.4243(5) 0.8950(3) 0.072(3) Uani 1 1 d . . . . .
H13F H 0.623685 0.402672 0.888227 0.107 Uiso 1 1 calc R U . . .
H13G H 0.640991 0.453703 0.906085 0.107 Uiso 1 1 calc R U . . .
H13H H 0.679351 0.405087 0.908698 0.107 Uiso 1 1 calc R U . . .
C133 C 0.7304(4) 0.4211(3) 0.7811(2) 0.045(2) Uani 1 1 d . . . . .
C134 C 0.7561(5) 0.4584(4) 0.7597(3) 0.073(4) Uani 1 1 d . . . . .
H13I H 0.733076 0.488356 0.756972 0.110 Uiso 1 1 calc R U . . .
H13J H 0.760385 0.442445 0.739563 0.110 Uiso 1 1 calc R U . . .
H13K H 0.791511 0.468568 0.768812 0.110 Uiso 1 1 calc R U . . .
C135 C 0.6360(3) 0.2152(3) 0.79289(17) 0.0279(16) Uani 1 1 d . . . . .
C136 C 0.6340(4) 0.1702(3) 0.81421(18) 0.0354(18) Uani 1 1 d . . . . .
H13L H 0.623592 0.139987 0.802138 0.053 Uiso 1 1 calc R U . . .
H13M H 0.607546 0.176401 0.829679 0.053 Uiso 1 1 calc R U . . .
H13N H 0.669585 0.164918 0.824667 0.053 Uiso 1 1 calc R U . . .
C137 C 0.7568(3) 0.2747(3) 0.73758(18) 0.0331(18) Uani 1 1 d . . . . .
C138 C 0.8003(4) 0.3100(4) 0.7495(2) 0.052(2) Uani 1 1 d . . . . .
H13O H 0.799488 0.340724 0.736842 0.079 Uiso 1 1 calc R U . . .
H13P H 0.835347 0.293385 0.748486 0.079 Uiso 1 1 calc R U . . .
H13Q H 0.794426 0.318882 0.771051 0.079 Uiso 1 1 calc R U . . .
C139 C 0.5633(3) 0.3268(3) 0.76047(17) 0.0275(16) Uani 1 1 d . . . . .
C140 C 0.5225(4) 0.3403(4) 0.73494(18) 0.042(2) Uani 1 1 d . . . . .
H14D H 0.519868 0.377237 0.733193 0.063 Uiso 1 1 calc R U . . .
H14E H 0.487368 0.326397 0.739571 0.063 Uiso 1 1 calc R U . . .
H14F H 0.533582 0.326198 0.715367 0.063 Uiso 1 1 calc R U . . .
C141 C 0.7558(4) 0.2737(4) 0.6522(2) 0.044(2) Uani 1 1 d . . . . .
C142 C 0.7385(4) 0.3231(3) 0.6422(2) 0.046(2) Uani 1 1 d . . . . .
H142 H 0.701134 0.329006 0.637947 0.055 Uiso 1 1 calc R U . . .
C143 C 0.7736(4) 0.3618(4) 0.6387(3) 0.056(3) Uani 1 1 d . . . . .
H143 H 0.761141 0.394466 0.632486 0.067 Uiso 1 1 calc R U . . .
C144 C 0.8291(5) 0.3523(5) 0.6445(3) 0.064(3) Uani 1 1 d . . . . .
C145 C 0.8474(4) 0.3081(5) 0.6524(3) 0.061(3) Uani 1 1 d . . . . .
H145 H 0.885181 0.303210 0.655559 0.073 Uiso 1 1 calc R U . . .
C146 C 0.8130(4) 0.2674(4) 0.6563(2) 0.044(2) Uani 1 1 d . . . . .
C147 C 0.8369(4) 0.2179(4) 0.6634(2) 0.052(2) Uani 1 1 d . . . . .
H147 H 0.874337 0.214846 0.660477 0.063 Uiso 1 1 calc R U . . .
C148 C 0.8425(4) 0.1297(4) 0.6723(3) 0.062(3) Uani 1 1 d . . . . .
H14G H 0.879632 0.135508 0.665950 0.075 Uiso 1 1 calc R U . . .
H14H H 0.824087 0.107216 0.656680 0.075 Uiso 1 1 calc R U . . .
C149 C 0.8449(5) 0.1038(5) 0.7035(3) 0.081(4) Uani 1 1 d . . . . .
H14I H 0.869341 0.074334 0.702626 0.097 Uiso 1 1 calc R U . . .
H14J H 0.861205 0.127610 0.719045 0.097 Uiso 1 1 calc R U . . .
C150 C 0.7932(4) 0.0860(4) 0.7146(3) 0.054(2) Uani 1 1 d . . . . .
H15A H 0.801030 0.062233 0.731954 0.064 Uiso 1 1 calc R U . . .
H15B H 0.774121 0.066742 0.697666 0.064 Uiso 1 1 calc R U . . .
C151 C 0.7066(5) 0.1018(4) 0.7324(3) 0.066(3) Uani 1 1 d . . . . .
H15C H 0.683968 0.125887 0.742980 0.099 Uiso 1 1 calc R U . . .
H15D H 0.714586 0.072690 0.745956 0.099 Uiso 1 1 calc R U . . .
H15E H 0.687484 0.090290 0.713239 0.099 Uiso 1 1 calc R U . . .
C152 C 0.7796(6) 0.1492(5) 0.7541(3) 0.078(4) Uani 1 1 d . . . . .
H15F H 0.813614 0.165873 0.749910 0.117 Uiso 1 1 calc R U . . .
H15G H 0.786406 0.122841 0.769807 0.117 Uiso 1 1 calc R U . . .
H15H H 0.754540 0.174233 0.761761 0.117 Uiso 1 1 calc R U . . .
C153 C 0.6677(4) 0.1289(3) 0.6430(2) 0.041(2) Uani 1 1 d . . . . .
C154 C 0.6526(6) 0.0817(5) 0.6250(3) 0.087(5) Uani 1 1 d . . . . .
H15I H 0.674517 0.079278 0.606989 0.130 Uiso 1 1 calc R U . . .
H15J H 0.614432 0.083156 0.618094 0.130 Uiso 1 1 calc R U . . .
H15K H 0.659113 0.052023 0.638294 0.130 Uiso 1 1 calc R U . . .
C155 C 0.6241(3) 0.3423(3) 0.68019(18) 0.0331(18) Uani 1 1 d . . . . .
C156 C 0.6497(3) 0.3876(3) 0.6964(2) 0.0374(19) Uani 1 1 d . . . . .
H15L H 0.686854 0.391276 0.690323 0.056 Uiso 1 1 calc R U . . .
H15M H 0.649790 0.382722 0.718866 0.056 Uiso 1 1 calc R U . . .
H15N H 0.629201 0.418085 0.690557 0.056 Uiso 1 1 calc R U . . .
C157 C 0.6300(3) 0.2738(3) 0.59132(18) 0.0285(16) Uani 1 1 d . . . . .
C158 C 0.6711(5) 0.2354(4) 0.5824(2) 0.058(3) Uani 1 1 d . . . . .
H15O H 0.686964 0.218997 0.601089 0.087 Uiso 1 1 calc R U . . .
H15P H 0.699385 0.252338 0.571464 0.087 Uiso 1 1 calc R U . . .
H15Q H 0.653527 0.209828 0.568827 0.087 Uiso 1 1 calc R U . . .
C159 C 0.5352(3) 0.2297(3) 0.69070(18) 0.0305(17) Uani 1 1 d . . . . .
C160 C 0.4778(3) 0.2147(4) 0.6898(2) 0.044(2) Uani 1 1 d . . . . .
H16D H 0.475168 0.177958 0.692426 0.066 Uiso 1 1 calc R U . . .
H16E H 0.460133 0.224520 0.669887 0.066 Uiso 1 1 calc R U . . .
H16F H 0.460135 0.231705 0.706619 0.066 Uiso 1 1 calc R U . . .

loop_
_atom_site_aniso_label
_atom_site_aniso_U_11
_atom_site_aniso_U_22
_atom_site_aniso_U_33
_atom_site_aniso_U_23
_atom_site_aniso_U_13
_atom_site_aniso_U_12
Ni1 0.0315(5) 0.0347(6) 0.0368(6) 0.0125(4) 0.0104(4) 0.0018(4)
Ni2 0.0251(5) 0.0285(5) 0.0241(5) 0.0030(4) 0.0061(4) 0.0017(4)
Ni3 0.0227(5) 0.0265(5) 0.0232(5) -0.0007(4) 0.0050(4) 0.0006(4)
Ni4 0.0289(5) 0.0351(5) 0.0267(5) -0.0061(4) 0.0052(4) 0.0001(4)
Ni5 0.0243(5) 0.0316(5) 0.0213(5) -0.0014(4) 0.0043(4) 0.0016(4)
Ni6 0.0241(5) 0.0293(5) 0.0217(5) 0.0001(4) 0.0048(4) 0.0008(4)
Ni7 0.0291(5) 0.0343(5) 0.0288(5) 0.0025(4) 0.0040(4) 0.0050(4)
Ni8 0.0262(5) 0.0294(5) 0.0236(5) 0.0007(4) 0.0048(4) 0.0012(4)
Ni9 0.0260(5) 0.0264(5) 0.0223(5) 0.0004(4) 0.0041(4) -0.0022(4)
Ni10 0.0318(5) 0.0357(6) 0.0306(5) 0.0012(4) 0.0041(4) -0.0089(4)
Ni11 0.0269(5) 0.0299(5) 0.0230(5) -0.0010(4) 0.0057(4) -0.0044(4)
Ni12 0.0259(5) 0.0277(5) 0.0219(5) -0.0014(4) 0.0060(4) -0.0028(4)
Ni13 0.0345(6) 0.0332(5) 0.0294(5) -0.0064(4) 0.0081(4) -0.0016(4)
Ni14 0.0278(5) 0.0294(5) 0.0221(5) -0.0007(4) 0.0052(4) -0.0038(4)
Ni15 0.0256(5) 0.0291(5) 0.0231(5) 0.0011(4) 0.0042(4) -0.0035(4)
Ni16 0.0326(5) 0.0367(6) 0.0265(5) 0.0081(4) 0.0044(4) -0.0029(4)
Ni17 0.0272(5) 0.0348(5) 0.0217(5) 0.0025(4) 0.0035(4) -0.0055(4)
Ni18 0.0280(5) 0.0315(5) 0.0207(5) 0.0005(4) 0.0043(4) -0.0048(4)
Ni19 0.0370(6) 0.0428(6) 0.0279(5) -0.0019(4) 0.0045(4) -0.0149(5)
Ni20 0.0292(5) 0.0344(5) 0.0231(5) 0.0001(4) 0.0044(4) -0.0057(4)
Ni21 0.0283(5) 0.0298(5) 0.0213(5) 0.0003(4) 0.0038(4) 0.0000(4)
Ni22 0.0331(6) 0.0395(6) 0.0306(5) -0.0010(4) 0.0014(4) 0.0090(4)
Ni23 0.0275(5) 0.0288(5) 0.0230(5) 0.0003(4) 0.0054(4) 0.0030(4)
Ni24 0.0248(5) 0.0252(5) 0.0225(5) 0.0012(4) 0.0051(4) 0.0010(4)
F1 0.059(4) 0.087(5) 0.080(5) -0.039(4) 0.019(3) 0.011(3)
F2 0.106(5) 0.069(4) 0.041(3) 0.021(3) 0.014(3) 0.020(4)
F3 0.057(4) 0.066(4) 0.088(5) -0.021(4) -0.013(3) -0.014(3)
F4 0.051(4) 0.075(5) 0.206(10) -0.041(6) 0.031(5) 0.012(4)
F5 0.066(4) 0.072(4) 0.077(4) 0.034(3) 0.034(3) -0.001(3)
F6 0.091(5) 0.064(4) 0.043(3) -0.020(3) 0.001(3) -0.012(3)
F7 0.058(4) 0.088(5) 0.075(4) 0.023(4) -0.006(3) 0.011(3)
F8 0.062(4) 0.069(4) 0.131(7) 0.008(4) 0.025(4) -0.018(3)
O1 0.030(3) 0.045(3) 0.022(3) 0.002(2) 0.006(2) 0.000(2)
O2 0.035(3) 0.035(3) 0.058(4) 0.019(3) 0.010(3) 0.001(3)
O3 0.037(3) 0.031(3) 0.044(3) 0.007(3) 0.011(3) 0.006(2)
O4 0.028(3) 0.025(3) 0.026(3) 0.001(2) 0.004(2) -0.004(2)
O5 0.024(3) 0.030(3) 0.030(3) 0.006(2) 0.004(2) 0.003(2)
O6 0.034(3) 0.031(3) 0.027(3) 0.003(2) 0.008(2) -0.001(2)
O7 0.030(3) 0.029(3) 0.026(3) 0.002(2) 0.006(2) 0.002(2)
O8 0.019(2) 0.027(3) 0.028(3) -0.003(2) 0.000(2) -0.001(2)
O9 0.029(3) 0.042(3) 0.029(3) -0.004(2) -0.001(2) 0.001(2)
O10 0.034(3) 0.029(3) 0.023(3) -0.003(2) 0.002(2) 0.006(2)
O11 0.033(3) 0.036(3) 0.021(3) -0.004(2) 0.003(2) 0.006(2)
O12 0.032(3) 0.043(3) 0.036(3) -0.012(3) 0.006(2) -0.007(2)
O13 0.032(3) 0.032(3) 0.033(3) -0.007(2) 0.003(2) -0.006(2)
O14 0.023(3) 0.032(3) 0.028(3) -0.003(2) 0.004(2) 0.003(2)
O15 0.026(3) 0.033(3) 0.031(3) -0.005(2) 0.013(2) -0.006(2)
O16 0.025(3) 0.030(3) 0.027(3) -0.004(2) 0.002(2) 0.003(2)
O17 0.024(3) 0.035(3) 0.022(3) 0.000(2) -0.001(2) 0.007(2)
O18 0.027(3) 0.028(3) 0.021(2) -0.003(2) -0.002(2) 0.000(2)
O19 0.040(3) 0.036(3) 0.035(3) -0.003(2) 0.007(3) 0.008(3)
O20 0.030(3) 0.034(3) 0.027(3) -0.002(2) 0.001(2) 0.002(2)
O21 0.026(3) 0.041(3) 0.032(3) -0.001(2) -0.001(2) -0.002(2)
O22 0.039(3) 0.035(3) 0.038(3) 0.000(3) 0.009(3) 0.009(2)
O23 0.042(3) 0.033(3) 0.040(3) 0.000(3) 0.010(3) 0.006(3)
O24 0.025(3) 0.024(3) 0.027(3) -0.001(2) 0.004(2) -0.003(2)
O25 0.038(3) 0.026(3) 0.028(3) -0.001(2) 0.006(2) 0.000(2)
O26 0.034(3) 0.029(3) 0.027(3) 0.002(2) 0.008(2) 0.002(2)
O27 0.027(3) 0.036(3) 0.031(3) 0.000(2) 0.004(2) 0.003(2)
O28 0.025(3) 0.031(3) 0.024(3) 0.002(2) 0.007(2) -0.004(2)
O29 0.032(3) 0.037(3) 0.040(3) -0.002(3) 0.006(2) -0.003(2)
O30 0.022(3) 0.038(3) 0.024(3) -0.001(2) 0.000(2) -0.004(2)
O31 0.026(3) 0.043(3) 0.032(3) -0.005(2) 0.009(2) -0.003(2)
O32 0.043(3) 0.036(3) 0.040(3) 0.007(3) 0.000(3) -0.015(3)
O33 0.033(3) 0.032(3) 0.036(3) 0.007(2) 0.005(2) -0.002(2)
O34 0.030(3) 0.035(3) 0.023(3) -0.003(2) 0.006(2) -0.005(2)
O35 0.031(3) 0.030(3) 0.031(3) 0.000(2) 0.002(2) 0.000(2)
O36 0.034(3) 0.029(3) 0.025(3) -0.002(2) 0.005(2) -0.005(2)
O37 0.027(3) 0.035(3) 0.028(3) -0.001(2) 0.010(2) -0.004(2)
O38 0.024(3) 0.034(3) 0.020(2) -0.004(2) 0.007(2) -0.004(2)
O39 0.037(3) 0.035(3) 0.024(3) -0.004(2) 0.008(2) -0.003(2)
O40 0.025(3) 0.029(3) 0.028(3) -0.002(2) 0.006(2) -0.004(2)
O41 0.040(3) 0.036(3) 0.021(3) 0.001(2) 0.011(2) 0.001(2)
O42 0.047(4) 0.035(3) 0.040(3) -0.014(3) 0.007(3) -0.002(3)
O43 0.035(3) 0.034(3) 0.034(3) 0.000(2) 0.004(2) -0.007(2)
O44 0.033(3) 0.027(3) 0.021(2) 0.001(2) 0.004(2) -0.004(2)
O45 0.028(3) 0.030(3) 0.032(3) -0.002(2) 0.003(2) -0.007(2)
O46 0.031(3) 0.030(3) 0.018(2) -0.002(2) 0.004(2) -0.001(2)
O47 0.026(3) 0.035(3) 0.018(2) 0.002(2) 0.000(2) -0.004(2)
O48 0.023(3) 0.032(3) 0.020(2) 0.005(2) 0.003(2) -0.004(2)
O49 0.034(3) 0.044(3) 0.025(3) 0.008(2) 0.001(2) -0.006(3)
O50 0.031(3) 0.032(3) 0.024(3) 0.000(2) 0.004(2) -0.009(2)
O51 0.037(3) 0.045(3) 0.020(3) 0.004(2) 0.001(2) -0.008(3)
O52 0.046(4) 0.041(3) 0.038(3) 0.014(3) 0.009(3) 0.001(3)
O53 0.036(3) 0.040(3) 0.035(3) 0.006(3) 0.010(2) -0.003(3)
O54 0.029(3) 0.024(3) 0.026(3) 0.000(2) 0.003(2) -0.007(2)
O55 0.032(3) 0.033(3) 0.033(3) 0.001(2) 0.010(2) 0.000(2)
O56 0.029(3) 0.029(3) 0.028(3) 0.002(2) 0.004(2) -0.008(2)
O57 0.033(3) 0.041(3) 0.025(3) -0.002(2) 0.002(2) -0.009(2)
O58 0.029(3) 0.030(3) 0.027(3) -0.002(2) 0.003(2) -0.006(2)
O59 0.037(3) 0.048(3) 0.031(3) 0.004(3) 0.002(2) -0.016(3)
O60 0.026(3) 0.039(3) 0.021(3) -0.003(2) 0.003(2) -0.003(2)
O61 0.032(3) 0.040(3) 0.035(3) -0.002(3) -0.002(2) -0.004(2)
O62 0.061(4) 0.043(4) 0.040(4) 0.001(3) 0.010(3) -0.024(3)
O63 0.048(4) 0.040(3) 0.033(3) 0.002(3) 0.012(3) -0.013(3)
O64 0.031(3) 0.030(3) 0.024(3) -0.002(2) 0.004(2) 0.000(2)
O65 0.037(3) 0.030(3) 0.027(3) 0.001(2) 0.002(2) 0.000(2)
O66 0.039(3) 0.033(3) 0.023(3) -0.006(2) 0.003(2) -0.006(2)
O67 0.030(3) 0.042(3) 0.027(3) 0.001(2) 0.004(2) -0.006(2)
O68 0.025(3) 0.030(3) 0.026(3) -0.002(2) 0.000(2) -0.001(2)
O69 0.037(3) 0.047(4) 0.040(3) -0.003(3) 0.006(3) -0.001(3)
O70 0.030(3) 0.037(3) 0.026(3) -0.001(2) 0.007(2) -0.002(2)
O71 0.035(3) 0.039(3) 0.035(3) 0.002(2) 0.009(2) 0.001(3)
O72 0.046(4) 0.040(3) 0.042(3) -0.010(3) 0.005(3) 0.010(3)
O73 0.044(3) 0.032(3) 0.036(3) -0.010(2) 0.003(3) 0.007(3)
O74 0.035(3) 0.031(3) 0.021(3) 0.002(2) 0.003(2) -0.002(2)
O75 0.033(3) 0.027(3) 0.033(3) 0.000(2) 0.005(2) 0.002(2)
O76 0.032(3) 0.029(3) 0.025(3) 0.002(2) 0.004(2) 0.005(2)
O77 0.032(3) 0.034(3) 0.019(2) 0.001(2) 0.006(2) 0.004(2)
O78 0.024(3) 0.024(3) 0.024(3) 0.003(2) 0.006(2) 0.000(2)
O79 0.038(3) 0.038(3) 0.027(3) 0.009(2) 0.008(2) -0.003(2)
O80 0.024(3) 0.032(3) 0.025(3) 0.000(2) 0.006(2) 0.000(2)
N1 0.045(4) 0.058(5) 0.039(4) 0.024(4) 0.015(3) 0.002(4)
N2 0.034(4) 0.045(4) 0.065(5) 0.016(4) 0.004(4) -0.005(3)
N3 0.036(4) 0.063(5) 0.026(4) -0.015(3) -0.001(3) -0.002(4)
N4 0.038(4) 0.037(4) 0.042(4) -0.004(3) 0.004(3) 0.004(3)
N5 0.031(4) 0.048(4) 0.040(4) 0.006(3) -0.003(3) 0.007(3)
N6 0.056(5) 0.045(4) 0.039(4) 0.002(3) 0.010(4) 0.011(4)
N7 0.032(4) 0.043(4) 0.047(4) 0.007(3) 0.010(3) -0.018(3)
N8 0.057(5) 0.033(4) 0.042(4) -0.001(3) -0.003(4) -0.012(3)
N9 0.051(4) 0.043(4) 0.032(4) -0.011(3) 0.016(3) -0.002(3)
N10 0.036(4) 0.036(4) 0.055(5) -0.008(3) 0.005(3) 0.000(3)
N11 0.037(4) 0.056(5) 0.028(4) 0.011(3) -0.003(3) -0.002(3)
N12 0.042(4) 0.035(4) 0.047(4) 0.011(3) 0.002(3) -0.004(3)
N13 0.040(4) 0.057(5) 0.039(4) -0.002(4) 0.005(3) -0.023(4)
N14 0.064(5) 0.042(4) 0.041(4) -0.010(3) 0.011(4) -0.028(4)
N15 0.034(4) 0.054(5) 0.041(4) -0.004(4) 0.003(3) 0.022(4)
N16 0.063(5) 0.041(4) 0.045(4) -0.004(4) -0.010(4) 0.018(4)
C1 0.037(5) 0.047(5) 0.024(4) 0.004(4) 0.002(3) 0.017(4)
C2 0.042(5) 0.057(6) 0.031(4) -0.015(4) 0.009(4) 0.005(4)
C3 0.034(5) 0.055(6) 0.048(5) -0.014(4) 0.008(4) -0.005(4)
C4 0.036(5) 0.085(8) 0.044(5) -0.019(5) 0.013(4) 0.002(5)
C5 0.037(5) 0.075(7) 0.029(4) -0.004(4) 0.015(4) 0.003(5)
C6 0.036(5) 0.051(5) 0.025(4) 0.000(4) 0.005(3) 0.004(4)
C7 0.043(5) 0.068(7) 0.041(5) 0.015(5) 0.020(4) -0.004(5)
C8 0.070(7) 0.041(5) 0.077(7) 0.032(5) 0.039(6) 0.004(5)
C9 0.066(7) 0.060(7) 0.097(9) 0.037(7) 0.031(7) -0.013(6)
C10 0.073(7) 0.039(5) 0.089(8) 0.023(5) 0.028(6) -0.004(5)
C11 0.073(8) 0.048(6) 0.070(7) 0.001(5) 0.007(6) -0.025(5)
C12 0.065(8) 0.059(7) 0.106(10) 0.026(7) -0.012(7) -0.031(6)
C13 0.044(5) 0.036(5) 0.044(5) 0.009(4) 0.008(4) 0.000(4)
C14 0.052(7) 0.064(8) 0.137(13) 0.053(8) 0.001(7) 0.011(6)
C15 0.041(5) 0.032(4) 0.011(3) -0.005(3) -0.002(3) 0.007(3)
C16 0.030(4) 0.027(4) 0.038(4) -0.004(3) 0.000(3) 0.003(3)
C17 0.033(4) 0.028(4) 0.025(4) 0.000(3) 0.006(3) 0.010(3)
C18 0.048(6) 0.062(6) 0.049(6) 0.018(5) -0.009(5) -0.004(5)
C19 0.036(5) 0.026(4) 0.029(4) 0.005(3) 0.012(3) 0.005(3)
C20 0.035(4) 0.043(5) 0.034(4) -0.005(4) 0.005(4) 0.005(4)
C21 0.016(4) 0.047(5) 0.037(4) 0.003(4) -0.004(3) -0.002(3)
C22 0.039(5) 0.058(6) 0.019(4) -0.004(4) -0.002(3) 0.007(4)
C23 0.042(5) 0.047(5) 0.038(5) -0.001(4) 0.002(4) 0.004(4)
C24 0.044(5) 0.053(6) 0.045(5) 0.015(5) 0.004(4) 0.009(4)
C25 0.059(6) 0.066(6) 0.013(4) 0.001(4) 0.003(4) 0.004(5)
C26 0.038(5) 0.052(5) 0.020(4) -0.002(4) 0.007(3) 0.004(4)
C27 0.038(5) 0.067(6) 0.026(4) -0.006(4) -0.003(4) 0.015(4)
C28 0.057(6) 0.062(6) 0.034(5) -0.026(5) -0.004(4) 0.010(5)
C29 0.074(7) 0.058(6) 0.047(6) -0.023(5) 0.005(5) 0.014(5)
C30 0.045(5) 0.039(5) 0.052(5) -0.027(4) 0.001(4) 0.009(4)
C31 0.058(6) 0.050(6) 0.056(6) -0.014(5) -0.003(5) 0.017(5)
C32 0.050(6) 0.063(7) 0.106(10) -0.030(7) 0.035(6) -0.005(5)
C33 0.041(5) 0.034(4) 0.035(4) -0.007(4) -0.001(4) -0.003(4)
C34 0.099(9) 0.053(6) 0.065(7) -0.024(5) 0.042(7) -0.031(6)
C35 0.025(4) 0.033(4) 0.028(4) 0.000(3) -0.004(3) 0.002(3)
C36 0.032(4) 0.031(4) 0.051(5) 0.006(4) 0.012(4) 0.003(3)
C37 0.032(4) 0.034(4) 0.018(3) 0.006(3) 0.006(3) -0.010(3)
C38 0.033(5) 0.054(6) 0.041(5) -0.010(4) 0.002(4) -0.001(4)
C39 0.033(4) 0.031(4) 0.019(4) -0.003(3) 0.004(3) -0.003(3)
C40 0.031(4) 0.058(6) 0.028(4) 0.009(4) 0.009(3) 0.008(4)
C41 0.023(4) 0.045(5) 0.039(5) -0.010(4) 0.008(3) -0.001(3)
C42 0.021(4) 0.045(5) 0.059(6) 0.004(4) 0.013(4) -0.004(4)
C43 0.032(5) 0.049(5) 0.064(6) 0.005(5) 0.008(4) -0.001(4)
C44 0.026(4) 0.058(6) 0.070(7) -0.018(5) -0.003(4) -0.005(4)
C45 0.028(4) 0.062(6) 0.048(5) -0.001(5) -0.009(4) -0.002(4)
C46 0.037(5) 0.057(6) 0.040(5) 0.006(4) -0.001(4) 0.004(4)
C47 0.037(5) 0.069(7) 0.043(5) 0.009(5) -0.009(4) -0.003(5)
C48 0.034(5) 0.058(6) 0.061(6) 0.014(5) -0.013(4) 0.012(4)
C49 0.071(7) 0.067(7) 0.049(6) 0.028(5) -0.013(5) 0.007(6)
C50 0.056(6) 0.038(5) 0.048(5) 0.002(4) 0.001(4) 0.010(4)
C51 0.056(6) 0.042(5) 0.058(6) 0.022(5) 0.012(5) 0.004(4)
C52 0.128(12) 0.065(7) 0.052(7) 0.013(6) 0.050(7) 0.004(7)
C53 0.050(5) 0.030(4) 0.039(5) -0.001(4) -0.001(4) 0.001(4)
C54 0.079(8) 0.053(6) 0.050(6) -0.006(5) -0.001(5) 0.031(6)
C55 0.028(4) 0.032(4) 0.029(4) 0.000(3) 0.005(3) 0.001(3)
C56 0.051(5) 0.023(4) 0.032(4) 0.002(3) 0.014(4) -0.005(3)
C57 0.022(4) 0.043(5) 0.031(4) -0.013(4) -0.003(3) -0.003(3)
C58 0.033(5) 0.065(6) 0.060(6) 0.023(5) 0.017(4) 0.014(4)
C59 0.033(4) 0.030(4) 0.021(4) 0.002(3) 0.001(3) -0.006(3)
C60 0.033(4) 0.055(5) 0.034(4) -0.001(4) -0.001(4) -0.016(4)
C61 0.042(5) 0.051(5) 0.039(5) 0.005(4) 0.016(4) -0.005(4)
C62 0.047(6) 0.058(6) 0.054(6) -0.017(5) 0.021(5) -0.014(5)
C63 0.056(7) 0.071(8) 0.083(8) -0.031(7) 0.028(6) -0.005(6)
C64 0.045(6) 0.051(6) 0.102(9) -0.010(6) 0.017(6) 0.007(5)
C65 0.035(5) 0.075(8) 0.096(9) -0.006(7) 0.024(6) -0.002(5)
C66 0.026(4) 0.050(5) 0.059(6) -0.003(4) 0.010(4) -0.010(4)
C67 0.037(5) 0.069(7) 0.055(6) -0.012(5) 0.016(4) -0.015(5)
C68 0.044(5) 0.051(6) 0.070(7) 0.007(5) 0.016(5) -0.021(5)
C69 0.040(5) 0.042(5) 0.079(7) 0.000(5) -0.007(5) -0.007(4)
C70 0.044(5) 0.043(5) 0.055(6) -0.005(4) -0.002(4) -0.010(4)
C71 0.057(6) 0.033(5) 0.056(6) -0.012(4) 0.007(5) -0.020(4)
C72 0.097(9) 0.049(6) 0.036(5) 0.004(4) -0.003(5) -0.014(6)
C73 0.038(5) 0.041(5) 0.044(5) 0.013(4) 0.007(4) -0.013(4)
C74 0.079(8) 0.056(7) 0.081(8) 0.030(6) -0.027(7) -0.024(6)
C75 0.025(4) 0.031(4) 0.022(4) -0.004(3) 0.011(3) 0.001(3)
C76 0.046(5) 0.041(5) 0.037(5) -0.004(4) 0.005(4) 0.006(4)
C77 0.026(4) 0.030(4) 0.025(4) -0.002(3) 0.004(3) 0.005(3)
C78 0.082(8) 0.065(7) 0.026(4) -0.005(4) 0.013(5) -0.034(6)
C79 0.034(4) 0.024(4) 0.036(4) 0.001(3) 0.007(4) -0.001(3)
C80 0.035(5) 0.053(5) 0.034(4) 0.001(4) 0.006(4) 0.007(4)
C81 0.051(5) 0.036(4) 0.018(4) -0.008(3) 0.007(3) -0.010(4)
C82 0.038(5) 0.052(5) 0.030(4) 0.006(4) 0.008(4) 0.000(4)
C83 0.046(5) 0.058(6) 0.042(5) 0.014(4) 0.009(4) 0.000(4)
C84 0.042(5) 0.066(7) 0.037(5) 0.008(5) 0.007(4) -0.012(5)
C85 0.040(5) 0.055(6) 0.029(4) 0.000(4) 0.014(4) -0.001(4)
C86 0.045(5) 0.041(5) 0.021(4) -0.004(3) 0.004(3) 0.004(4)
C87 0.052(6) 0.050(6) 0.032(5) -0.011(4) 0.013(4) 0.008(4)
C88 0.064(7) 0.052(6) 0.064(7) -0.025(5) 0.030(6) 0.004(5)
C89 0.050(6) 0.043(5) 0.082(8) -0.003(5) 0.034(6) 0.007(5)
C90 0.063(7) 0.040(5) 0.067(7) -0.008(5) 0.030(5) 0.003(5)
C91 0.061(6) 0.035(5) 0.053(6) 0.002(4) 0.014(5) 0.007(4)
C92 0.042(5) 0.053(6) 0.069(7) 0.003(5) -0.009(5) 0.006(4)
C93 0.044(5) 0.041(5) 0.035(5) -0.005(4) -0.001(4) -0.009(4)
C94 0.072(7) 0.031(5) 0.099(9) -0.018(5) 0.000(7) -0.006(5)
C95 0.035(4) 0.029(4) 0.017(3) 0.000(3) 0.003(3) -0.002(3)
C96 0.032(4) 0.030(4) 0.038(4) 0.004(3) 0.001(3) -0.007(3)
C97 0.032(4) 0.030(4) 0.034(4) 0.000(3) 0.010(3) -0.010(3)
C98 0.043(5) 0.051(5) 0.034(5) -0.004(4) -0.007(4) 0.007(4)
C99 0.037(5) 0.026(4) 0.026(4) -0.001(3) 0.009(3) -0.005(3)
C100 0.023(4) 0.052(5) 0.036(4) 0.005(4) -0.001(3) -0.004(4)
C101 0.024(4) 0.047(5) 0.029(4) -0.003(4) -0.004(3) -0.004(3)
C102 0.041(5) 0.055(5) 0.023(4) -0.002(4) 0.002(3) -0.010(4)
C103 0.044(5) 0.044(5) 0.051(6) 0.003(4) 0.009(4) -0.008(4)
C104 0.070(7) 0.063(7) 0.033(5) -0.011(5) -0.001(5) -0.017(5)
C105 0.047(5) 0.074(7) 0.020(4) 0.002(4) 0.001(4) -0.006(5)
C106 0.037(5) 0.053(5) 0.033(4) 0.004(4) 0.005(4) -0.005(4)
C107 0.036(5) 0.074(7) 0.028(4) 0.016(4) -0.005(4) -0.004(5)
C108 0.053(6) 0.062(6) 0.050(6) 0.025(5) -0.003(5) -0.007(5)
C109 0.074(8) 0.068(7) 0.051(6) 0.025(5) 0.004(5) -0.016(6)
C110 0.048(6) 0.049(6) 0.059(6) 0.025(5) 0.010(5) -0.014(4)
C111 0.062(7) 0.047(6) 0.065(7) 0.012(5) -0.006(5) -0.021(5)
C112 0.054(6) 0.050(6) 0.105(10) 0.026(6) 0.028(6) -0.001(5)
C113 0.040(5) 0.040(5) 0.035(5) 0.007(4) 0.000(4) -0.003(4)
C114 0.102(10) 0.059(7) 0.065(7) 0.021(6) 0.027(7) 0.036(7)
C115 0.030(4) 0.038(4) 0.019(4) -0.002(3) 0.000(3) -0.009(3)
C116 0.033(4) 0.036(4) 0.036(4) 0.004(4) 0.009(3) -0.001(3)
C117 0.032(4) 0.038(4) 0.015(3) -0.004(3) 0.003(3) -0.012(3)
C118 0.035(5) 0.062(6) 0.046(5) 0.017(5) 0.004(4) -0.003(4)
C119 0.036(4) 0.031(4) 0.025(4) 0.001(3) 0.002(3) 0.005(3)
C120 0.040(5) 0.070(6) 0.032(5) -0.018(4) 0.014(4) -0.011(4)
C121 0.024(4) 0.052(5) 0.039(5) 0.002(4) 0.003(3) -0.006(4)
C122 0.034(5) 0.044(5) 0.041(5) -0.005(4) 0.002(4) 0.007(4)
C123 0.045(6) 0.064(7) 0.066(7) 0.013(5) 0.015(5) 0.000(5)
C124 0.041(5) 0.088(8) 0.040(5) 0.028(6) 0.000(4) 0.007(5)
C125 0.029(5) 0.083(8) 0.046(5) 0.011(5) -0.013(4) -0.015(5)
C126 0.036(5) 0.055(6) 0.036(5) 0.012(4) -0.003(4) -0.003(4)
C127 0.038(5) 0.076(7) 0.039(5) -0.007(5) -0.001(4) -0.006(5)
C128 0.041(5) 0.066(7) 0.052(6) -0.011(5) -0.004(4) -0.025(5)
C129 0.082(8) 0.052(6) 0.057(7) -0.006(5) -0.009(6) -0.025(6)
C130 0.067(7) 0.039(5) 0.050(6) -0.008(4) 0.008(5) -0.027(5)
C131 0.063(7) 0.052(6) 0.050(6) -0.017(5) 0.000(5) 0.007(5)
C132 0.090(9) 0.063(7) 0.066(7) -0.013(6) 0.039(7) -0.018(6)
C133 0.054(6) 0.039(5) 0.045(5) 0.003(4) 0.012(4) -0.005(4)
C134 0.101(10) 0.052(7) 0.068(8) 0.007(6) 0.017(7) -0.037(6)
C135 0.019(4) 0.036(4) 0.029(4) 0.005(3) 0.005(3) -0.002(3)
C136 0.049(5) 0.033(4) 0.025(4) 0.005(3) 0.009(4) 0.007(4)
C137 0.037(5) 0.035(4) 0.027(4) 0.007(3) -0.001(3) 0.000(3)
C138 0.047(6) 0.059(6) 0.052(6) -0.010(5) 0.011(5) -0.009(5)
C139 0.034(4) 0.022(4) 0.026(4) -0.002(3) 0.007(3) 0.000(3)
C140 0.041(5) 0.066(6) 0.020(4) 0.007(4) 0.003(3) 0.019(4)
C141 0.040(5) 0.056(6) 0.038(5) -0.013(4) 0.016(4) -0.003(4)
C142 0.043(5) 0.042(5) 0.053(6) 0.011(4) 0.012(4) 0.011(4)
C143 0.048(6) 0.050(6) 0.071(7) 0.009(5) 0.010(5) -0.010(5)
C144 0.055(7) 0.060(7) 0.080(8) -0.005(6) 0.023(6) -0.016(5)
C145 0.026(5) 0.081(8) 0.076(8) 0.000(6) 0.014(5) -0.004(5)
C146 0.034(5) 0.050(5) 0.048(5) 0.000(4) 0.012(4) 0.003(4)
C147 0.034(5) 0.068(7) 0.057(6) 0.001(5) 0.010(4) 0.011(5)
C148 0.053(6) 0.058(7) 0.078(8) 0.000(6) 0.015(6) 0.027(5)
C149 0.059(7) 0.082(9) 0.098(10) 0.016(8) -0.022(7) 0.028(7)
C150 0.047(6) 0.047(6) 0.065(7) 0.006(5) -0.004(5) 0.011(4)
C151 0.085(8) 0.046(6) 0.069(7) 0.019(5) 0.017(6) 0.026(6)
C152 0.113(11) 0.060(7) 0.057(7) 0.006(6) -0.022(7) 0.019(7)
C153 0.038(5) 0.044(5) 0.042(5) -0.010(4) -0.004(4) 0.016(4)
C154 0.095(10) 0.061(7) 0.099(10) -0.039(7) -0.040(8) 0.042(7)
C155 0.034(4) 0.037(4) 0.030(4) 0.000(3) 0.017(4) -0.002(4)
C156 0.036(5) 0.035(4) 0.041(5) 0.000(4) -0.003(4) -0.001(4)
C157 0.022(4) 0.032(4) 0.032(4) 0.001(3) 0.003(3) 0.002(3)
C158 0.082(8) 0.061(6) 0.033(5) 0.003(4) 0.020(5) 0.043(6)
C159 0.035(4) 0.025(4) 0.031(4) 0.002(3) 0.005(3) -0.004(3)
C160 0.035(5) 0.057(6) 0.040(5) 0.005(4) 0.002(4) -0.012(4)

loop_
_atom_type_symbol
_atom_type_description
_atom_type_scat_dispersion_real
_atom_type_scat_dispersion_imag
_atom_type_scat_source
C C 0.0033 0.0016 'International Tables Vol C Tables 4.2.6.8 and 6.1.1.4'
H H 0.0000 0.0000 'International Tables Vol C Tables 4.2.6.8 and 6.1.1.4'
Cl Cl 0.1484 0.1585 'International Tables Vol C Tables 4.2.6.8 and 6.1.1.4'
F F 0.0171 0.0103 'International Tables Vol C Tables 4.2.6.8 and 6.1.1.4'
N N 0.0061 0.0033 'International Tables Vol C Tables 4.2.6.8 and 6.1.1.4'
Ni Ni 0.3393 1.1124 'International Tables Vol C Tables 4.2.6.8 and 6.1.1.4'
O O 0.0106 0.0060 'International Tables Vol C Tables 4.2.6.8 and 6.1.1.4'

loop_
_geom_angle_atom_site_label_1
_geom_angle_atom_site_label_2
_geom_angle_atom_site_label_3
_geom_angle
_geom_angle_site_symmetry_1
_geom_angle_site_symmetry_3
_geom_angle_publ_flag
O1 Ni1 Ni2 42.69(14) . . ?
O1 Ni1 O2 91.1(2) . . ?
O1 Ni1 O6 82.7(2) . . ?
O1 Ni1 O79 87.4(2) . . ?
O1 Ni1 N1 86.3(3) . . ?
O1 Ni1 N2 177.9(3) . . ?
O2 Ni1 Ni2 79.34(16) . . ?
O2 Ni1 O79 178.5(2) . . ?
O2 Ni1 N2 86.8(3) . . ?
O6 Ni1 Ni2 42.68(15) . . ?
O6 Ni1 O2 90.6(2) . . ?
O6 Ni1 O79 89.3(2) . . ?
O6 Ni1 N1 169.0(3) . . ?
O6 Ni1 N2 97.3(3) . . ?
O79 Ni1 Ni2 99.59(15) . . ?
O79 Ni1 N2 94.7(3) . . ?
N1 Ni1 Ni2 127.0(2) . . ?
N1 Ni1 O2 90.5(3) . . ?
N1 Ni1 O79 89.3(3) . . ?
N1 Ni1 N2 93.7(3) . . ?
N2 Ni1 Ni2 136.6(2) . . ?
Ni1 Ni2 Ni3 173.30(4) . . ?
O1 Ni2 Ni1 42.94(16) . . ?
O1 Ni2 Ni3 135.62(16) . . ?
O1 Ni2 O4 91.3(2) . . ?
O1 Ni2 O7 100.3(2) . . ?
O1 Ni2 O8 176.3(2) . . ?
O3 Ni2 Ni1 79.76(16) . . ?
O3 Ni2 Ni3 106.91(16) . . ?
O3 Ni2 O1 91.7(2) . . ?
O3 Ni2 O4 170.9(2) . . ?
O3 Ni2 O6 90.8(2) . . ?
O3 Ni2 O7 92.0(2) . . ?
O3 Ni2 O8 92.0(2) . . ?
O4 Ni2 Ni1 96.67(14) . . ?
O4 Ni2 Ni3 76.64(14) . . ?
O4 Ni2 O8 85.03(19) . . ?
O6 Ni2 Ni1 42.95(14) . . ?
O6 Ni2 Ni3 134.71(14) . . ?
O6 Ni2 O1 83.2(2) . . ?
O6 Ni2 O4 81.0(2) . . ?
O6 Ni2 O7 175.5(2) . . ?
O6 Ni2 O8 96.90(19) . . ?
O7 Ni2 Ni1 141.17(14) . . ?
O7 Ni2 Ni3 40.93(14) . . ?
O7 Ni2 O4 95.9(2) . . ?
O7 Ni2 O8 79.48(19) . . ?
O8 Ni2 Ni1 138.15(14) . . ?
O8 Ni2 Ni3 42.71(13) . . ?
O5 Ni3 Ni2 78.53(14) . . ?
O5 Ni3 O8 95.3(2) . . ?
O5 Ni3 O14 173.2(2) . . ?
O7 Ni3 Ni2 41.69(15) . . ?
O7 Ni3 O5 89.4(2) . . ?
O7 Ni3 O8 80.5(2) . . ?
O7 Ni3 O14 93.7(2) . . ?
O7 Ni3 O20 170.6(2) . . ?
O8 Ni3 Ni2 43.07(14) . . ?
O8 Ni3 O14 91.17(19) . . ?
O14 Ni3 Ni2 107.78(14) . . ?
O16 Ni3 Ni2 138.78(15) . . ?
O16 Ni3 O5 91.5(2) . . ?
O16 Ni3 O7 99.1(2) . . ?
O16 Ni3 O8 173.2(2) . . ?
O16 Ni3 O14 82.1(2) . . ?
O16 Ni3 O20 89.0(2) . . ?
O20 Ni3 Ni2 129.17(15) . . ?
O20 Ni3 O5 85.7(2) . . ?
O20 Ni3 O8 92.0(2) . . ?
O20 Ni3 O14 92.0(2) . . ?
O9 Ni4 N4 93.4(2) . . ?
O11 Ni4 O9 87.7(2) . . ?
O11 Ni4 O12 92.2(2) . . ?
O11 Ni4 N3 86.1(3) . . ?
O11 Ni4 N4 178.3(3) . . ?
O12 Ni4 O9 179.3(2) . . ?
O12 Ni4 N4 86.7(3) . . ?
O16 Ni4 O9 89.9(2) . . ?
O16 Ni4 O11 82.7(2) . . ?
O16 Ni4 O12 89.4(2) . . ?
O16 Ni4 N3 168.7(3) . . ?
O16 Ni4 N4 98.6(2) . . ?
N3 Ni4 O9 89.5(3) . . ?
N3 Ni4 O12 91.2(3) . . ?
N3 Ni4 N4 92.7(3) . . ?
O11 Ni5 O14 93.0(2) . . ?
O11 Ni5 O16 83.1(2) . . ?
O11 Ni5 O17 99.7(2) . . ?
O11 Ni5 O18 177.7(2) . . ?
O13 Ni5 O11 89.7(2) . . ?
O13 Ni5 O14 171.2(2) . . ?
O13 Ni5 O16 90.2(2) . . ?
O13 Ni5 O17 94.1(2) . . ?
O13 Ni5 O18 92.5(2) . . ?
O14 Ni5 O18 84.7(2) . . ?
O16 Ni5 O14 81.9(2) . . ?
O16 Ni5 O17 174.9(2) . . ?
O16 Ni5 O18 96.9(2) . . ?
O17 Ni5 O14 93.7(2) . . ?
O17 Ni5 O18 80.08(19) . . ?
O15 Ni6 O18 93.9(2) . . ?
O15 Ni6 O24 174.0(2) . . ?
O15 Ni6 O30 86.5(2) . . ?
O17 Ni6 O15 89.1(2) . . ?
O17 Ni6 O18 80.09(19) . . ?
O17 Ni6 O24 91.2(2) . . ?
O17 Ni6 O30 171.8(2) . . ?
O18 Ni6 O24 92.00(19) . . ?
O26 Ni6 O15 92.2(2) . . ?
O26 Ni6 O17 99.1(2) . . ?
O26 Ni6 O18 173.8(2) . . ?
O26 Ni6 O24 81.9(2) . . ?
O26 Ni6 O30 88.0(2) . . ?
O30 Ni6 O18 93.3(2) . . ?
O30 Ni6 O24 93.9(2) . . ?
O19 Ni7 N6 93.0(3) . . ?
O21 Ni7 O19 86.8(2) . . ?
O21 Ni7 N6 179.3(3) . . ?
O22 Ni7 O19 179.6(3) . . ?
O22 Ni7 O21 93.1(2) . . ?
O22 Ni7 O26 90.5(2) . . ?
O22 Ni7 N5 91.3(3) . . ?
O22 Ni7 N6 87.2(3) . . ?
O26 Ni7 O19 89.1(2) . . ?
O26 Ni7 O21 82.4(2) . . ?
O26 Ni7 N6 98.2(3) . . ?
N5 Ni7 O19 89.0(3) . . ?
N5 Ni7 O21 86.1(3) . . ?
N5 Ni7 O26 168.5(3) . . ?
N5 Ni7 N6 93.3(3) . . ?
O21 Ni8 O24 92.0(2) . . ?
O21 Ni8 O27 102.0(2) . . ?
O21 Ni8 O28 176.5(2) . . ?
O23 Ni8 O21 91.3(2) . . ?
O23 Ni8 O24 171.8(2) . . ?
O23 Ni8 O26 90.9(2) . . ?
O23 Ni8 O27 92.8(2) . . ?
O23 Ni8 O28 91.3(2) . . ?
O24 Ni8 O28 85.1(2) . . ?
O26 Ni8 O21 82.9(2) . . ?
O26 Ni8 O24 82.0(2) . . ?
O26 Ni8 O27 173.8(2) . . ?
O26 Ni8 O28 94.8(2) . . ?
O27 Ni8 O24 93.9(2) . . ?
O27 Ni8 O28 80.2(2) . . ?
O25 Ni9 O27 89.2(2) . . ?
O25 Ni9 O28 94.6(2) . . ?
O25 Ni9 O34 172.0(2) . . ?
O27 Ni9 O28 80.1(2) . . ?
O27 Ni9 O34 93.4(2) . . ?
O28 Ni9 O34 93.3(2) . . ?
O36 Ni9 O25 90.8(2) . . ?
O36 Ni9 O27 100.0(2) . . ?
O36 Ni9 O28 174.7(2) . . ?
O36 Ni9 O34 81.4(2) . . ?
O36 Ni9 O40 89.0(2) . . ?
O40 Ni9 O25 84.6(2) . . ?
O40 Ni9 O27 169.2(2) . . ?
O40 Ni9 O28 91.5(2) . . ?
O40 Ni9 O34 93.9(2) . . ?
O29 Ni10 N8 93.4(3) . . ?
O31 Ni10 O29 87.7(2) . . ?
O31 Ni10 O32 91.6(2) . . ?
O31 Ni10 N7 87.3(3) . . ?
O31 Ni10 N8 178.4(3) . . ?
O32 Ni10 O29 179.1(2) . . ?
O32 Ni10 N7 92.6(3) . . ?
O32 Ni10 N8 87.3(3) . . ?
O36 Ni10 O29 90.1(2) . . ?
O36 Ni10 O31 82.2(2) . . ?
O36 Ni10 O32 90.3(2) . . ?
O36 Ni10 N7 169.1(3) . . ?
O36 Ni10 N8 96.7(3) . . ?
N7 Ni10 O29 86.9(3) . . ?
N7 Ni10 N8 93.9(3) . . ?
O31 Ni11 O34 90.7(2) . . ?
O31 Ni11 O36 82.5(2) . . ?
O31 Ni11 O37 102.6(2) . . ?
O31 Ni11 O38 176.4(2) . . ?
O33 Ni11 O31 90.4(2) . . ?
O33 Ni11 O34 171.0(2) . . ?
O33 Ni11 O36 90.2(2) . . ?
O33 Ni11 O37 94.2(2) . . ?
O33 Ni11 O38 92.8(2) . . ?
O34 Ni11 O38 85.8(2) . . ?
O36 Ni11 O34 81.1(2) . . ?
O36 Ni11 O37 173.2(2) . . ?
O36 Ni11 O38 95.9(2) . . ?
O37 Ni11 O34 94.3(2) . . ?
O37 Ni11 O38 78.71(19) . . ?
O35 Ni12 O38 95.5(2) . . ?
O35 Ni12 O44 172.5(2) . . ?
O37 Ni12 O35 88.8(2) . . ?
O37 Ni12 O38 79.4(2) . . ?
O37 Ni12 O44 93.9(2) . . ?
O37 Ni12 O50 168.9(2) . . ?
O38 Ni12 O44 91.92(19) . . ?
O46 Ni12 O35 91.5(2) . . ?
O46 Ni12 O37 100.9(2) . . ?
O46 Ni12 O38 173.0(2) . . ?
O46 Ni12 O44 81.1(2) . . ?
O46 Ni12 O50 88.7(2) . . ?
O50 Ni12 O35 85.4(2) . . ?
O50 Ni12 O38 91.65(19) . . ?
O50 Ni12 O44 93.0(2) . . ?
O39 Ni13 Ni14 99.94(15) . . ?
O39 Ni13 N10 95.4(2) . . ?
O41 Ni13 Ni14 42.84(14) . . ?
O41 Ni13 O39 87.4(2) . . ?
O41 Ni13 O42 90.0(2) . . ?
O41 Ni13 N9 86.6(3) . . ?
O41 Ni13 N10 176.5(3) . . ?
O42 Ni13 Ni14 79.58(16) . . ?
O42 Ni13 O39 176.6(2) . . ?
O42 Ni13 N10 87.3(3) . . ?
O46 Ni13 Ni14 42.65(14) . . ?
O46 Ni13 O39 89.8(2) . . ?
O46 Ni13 O41 82.8(2) . . ?
O46 Ni13 O42 92.1(2) . . ?
O46 Ni13 N9 169.2(3) . . ?
O46 Ni13 N10 95.1(3) . . ?
N9 Ni13 Ni14 127.7(2) . . ?
N9 Ni13 O39 87.5(3) . . ?
N9 Ni13 O42 90.2(3) . . ?
N9 Ni13 N10 95.6(3) . . ?
N10 Ni13 Ni14 134.2(2) . . ?
O41 Ni14 Ni13 42.68(15) . . ?
O41 Ni14 O44 91.3(2) . . ?
O41 Ni14 O47 101.8(2) . . ?
O41 Ni14 O48 176.3(2) . . ?
O43 Ni14 Ni13 79.19(16) . . ?
O43 Ni14 O41 90.6(2) . . ?
O43 Ni14 O44 171.5(2) . . ?
O43 Ni14 O46 90.8(2) . . ?
O43 Ni14 O47 92.2(2) . . ?
O43 Ni14 O48 92.9(2) . . ?
O44 Ni14 Ni13 96.69(15) . . ?
O44 Ni14 O48 85.04(19) . . ?
O46 Ni14 Ni13 42.43(13) . . ?
O46 Ni14 O41 82.4(2) . . ?
O46 Ni14 O44 81.3(2) . . ?
O46 Ni14 O47 174.85(19) . . ?
O46 Ni14 O48 96.37(19) . . ?
O47 Ni14 Ni13 142.44(14) . . ?
O47 Ni14 O44 95.5(2) . . ?
O47 Ni14 O48 79.28(19) . . ?
O48 Ni14 Ni13 137.09(14) . . ?
O45 Ni15 O48 95.0(2) . . ?
O45 Ni15 O54 173.4(2) . . ?
O45 Ni15 O60 85.6(2) . . ?
O47 Ni15 O45 88.9(2) . . ?
O47 Ni15 O48 80.53(19) . . ?
O47 Ni15 O54 94.38(19) . . ?
O47 Ni15 O60 170.6(2) . . ?
O48 Ni15 O54 91.23(19) . . ?
O56 Ni15 O45 91.7(2) . . ?
O56 Ni15 O47 99.5(2) . . ?
O56 Ni15 O48 173.3(2) . . ?
O56 Ni15 O54 82.0(2) . . ?
O56 Ni15 O60 88.3(2) . . ?
O60 Ni15 O48 92.4(2) . . ?
O60 Ni15 O54 91.9(2) . . ?
O49 Ni16 N12 93.5(3) . . ?
O51 Ni16 O49 87.2(2) . . ?
O51 Ni16 O56 82.5(2) . . ?
O51 Ni16 N11 86.6(3) . . ?
O51 Ni16 N12 178.4(3) . . ?
O52 Ni16 O49 179.5(2) . . ?
O52 Ni16 O51 92.6(2) . . ?
O52 Ni16 O56 89.2(2) . . ?
O52 Ni16 N11 90.6(3) . . ?
O52 Ni16 N12 86.7(3) . . ?
O56 Ni16 O49 90.3(2) . . ?
O56 Ni16 N11 169.0(3) . . ?
O56 Ni16 N12 99.0(2) . . ?
N11 Ni16 O49 89.8(3) . . ?
N11 Ni16 N12 92.0(3) . . ?
O51 Ni17 O54 92.8(2) . . ?
O51 Ni17 O56 83.1(2) . . ?
O51 Ni17 O57 100.3(2) . . ?
O51 Ni17 O58 177.2(2) . . ?
O53 Ni17 O51 90.0(2) . . ?
O53 Ni17 O54 171.0(2) . . ?
O53 Ni17 O56 89.5(2) . . ?
O53 Ni17 O57 94.1(2) . . ?
O53 Ni17 O58 92.8(2) . . ?
O54 Ni17 O58 84.5(2) . . ?
O56 Ni17 O54 82.4(2) . . ?
O56 Ni17 O57 175.0(2) . . ?
O56 Ni17 O58 97.4(2) . . ?
O57 Ni17 O54 93.8(2) . . ?
O57 Ni17 O58 79.1(2) . . ?
O55 Ni18 O58 93.7(2) . . ?
O55 Ni18 O64 174.9(2) . . ?
O57 Ni18 O55 89.3(2) . . ?
O57 Ni18 O58 79.6(2) . . ?
O57 Ni18 O64 91.5(2) . . ?
O57 Ni18 O70 171.6(2) . . ?
O58 Ni18 O64 91.4(2) . . ?
O66 Ni18 O55 92.9(2) . . ?
O66 Ni18 O57 99.4(2) . . ?
O66 Ni18 O58 173.3(2) . . ?
O66 Ni18 O64 82.0(2) . . ?
O66 Ni18 O70 88.1(2) . . ?
O70 Ni18 O55 86.7(2) . . ?
O70 Ni18 O58 93.4(2) . . ?
O70 Ni18 O64 93.2(2) . . ?
O59 Ni19 N14 93.8(3) . . ?
O61 Ni19 O59 88.1(2) . . ?
O61 Ni19 O62 90.7(2) . . ?
O61 Ni19 O66 81.9(2) . . ?
O61 Ni19 N13 86.5(3) . . ?
O61 Ni19 N14 177.6(3) . . ?
O62 Ni19 O59 177.1(3) . . ?
O62 Ni19 O66 92.4(2) . . ?
O62 Ni19 N13 91.4(3) . . ?
O62 Ni19 N14 87.5(3) . . ?
O66 Ni19 O59 90.0(2) . . ?
O66 Ni19 N13 167.8(3) . . ?
O66 Ni19 N14 96.6(3) . . ?
N13 Ni19 O59 85.9(3) . . ?
N13 Ni19 N14 95.1(3) . . ?
O61 Ni20 O64 91.7(2) . . ?
O61 Ni20 O67 103.0(2) . . ?
O61 Ni20 O68 175.9(2) . . ?
O63 Ni20 O61 90.1(2) . . ?
O63 Ni20 O64 173.6(2) . . ?
O63 Ni20 O66 91.1(2) . . ?
O63 Ni20 O67 90.6(2) . . ?
O63 Ni20 O68 92.9(2) . . ?
O64 Ni20 O67 95.0(2) . . ?
O64 Ni20 O68 85.0(2) . . ?
O66 Ni20 O61 81.7(2) . . ?
O66 Ni20 O64 83.1(2) . . ?
O66 Ni20 O67 175.0(2) . . ?
O66 Ni20 O68 95.5(2) . . ?
O67 Ni20 O68 79.7(2) . . ?
O65 Ni21 O68 94.1(2) . . ?
O65 Ni21 O74 172.7(2) . . ?
O67 Ni21 O65 88.4(2) . . ?
O67 Ni21 O68 80.3(2) . . ?
O67 Ni21 O74 94.6(2) . . ?
O68 Ni21 O74 92.9(2) . . ?
O76 Ni21 O65 91.9(2) . . ?
O76 Ni21 O67 100.1(2) . . ?
O76 Ni21 O68 174.0(2) . . ?
O76 Ni21 O74 81.1(2) . . ?
O76 Ni21 O80 89.0(2) . . ?
O80 Ni21 O65 84.6(2) . . ?
O80 Ni21 O67 168.7(2) . . ?
O80 Ni21 O68 91.3(2) . . ?
O80 Ni21 O74 93.3(2) . . ?
O69 Ni22 N16 92.8(3) . . ?
O71 Ni22 O69 88.0(2) . . ?
O71 Ni22 O72 92.2(2) . . ?
O71 Ni22 N15 86.5(3) . . ?
O71 Ni22 N16 179.2(3) . . ?
O72 Ni22 O69 179.7(3) . . ?
O72 Ni22 N16 87.0(3) . . ?
O76 Ni22 O69 90.1(2) . . ?
O76 Ni22 O71 82.3(2) . . ?
O76 Ni22 O72 89.7(2) . . ?
O76 Ni22 N15 168.7(3) . . ?
O76 Ni22 N16 97.9(3) . . ?
N15 Ni22 O69 87.8(3) . . ?
N15 Ni22 O72 92.5(3) . . ?
N15 Ni22 N16 93.3(3) . . ?
O71 Ni23 O74 90.8(2) . . ?
O71 Ni23 O76 82.5(2) . . ?
O71 Ni23 O77 102.4(2) . . ?
O71 Ni23 O78 176.0(2) . . ?
O73 Ni23 O71 91.0(2) . . ?
O73 Ni23 O74 170.8(2) . . ?
O73 Ni23 O76 90.0(2) . . ?
O73 Ni23 O77 93.2(2) . . ?
O73 Ni23 O78 92.7(2) . . ?
O74 Ni23 O77 95.2(2) . . ?
O74 Ni23 O78 85.3(2) . . ?
O76 Ni23 O74 81.3(2) . . ?
O76 Ni23 O77 174.1(2) . . ?
O76 Ni23 O78 96.1(2) . . ?
O77 Ni23 O78 78.83(19) . . ?
O6 Ni24 O4 81.2(2) . . ?
O6 Ni24 O10 89.0(2) . . ?
O6 Ni24 O75 92.5(2) . . ?
O6 Ni24 O77 100.3(2) . . ?
O6 Ni24 O78 172.7(2) . . ?
O10 Ni24 O4 92.9(2) . . ?
O10 Ni24 O75 85.7(2) . . ?
O10 Ni24 O78 91.70(19) . . ?
O75 Ni24 O4 173.5(2) . . ?
O75 Ni24 O78 94.8(2) . . ?
O77 Ni24 O4 93.8(2) . . ?
O77 Ni24 O10 169.2(2) . . ?
O77 Ni24 O75 88.5(2) . . ?
O77 Ni24 O78 79.73(19) . . ?
O78 Ni24 O4 91.59(19) . . ?
Ni2 O1 Ni1 94.4(2) . . ?
C1 O1 Ni1 119.8(5) . . ?
C1 O1 Ni2 133.3(5) . . ?
C13 O2 Ni1 127.0(5) . . ?
C13 O3 Ni2 128.3(5) . . ?
Ni2 O4 Ni24 92.49(19) . . ?
C15 O4 Ni2 126.6(5) . . ?
C15 O4 Ni24 128.7(4) . . ?
C15 O5 Ni3 127.6(5) . . ?
Ni1 O6 H6 110.4 . . ?
Ni2 O6 Ni1 94.4(2) . . ?
Ni2 O6 H6 110.4 . . ?
Ni24 O6 Ni1 129.3(3) . . ?
Ni24 O6 Ni2 98.2(2) . . ?
Ni24 O6 H6 110.4 . . ?
Ni3 O7 Ni2 97.4(2) . . ?
C17 O7 Ni2 133.9(5) . . ?
C17 O7 Ni3 127.7(5) . . ?
Ni3 O8 Ni2 94.2(2) . . ?
C19 O8 Ni2 123.5(5) . . ?
C19 O8 Ni3 125.9(5) . . ?
C17 O9 Ni4 143.7(5) . . ?
C19 O10 Ni24 129.9(5) . . ?
Ni5 O11 Ni4 94.7(2) . . ?
C21 O11 Ni4 119.4(5) . . ?
C21 O11 Ni5 132.5(5) . . ?
C33 O12 Ni4 125.7(5) . . ?
C33 O13 Ni5 128.9(5) . . ?
Ni5 O14 Ni3 91.7(2) . . ?
C35 O14 Ni3 128.0(5) . . ?
C35 O14 Ni5 127.6(5) . . ?
C35 O15 Ni6 128.0(5) . . ?
Ni3 O16 Ni4 129.6(3) . . ?
Ni3 O16 Ni5 97.6(2) . . ?
Ni3 O16 H16 110.4 . . ?
Ni4 O16 H16 110.4 . . ?
Ni5 O16 Ni4 94.6(2) . . ?
Ni5 O16 H16 110.4 . . ?
Ni6 O17 Ni5 98.0(2) . . ?
C37 O17 Ni5 133.2(5) . . ?
C37 O17 Ni6 127.9(5) . . ?
Ni5 O18 Ni6 94.7(2) . . ?
C39 O18 Ni5 125.4(5) . . ?
C39 O18 Ni6 124.7(4) . . ?
C37 O19 Ni7 142.6(5) . . ?
C39 O20 Ni3 130.7(5) . . ?
Ni8 O21 Ni7 94.1(2) . . ?
C41 O21 Ni7 118.0(5) . . ?
C41 O21 Ni8 134.8(5) . . ?
C53 O22 Ni7 126.5(5) . . ?
C53 O23 Ni8 128.9(6) . . ?
Ni8 O24 Ni6 91.98(19) . . ?
C55 O24 Ni6 127.1(5) . . ?
C55 O24 Ni8 127.8(5) . . ?
C55 O25 Ni9 127.5(5) . . ?
Ni6 O26 Ni7 130.2(3) . . ?
Ni6 O26 Ni8 97.7(2) . . ?
Ni6 O26 H26 110.2 . . ?
Ni7 O26 H26 110.2 . . ?
Ni8 O26 Ni7 94.5(2) . . ?
Ni8 O26 H26 110.2 . . ?
Ni9 O27 Ni8 97.5(2) . . ?
C57 O27 Ni8 133.3(5) . . ?
C57 O27 Ni9 128.4(5) . . ?
Ni8 O28 Ni9 94.6(2) . . ?
C59 O28 Ni8 127.3(4) . . ?
C59 O28 Ni9 123.5(5) . . ?
C57 O29 Ni10 145.2(5) . . ?
C59 O30 Ni6 130.2(5) . . ?
Ni11 O31 Ni10 94.9(2) . . ?
C61 O31 Ni10 121.2(6) . . ?
C61 O31 Ni11 133.6(6) . . ?
C73 O32 Ni10 125.3(5) . . ?
C73 O33 Ni11 127.6(6) . . ?
Ni11 O34 Ni9 92.2(2) . . ?
C75 O34 Ni9 127.6(4) . . ?
C75 O34 Ni11 126.8(5) . . ?
C75 O35 Ni12 128.9(5) . . ?
Ni9 O36 Ni10 129.1(3) . . ?
Ni9 O36 Ni11 97.9(2) . . ?
Ni9 O36 H36 110.4 . . ?
Ni10 O36 Ni11 95.1(2) . . ?
Ni10 O36 H36 110.4 . . ?
Ni11 O36 H36 110.4 . . ?
Ni12 O37 Ni11 98.4(2) . . ?
C77 O37 Ni11 134.2(5) . . ?
C77 O37 Ni12 126.8(5) . . ?
Ni11 O38 Ni12 94.90(19) . . ?
C79 O38 Ni11 125.9(5) . . ?
C79 O38 Ni12 123.8(5) . . ?
C77 O39 Ni13 144.1(5) . . ?
C79 O40 Ni9 130.9(5) . . ?
Ni13 O41 Ni14 94.5(2) . . ?
C81 O41 Ni13 121.7(5) . . ?
C81 O41 Ni14 132.5(5) . . ?
C93 O42 Ni13 125.6(5) . . ?
C93 O43 Ni14 128.1(5) . . ?
Ni14 O44 Ni12 92.8(2) . . ?
C95 O44 Ni12 128.0(4) . . ?
C95 O44 Ni14 126.7(5) . . ?
C95 O45 Ni15 128.9(5) . . ?
Ni12 O46 Ni13 128.9(3) . . ?
Ni12 O46 Ni14 98.1(2) . . ?
Ni12 O46 H46 110.5 . . ?
Ni13 O46 Ni14 94.9(2) . . ?
Ni13 O46 H46 110.5 . . ?
Ni14 O46 H46 110.5 . . ?
Ni15 O47 Ni14 97.3(2) . . ?
C97 O47 Ni14 133.9(5) . . ?
C97 O47 Ni15 127.7(5) . . ?
Ni15 O48 Ni14 94.62(19) . . ?
C99 O48 Ni14 124.1(5) . . ?
C99 O48 Ni15 124.7(5) . . ?
C97 O49 Ni16 143.1(5) . . ?
C99 O50 Ni12 130.3(5) . . ?
Ni17 O51 Ni16 95.0(2) . . ?
C101 O51 Ni16 120.0(5) . . ?
C101 O51 Ni17 132.8(5) . . ?
C113 O52 Ni16 125.2(5) . . ?
C113 O53 Ni17 129.6(6) . . ?
Ni17 O54 Ni15 91.50(19) . . ?
C115 O54 Ni15 128.7(5) . . ?
C115 O54 Ni17 127.6(5) . . ?
C115 O55 Ni18 127.7(5) . . ?
Ni15 O56 Ni16 128.9(3) . . ?
Ni15 O56 Ni17 97.7(2) . . ?
Ni15 O56 H56 110.7 . . ?
Ni16 O56 H56 110.7 . . ?
Ni17 O56 Ni16 94.6(2) . . ?
Ni17 O56 H56 110.7 . . ?
Ni18 O57 Ni17 99.0(2) . . ?
C117 O57 Ni17 132.6(5) . . ?
C117 O57 Ni18 128.0(5) . . ?
Ni17 O58 Ni18 95.1(2) . . ?
C119 O58 Ni17 125.0(5) . . ?
C119 O58 Ni18 125.0(5) . . ?
C117 O59 Ni19 142.2(5) . . ?
C119 O60 Ni15 130.3(5) . . ?
Ni19 O61 Ni20 95.2(2) . . ?
C121 O61 Ni19 120.5(5) . . ?
C121 O61 Ni20 133.2(5) . . ?
C133 O62 Ni19 125.5(6) . . ?
C133 O63 Ni20 128.0(6) . . ?
Ni20 O64 Ni18 92.0(2) . . ?
C135 O64 Ni18 128.1(5) . . ?
C135 O64 Ni20 127.0(5) . . ?
C135 O65 Ni21 128.6(5) . . ?
Ni18 O66 Ni19 129.2(3) . . ?
Ni18 O66 Ni20 96.8(2) . . ?
Ni18 O66 H66 110.7 . . ?
Ni19 O66 H66 110.7 . . ?
Ni20 O66 Ni19 95.1(2) . . ?
Ni20 O66 H66 110.7 . . ?
Ni21 O67 Ni20 97.3(2) . . ?
C137 O67 Ni20 133.8(5) . . ?
C137 O67 Ni21 128.0(5) . . ?
Ni20 O68 Ni21 94.9(2) . . ?
C139 O68 Ni20 125.4(5) . . ?
C139 O68 Ni21 125.2(5) . . ?
C137 O69 Ni22 145.0(6) . . ?
C139 O70 Ni18 129.4(5) . . ?
Ni23 O71 Ni22 94.9(2) . . ?
C141 O71 Ni22 120.5(6) . . ?
C141 O71 Ni23 132.4(6) . . ?
C153 O72 Ni22 124.9(5) . . ?
C153 O73 Ni23 128.7(6) . . ?
Ni23 O74 Ni21 92.7(2) . . ?
C155 O74 Ni21 128.6(5) . . ?
C155 O74 Ni23 126.6(5) . . ?
C155 O75 Ni24 128.7(5) . . ?
Ni21 O76 Ni22 128.8(3) . . ?
Ni21 O76 Ni23 97.8(2) . . ?
Ni21 O76 H76 110.6 . . ?
Ni22 O76 Ni23 94.9(2) . . ?
Ni22 O76 H76 110.6 . . ?
Ni23 O76 H76 110.6 . . ?
Ni24 O77 Ni23 98.3(2) . . ?
C157 O77 Ni23 132.4(5) . . ?
C157 O77 Ni24 128.6(5) . . ?
Ni23 O78 Ni24 94.79(19) . . ?
C159 O78 Ni23 126.3(5) . . ?
C159 O78 Ni24 124.6(5) . . ?
C157 O79 Ni1 144.7(5) . . ?
C159 O80 Ni21 130.9(5) . . ?
C7 N1 Ni1 122.2(6) . . ?
C7 N1 C8 116.1(8) . . ?
C8 N1 Ni1 121.5(7) . . ?
C10 N2 Ni1 112.8(7) . . ?
C10 N2 C11 106.1(8) . . ?
C10 N2 C12 108.5(8) . . ?
C11 N2 Ni1 110.1(6) . . ?
C12 N2 Ni1 111.1(6) . . ?
C12 N2 C11 107.9(9) . . ?
C27 N3 Ni4 121.3(6) . . ?
C27 N3 C28 117.6(7) . . ?
C28 N3 Ni4 120.9(6) . . ?
C30 N4 Ni4 113.2(5) . . ?
C30 N4 C31 107.8(7) . . ?
C30 N4 C32 109.2(8) . . ?
C31 N4 Ni4 108.7(5) . . ?
C32 N4 Ni4 111.8(6) . . ?
C32 N4 C31 105.8(9) . . ?
C47 N5 Ni7 121.6(6) . . ?
C47 N5 C48 118.0(8) . . ?
C48 N5 Ni7 120.5(6) . . ?
C50 N6 Ni7 111.6(6) . . ?
C51 N6 Ni7 108.9(5) . . ?
C51 N6 C50 107.8(7) . . ?
C51 N6 C52 106.6(9) . . ?
C52 N6 Ni7 110.9(6) . . ?
C52 N6 C50 110.9(8) . . ?
C67 N7 Ni10 119.7(6) . . ?
C67 N7 C68 119.1(8) . . ?
C68 N7 Ni10 121.2(6) . . ?
C70 N8 Ni10 113.1(6) . . ?
C71 N8 Ni10 109.1(5) . . ?
C71 N8 C70 107.2(7) . . ?
C71 N8 C72 106.1(8) . . ?
C72 N8 Ni10 111.3(6) . . ?
C72 N8 C70 109.7(8) . . ?
C87 N9 Ni13 120.7(6) . . ?
C87 N9 C88 118.0(8) . . ?
C88 N9 Ni13 121.1(6) . . ?
C90 N10 Ni13 114.0(6) . . ?
C90 N10 C91 106.1(7) . . ?
C90 N10 C92 109.1(8) . . ?
C91 N10 Ni13 111.1(5) . . ?
C92 N10 Ni13 111.8(6) . . ?
C92 N10 C91 104.2(8) . . ?
C107 N11 Ni16 120.6(6) . . ?
C107 N11 C108 118.2(8) . . ?
C108 N11 Ni16 121.2(6) . . ?
C110 N12 Ni16 113.2(6) . . ?
C110 N12 C111 107.4(8) . . ?
C110 N12 C112 111.2(8) . . ?
C111 N12 Ni16 107.3(5) . . ?
C112 N12 Ni16 110.0(6) . . ?
C112 N12 C111 107.6(9) . . ?
C127 N13 Ni19 119.7(6) . . ?
C127 N13 C128 119.8(8) . . ?
C128 N13 Ni19 120.4(7) . . ?
C130 N14 Ni19 112.2(6) . . ?
C131 N14 Ni19 109.2(5) . . ?
C131 N14 C130 107.3(8) . . ?
C132 N14 Ni19 111.3(6) . . ?
C132 N14 C130 110.0(8) . . ?
C132 N14 C131 106.6(9) . . ?
C147 N15 Ni22 120.0(6) . . ?
C147 N15 C148 118.7(8) . . ?
C148 N15 Ni22 121.3(7) . . ?
C150 N16 Ni22 112.0(6) . . ?
C151 N16 Ni22 109.1(6) . . ?
C151 N16 C150 107.8(8) . . ?
C151 N16 C152 107.7(10) . . ?
C152 N16 Ni22 110.9(6) . . ?
C152 N16 C150 109.2(8) . . ?
O1 C1 C2 122.1(7) . . ?
O1 C1 C6 121.0(8) . . ?
C2 C1 C6 116.8(8) . . ?
C1 C2 H2 118.4 . . ?
C3 C2 C1 123.2(8) . . ?
C3 C2 H2 118.4 . . ?
C2 C3 H3 121.1 . . ?
C4 C3 C2 117.8(10) . . ?
C4 C3 H3 121.1 . . ?
C3 C4 F1 117.6(10) . . ?
C3 C4 C5 123.5(9) . . ?
C5 C4 F1 118.8(8) . . ?
C4 C5 H5 120.6 . . ?
C4 C5 C6 118.8(8) . . ?
C6 C5 H5 120.6 . . ?
C1 C6 C7 122.1(8) . . ?
C5 C6 C1 119.8(8) . . ?
C5 C6 C7 118.0(8) . . ?
N1 C7 C6 126.4(8) . . ?
N1 C7 H7 116.8 . . ?
C6 C7 H7 116.8 . . ?
N1 C8 H8A 109.3 . . ?
N1 C8 H8B 109.3 . . ?
N1 C8 C9 111.6(9) . . ?
H8A C8 H8B 108.0 . . ?
C9 C8 H8A 109.3 . . ?
C9 C8 H8B 109.3 . . ?
C8 C9 H9A 108.5 . . ?
C8 C9 H9B 108.5 . . ?
C8 C9 C10 115.1(9) . . ?
H9A C9 H9B 107.5 . . ?
C10 C9 H9A 108.5 . . ?
C10 C9 H9B 108.5 . . ?
N2 C10 C9 114.6(9) . . ?
N2 C10 H10A 108.6 . . ?
N2 C10 H10B 108.6 . . ?
C9 C10 H10A 108.6 . . ?
C9 C10 H10B 108.6 . . ?
H10A C10 H10B 107.6 . . ?
N2 C11 H11A 109.5 . . ?
N2 C11 H11B 109.5 . . ?
N2 C11 H11C 109.5 . . ?
H11A C11 H11B 109.5 . . ?
H11A C11 H11C 109.5 . . ?
H11B C11 H11C 109.5 . . ?
N2 C12 H12A 109.5 . . ?
N2 C12 H12B 109.5 . . ?
N2 C12 H12C 109.5 . . ?
H12A C12 H12B 109.5 . . ?
H12A C12 H12C 109.5 . . ?
H12B C12 H12C 109.5 . . ?
O2 C13 C14 116.6(8) . . ?
O3 C13 O2 125.5(8) . . ?
O3 C13 C14 117.9(8) . . ?
C13 C14 H14A 109.5 . . ?
C13 C14 H14B 109.5 . . ?
C13 C14 H14C 109.5 . . ?
H14A C14 H14B 109.5 . . ?
H14A C14 H14C 109.5 . . ?
H14B C14 H14C 109.5 . . ?
O4 C15 C16 117.1(7) . . ?
O5 C15 O4 125.4(7) . . ?
O5 C15 C16 117.5(7) . . ?
C15 C16 H16A 109.5 . . ?
C15 C16 H16B 109.5 . . ?
C15 C16 H16C 109.5 . . ?
H16A C16 H16B 109.5 . . ?
H16A C16 H16C 109.5 . . ?
H16B C16 H16C 109.5 . . ?
O7 C17 C18 117.7(7) . . ?
O9 C17 O7 124.8(7) . . ?
O9 C17 C18 117.5(7) . . ?
C17 C18 H18A 109.5 . . ?
C17 C18 H18B 109.5 . . ?
C17 C18 H18C 109.5 . . ?
H18A C18 H18B 109.5 . . ?
H18A C18 H18C 109.5 . . ?
H18B C18 H18C 109.5 . . ?
O8 C19 C20 116.8(7) . . ?
O10 C19 O8 126.1(7) . . ?
O10 C19 C20 117.0(7) . . ?
C19 C20 H20A 109.5 . . ?
C19 C20 H20B 109.5 . . ?
C19 C20 H20C 109.5 . . ?
H20A C20 H20B 109.5 . . ?
H20A C20 H20C 109.5 . . ?
H20B C20 H20C 109.5 . . ?
O11 C21 C22 121.3(7) . . ?
O11 C21 C26 120.1(8) . . ?
C22 C21 C26 118.6(8) . . ?
C21 C22 H22 119.3 . . ?
C23 C22 C21 121.4(8) . . ?
C23 C22 H22 119.3 . . ?
C22 C23 H23 120.1 . . ?
C24 C23 C22 119.9(9) . . ?
C24 C23 H23 120.1 . . ?
C23 C24 F2 119.8(9) . . ?
C25 C24 F2 118.5(9) . . ?
C25 C24 C23 121.5(9) . . ?
C24 C25 H25 120.0 . . ?
C24 C25 C26 119.9(8) . . ?
C26 C25 H25 120.0 . . ?
C21 C26 C25 118.5(8) . . ?
C21 C26 C27 122.8(8) . . ?
C25 C26 C27 118.5(7) . . ?
N3 C27 C26 126.8(8) . . ?
N3 C27 H27 116.6 . . ?
C26 C27 H27 116.6 . . ?
N3 C28 H28A 109.2 . . ?
N3 C28 H28B 109.2 . . ?
N3 C28 C29 112.0(8) . . ?
H28A C28 H28B 107.9 . . ?
C29 C28 H28A 109.2 . . ?
C29 C28 H28B 109.2 . . ?
C28 C29 H29A 108.7 . . ?
C28 C29 H29B 108.7 . . ?
H29A C29 H29B 107.6 . . ?
C30 C29 C28 114.1(8) . . ?
C30 C29 H29A 108.7 . . ?
C30 C29 H29B 108.7 . . ?
N4 C30 C29 115.9(8) . . ?
N4 C30 H30A 108.3 . . ?
N4 C30 H30B 108.3 . . ?
C29 C30 H30A 108.3 . . ?
C29 C30 H30B 108.3 . . ?
H30A C30 H30B 107.4 . . ?
N4 C31 H31A 109.5 . . ?
N4 C31 H31B 109.5 . . ?
N4 C31 H31C 109.5 . . ?
H31A C31 H31B 109.5 . . ?
H31A C31 H31C 109.5 . . ?
H31B C31 H31C 109.5 . . ?
N4 C32 H32A 109.5 . . ?
N4 C32 H32B 109.5 . . ?
N4 C32 H32C 109.5 . . ?
H32A C32 H32B 109.5 . . ?
H32A C32 H32C 109.5 . . ?
H32B C32 H32C 109.5 . . ?
O12 C33 O13 126.6(8) . . ?
O12 C33 C34 116.3(7) . . ?
O13 C33 C34 117.2(8) . . ?
C33 C34 H34A 109.5 . . ?
C33 C34 H34B 109.5 . . ?
C33 C34 H34C 109.5 . . ?
H34A C34 H34B 109.5 . . ?
H34A C34 H34C 109.5 . . ?
H34B C34 H34C 109.5 . . ?
O14 C35 C36 117.2(7) . . ?
O15 C35 O14 125.4(7) . . ?
O15 C35 C36 117.3(7) . . ?
C35 C36 H36A 109.5 . . ?
C35 C36 H36B 109.5 . . ?
C35 C36 H36C 109.5 . . ?
H36A C36 H36B 109.5 . . ?
H36A C36 H36C 109.5 . . ?
H36B C36 H36C 109.5 . . ?
O17 C37 C38 118.4(7) . . ?
O19 C37 O17 123.9(7) . . ?
O19 C37 C38 117.7(7) . . ?
C37 C38 H38A 109.5 . . ?
C37 C38 H38B 109.5 . . ?
C37 C38 H38C 109.5 . . ?
H38A C38 H38B 109.5 . . ?
H38A C38 H38C 109.5 . . ?
H38B C38 H38C 109.5 . . ?
O18 C39 C40 119.3(7) . . ?
O20 C39 O18 123.8(7) . . ?
O20 C39 C40 116.8(7) . . ?
C39 C40 H40A 109.5 . . ?
C39 C40 H40B 109.5 . . ?
C39 C40 H40C 109.5 . . ?
H40A C40 H40B 109.5 . . ?
H40A C40 H40C 109.5 . . ?
H40B C40 H40C 109.5 . . ?
O21 C41 C42 120.1(8) . . ?
O21 C41 C46 122.9(8) . . ?
C46 C41 C42 116.9(8) . . ?
C41 C42 H42 119.6 . . ?
C43 C42 C41 120.8(9) . . ?
C43 C42 H42 119.6 . . ?
C42 C43 H43 120.0 . . ?
C42 C43 C44 120.1(9) . . ?
C44 C43 H43 120.0 . . ?
F3 C44 C43 118.7(10) . . ?
C45 C44 F3 120.2(9) . . ?
C45 C44 C43 121.0(9) . . ?
C44 C45 H45 119.9 . . ?
C44 C45 C46 120.3(9) . . ?
C46 C45 H45 119.9 . . ?
C41 C46 C47 121.7(9) . . ?
C45 C46 C41 120.7(9) . . ?
C45 C46 C47 117.5(8) . . ?
N5 C47 C46 125.7(8) . . ?
N5 C47 H47 117.1 . . ?
C46 C47 H47 117.1 . . ?
N5 C48 H48A 108.9 . . ?
N5 C48 H48B 108.9 . . ?
N5 C48 C49 113.2(8) . . ?
H48A C48 H48B 107.8 . . ?
C49 C48 H48A 108.9 . . ?
C49 C48 H48B 108.9 . . ?
C48 C49 H49A 108.8 . . ?
C48 C49 H49B 108.8 . . ?
H49A C49 H49B 107.7 . . ?
C50 C49 C48 114.0(8) . . ?
C50 C49 H49A 108.8 . . ?
C50 C49 H49B 108.8 . . ?
N6 C50 C49 115.7(8) . . ?
N6 C50 H50A 108.3 . . ?
N6 C50 H50B 108.3 . . ?
C49 C50 H50A 108.3 . . ?
C49 C50 H50B 108.3 . . ?
H50A C50 H50B 107.4 . . ?
N6 C51 H51A 109.5 . . ?
N6 C51 H51B 109.5 . . ?
N6 C51 H51C 109.5 . . ?
H51A C51 H51B 109.5 . . ?
H51A C51 H51C 109.5 . . ?
H51B C51 H51C 109.5 . . ?
N6 C52 H52A 109.5 . . ?
N6 C52 H52B 109.5 . . ?
N6 C52 H52C 109.5 . . ?
H52A C52 H52B 109.5 . . ?
H52A C52 H52C 109.5 . . ?
H52B C52 H52C 109.5 . . ?
O22 C53 C54 117.1(8) . . ?
O23 C53 O22 125.8(8) . . ?
O23 C53 C54 117.1(8) . . ?
C53 C54 H54A 109.5 . . ?
C53 C54 H54B 109.5 . . ?
C53 C54 H54C 109.5 . . ?
H54A C54 H54B 109.5 . . ?
H54A C54 H54C 109.5 . . ?
H54B C54 H54C 109.5 . . ?
O24 C55 O25 125.2(7) . . ?
O24 C55 C56 118.7(7) . . ?
O25 C55 C56 116.0(7) . . ?
C55 C56 H56A 109.5 . . ?
C55 C56 H56B 109.5 . . ?
C55 C56 H56C 109.5 . . ?
H56A C56 H56B 109.5 . . ?
H56A C56 H56C 109.5 . . ?
H56B C56 H56C 109.5 . . ?
O27 C57 C58 117.7(8) . . ?
O29 C57 O27 122.6(7) . . ?
O29 C57 C58 119.6(7) . . ?
C57 C58 H58A 109.5 . . ?
C57 C58 H58B 109.5 . . ?
C57 C58 H58C 109.5 . . ?
H58A C58 H58B 109.5 . . ?
H58A C58 H58C 109.5 . . ?
H58B C58 H58C 109.5 . . ?
O28 C59 C60 119.7(7) . . ?
O30 C59 O28 122.2(7) . . ?
O30 C59 C60 118.0(7) . . ?
C59 C60 H60A 109.5 . . ?
C59 C60 H60B 109.5 . . ?
C59 C60 H60C 109.5 . . ?
H60A C60 H60B 109.5 . . ?
H60A C60 H60C 109.5 . . ?
H60B C60 H60C 109.5 . . ?
O31 C61 C62 121.4(8) . . ?
O31 C61 C66 122.4(8) . . ?
C62 C61 C66 116.2(9) . . ?
C61 C62 H62 118.7 . . ?
C63 C62 C61 122.7(10) . . ?
C63 C62 H62 118.7 . . ?
C62 C63 H63 121.0 . . ?
C62 C63 C64 118.0(11) . . ?
C64 C63 H63 121.0 . . ?
F4 C64 C63 118.0(10) . . ?
C65 C64 F4 118.7(10) . . ?
C65 C64 C63 123.3(10) . . ?
C64 C65 H65 121.0 . . ?
C64 C65 C66 118.1(10) . . ?
C66 C65 H65 121.0 . . ?
C61 C66 C67 121.4(9) . . ?
C65 C66 C61 121.7(9) . . ?
C65 C66 C67 116.3(9) . . ?
N7 C67 C66 129.0(8) . . ?
N7 C67 H67 115.5 . . ?
C66 C67 H67 115.5 . . ?
N7 C68 H68A 109.3 . . ?
N7 C68 H68B 109.3 . . ?
N7 C68 C69 111.7(8) . . ?
H68A C68 H68B 107.9 . . ?
C69 C68 H68A 109.3 . . ?
C69 C68 H68B 109.3 . . ?
C68 C69 H69A 108.6 . . ?
C68 C69 H69B 108.6 . . ?
H69A C69 H69B 107.6 . . ?
C70 C69 C68 114.7(8) . . ?
C70 C69 H69A 108.6 . . ?
C70 C69 H69B 108.6 . . ?
N8 C70 C69 114.2(8) . . ?
N8 C70 H70A 108.7 . . ?
N8 C70 H70B 108.7 . . ?
C69 C70 H70A 108.7 . . ?
C69 C70 H70B 108.7 . . ?
H70A C70 H70B 107.6 . . ?
N8 C71 H71A 109.5 . . ?
N8 C71 H71B 109.5 . . ?
N8 C71 H71C 109.5 . . ?
H71A C71 H71B 109.5 . . ?
H71A C71 H71C 109.5 . . ?
H71B C71 H71C 109.5 . . ?
N8 C72 H72A 109.5 . . ?
N8 C72 H72B 109.5 . . ?
N8 C72 H72C 109.5 . . ?
H72A C72 H72B 109.5 . . ?
H72A C72 H72C 109.5 . . ?
H72B C72 H72C 109.5 . . ?
O32 C73 O33 128.7(8) . . ?
O32 C73 C74 116.3(8) . . ?
O33 C73 C74 115.0(8) . . ?
C73 C74 H74A 109.5 . . ?
C73 C74 H74B 109.5 . . ?
C73 C74 H74C 109.5 . . ?
H74A C74 H74B 109.5 . . ?
H74A C74 H74C 109.5 . . ?
H74B C74 H74C 109.5 . . ?
O34 C75 C76 117.5(7) . . ?
O35 C75 O34 124.8(7) . . ?
O35 C75 C76 117.6(7) . . ?
C75 C76 H76A 109.5 . . ?
C75 C76 H76B 109.5 . . ?
C75 C76 H76C 109.5 . . ?
H76A C76 H76B 109.5 . . ?
H76A C76 H76C 109.5 . . ?
H76B C76 H76C 109.5 . . ?
O37 C77 C78 116.6(7) . . ?
O39 C77 O37 125.4(7) . . ?
O39 C77 C78 117.9(7) . . ?
C77 C78 H78A 109.5 . . ?
C77 C78 H78B 109.5 . . ?
C77 C78 H78C 109.5 . . ?
H78A C78 H78B 109.5 . . ?
H78A C78 H78C 109.5 . . ?
H78B C78 H78C 109.5 . . ?
O38 C79 C80 119.2(7) . . ?
O40 C79 O38 122.7(7) . . ?
O40 C79 C80 118.1(7) . . ?
C79 C80 H80A 109.5 . . ?
C79 C80 H80B 109.5 . . ?
C79 C80 H80C 109.5 . . ?
H80A C80 H80B 109.5 . . ?
H80A C80 H80C 109.5 . . ?
H80B C80 H80C 109.5 . . ?
O41 C81 C82 123.2(7) . . ?
O41 C81 C86 120.4(7) . . ?
C82 C81 C86 116.4(7) . . ?
C81 C82 H82 118.2 . . ?
C83 C82 C81 123.7(8) . . ?
C83 C82 H82 118.2 . . ?
C82 C83 H83 120.8 . . ?
C82 C83 C84 118.5(10) . . ?
C84 C83 H83 120.8 . . ?
C83 C84 F5 118.8(9) . . ?
C85 C84 F5 118.6(8) . . ?
C85 C84 C83 122.6(9) . . ?
C84 C85 H85 120.3 . . ?
C84 C85 C86 119.4(8) . . ?
C86 C85 H85 120.3 . . ?
C85 C86 C81 119.5(8) . . ?
C85 C86 C87 118.2(8) . . ?
C87 C86 C81 122.3(8) . . ?
N9 C87 C86 128.6(8) . . ?
N9 C87 H87 115.7 . . ?
C86 C87 H87 115.7 . . ?
N9 C88 H88A 109.2 . . ?
N9 C88 H88B 109.2 . . ?
N9 C88 C89 112.2(8) . . ?
H88A C88 H88B 107.9 . . ?
C89 C88 H88A 109.2 . . ?
C89 C88 H88B 109.2 . . ?
C88 C89 H89A 108.9 . . ?
C88 C89 H89B 108.9 . . ?
C88 C89 C90 113.5(9) . . ?
H89A C89 H89B 107.7 . . ?
C90 C89 H89A 108.9 . . ?
C90 C89 H89B 108.9 . . ?
N10 C90 C89 112.9(8) . . ?
N10 C90 H90A 109.0 . . ?
N10 C90 H90B 109.0 . . ?
C89 C90 H90A 109.0 . . ?
C89 C90 H90B 109.0 . . ?
H90A C90 H90B 107.8 . . ?
N10 C91 H91A 109.5 . . ?
N10 C91 H91B 109.5 . . ?
N10 C91 H91C 109.5 . . ?
H91A C91 H91B 109.5 . . ?
H91A C91 H91C 109.5 . . ?
H91B C91 H91C 109.5 . . ?
N10 C92 H92A 109.5 . . ?
N10 C92 H92B 109.5 . . ?
N10 C92 H92C 109.5 . . ?
H92A C92 H92B 109.5 . . ?
H92A C92 H92C 109.5 . . ?
H92B C92 H92C 109.5 . . ?
O42 C93 C94 117.5(8) . . ?
O43 C93 O42 127.1(8) . . ?
O43 C93 C94 115.4(8) . . ?
C93 C94 H94A 109.5 . . ?
C93 C94 H94B 109.5 . . ?
C93 C94 H94C 109.5 . . ?
H94A C94 H94B 109.5 . . ?
H94A C94 H94C 109.5 . . ?
H94B C94 H94C 109.5 . . ?
O44 C95 C96 116.6(7) . . ?
O45 C95 O44 124.6(7) . . ?
O45 C95 C96 118.7(7) . . ?
C95 C96 H96A 109.5 . . ?
C95 C96 H96B 109.5 . . ?
C95 C96 H96C 109.5 . . ?
H96A C96 H96B 109.5 . . ?
H96A C96 H96C 109.5 . . ?
H96B C96 H96C 109.5 . . ?
O47 C97 C98 118.2(7) . . ?
O49 C97 O47 125.3(7) . . ?
O49 C97 C98 116.5(7) . . ?
C97 C98 H98A 109.5 . . ?
C97 C98 H98B 109.5 . . ?
C97 C98 H98C 109.5 . . ?
H98A C98 H98B 109.5 . . ?
H98A C98 H98C 109.5 . . ?
H98B C98 H98C 109.5 . . ?
O48 C99 C100 117.0(7) . . ?
O50 C99 O48 125.2(7) . . ?
O50 C99 C100 117.8(7) . . ?
C99 C100 H10C 109.5 . . ?
C99 C100 H10D 109.5 . . ?
C99 C100 H10E 109.5 . . ?
H10C C100 H10D 109.5 . . ?
H10C C100 H10E 109.5 . . ?
H10D C100 H10E 109.5 . . ?
O51 C101 C102 121.7(7) . . ?
O51 C101 C106 120.0(8) . . ?
C102 C101 C106 118.3(8) . . ?
C101 C102 H102 118.9 . . ?
C103 C102 C101 122.1(8) . . ?
C103 C102 H102 118.9 . . ?
C102 C103 H103 120.7 . . ?
C104 C103 C102 118.7(9) . . ?
C104 C103 H103 120.7 . . ?
F6 C104 C103 119.2(9) . . ?
F6 C104 C105 118.6(8) . . ?
C105 C104 C103 122.3(9) . . ?
C104 C105 H105 120.2 . . ?
C104 C105 C106 119.6(8) . . ?
C106 C105 H105 120.2 . . ?
C101 C106 C105 118.9(8) . . ?
C101 C106 C107 122.8(8) . . ?
C105 C106 C107 118.2(8) . . ?
N11 C107 C106 127.1(8) . . ?
N11 C107 H107 116.5 . . ?
C106 C107 H107 116.5 . . ?
N11 C108 H10F 109.0 . . ?
N11 C108 H10G 109.0 . . ?
N11 C108 C109 112.8(8) . . ?
H10F C108 H10G 107.8 . . ?
C109 C108 H10F 109.0 . . ?
C109 C108 H10G 109.0 . . ?
C108 C109 H10H 108.4 . . ?
C108 C109 H10I 108.4 . . ?
H10H C109 H10I 107.4 . . ?
C110 C109 C108 115.7(9) . . ?
C110 C109 H10H 108.4 . . ?
C110 C109 H10I 108.4 . . ?
N12 C110 C109 114.9(9) . . ?
N12 C110 H11D 108.5 . . ?
N12 C110 H11E 108.5 . . ?
C109 C110 H11D 108.5 . . ?
C109 C110 H11E 108.5 . . ?
H11D C110 H11E 107.5 . . ?
N12 C111 H11F 109.5 . . ?
N12 C111 H11G 109.5 . . ?
N12 C111 H11H 109.5 . . ?
H11F C111 H11G 109.5 . . ?
H11F C111 H11H 109.5 . . ?
H11G C111 H11H 109.5 . . ?
N12 C112 H11I 109.5 . . ?
N12 C112 H11J 109.5 . . ?
N12 C112 H11K 109.5 . . ?
H11I C112 H11J 109.5 . . ?
H11I C112 H11K 109.5 . . ?
H11J C112 H11K 109.5 . . ?
O52 C113 C114 116.1(8) . . ?
O53 C113 O52 126.5(8) . . ?
O53 C113 C114 117.4(8) . . ?
C113 C114 H11L 109.5 . . ?
C113 C114 H11M 109.5 . . ?
C113 C114 H11N 109.5 . . ?
H11L C114 H11M 109.5 . . ?
H11L C114 H11N 109.5 . . ?
H11M C114 H11N 109.5 . . ?
O54 C115 C116 117.0(6) . . ?
O55 C115 O54 125.8(7) . . ?
O55 C115 C116 117.2(7) . . ?
C115 C116 H11O 109.5 . . ?
C115 C116 H11P 109.5 . . ?
C115 C116 H11Q 109.5 . . ?
H11O C116 H11P 109.5 . . ?
H11O C116 H11Q 109.5 . . ?
H11P C116 H11Q 109.5 . . ?
O57 C117 C118 116.4(7) . . ?
O59 C117 O57 124.6(7) . . ?
O59 C117 C118 118.8(7) . . ?
C117 C118 H11R 109.5 . . ?
C117 C118 H11S 109.5 . . ?
C117 C118 H11T 109.5 . . ?
H11R C118 H11S 109.5 . . ?
H11R C118 H11T 109.5 . . ?
H11S C118 H11T 109.5 . . ?
O58 C119 C120 118.8(7) . . ?
O60 C119 O58 124.0(7) . . ?
O60 C119 C120 117.1(7) . . ?
C119 C120 H12D 109.5 . . ?
C119 C120 H12E 109.5 . . ?
C119 C120 H12F 109.5 . . ?
H12D C120 H12E 109.5 . . ?
H12D C120 H12F 109.5 . . ?
H12E C120 H12F 109.5 . . ?
O61 C121 C122 121.7(8) . . ?
O61 C121 C126 122.9(8) . . ?
C126 C121 C122 115.5(8) . . ?
C121 C122 H122 118.5 . . ?
C123 C122 C121 123.0(9) . . ?
C123 C122 H122 118.5 . . ?
C122 C123 H123 120.8 . . ?
C122 C123 C124 118.4(11) . . ?
C124 C123 H123 120.8 . . ?
F7 C124 C123 117.6(11) . . ?
C125 C124 F7 120.1(9) . . ?
C125 C124 C123 122.3(10) . . ?
C124 C125 H125 120.3 . . ?
C124 C125 C126 119.4(9) . . ?
C126 C125 H125 120.3 . . ?
C121 C126 C127 122.0(9) . . ?
C125 C126 C121 121.5(9) . . ?
C125 C126 C127 116.3(9) . . ?
N13 C127 C126 128.0(9) . . ?
N13 C127 H127 116.0 . . ?
C126 C127 H127 116.0 . . ?
N13 C128 H12G 109.4 . . ?
N13 C128 H12H 109.4 . . ?
N13 C128 C129 111.3(8) . . ?
H12G C128 H12H 108.0 . . ?
C129 C128 H12G 109.4 . . ?
C129 C128 H12H 109.4 . . ?
C128 C129 H12I 108.6 . . ?
C128 C129 H12J 108.6 . . ?
C128 C129 C130 114.8(9) . . ?
H12I C129 H12J 107.6 . . ?
C130 C129 H12I 108.6 . . ?
C130 C129 H12J 108.6 . . ?
N14 C130 C129 114.4(8) . . ?
N14 C130 H13A 108.7 . . ?
N14 C130 H13B 108.7 . . ?
C129 C130 H13A 108.7 . . ?
C129 C130 H13B 108.7 . . ?
H13A C130 H13B 107.6 . . ?
N14 C131 H13C 109.5 . . ?
N14 C131 H13D 109.5 . . ?
N14 C131 H13E 109.5 . . ?
H13C C131 H13D 109.5 . . ?
H13C C131 H13E 109.5 . . ?
H13D C131 H13E 109.5 . . ?
N14 C132 H13F 109.5 . . ?
N14 C132 H13G 109.5 . . ?
N14 C132 H13H 109.5 . . ?
H13F C132 H13G 109.5 . . ?
H13F C132 H13H 109.5 . . ?
H13G C132 H13H 109.5 . . ?
O62 C133 O63 127.6(8) . . ?
O62 C133 C134 119.4(9) . . ?
O63 C133 C134 113.0(8) . . ?
C133 C134 H13I 109.5 . . ?
C133 C134 H13J 109.5 . . ?
C133 C134 H13K 109.5 . . ?
H13I C134 H13J 109.5 . . ?
H13I C134 H13K 109.5 . . ?
H13J C134 H13K 109.5 . . ?
O64 C135 C136 118.0(7) . . ?
O65 C135 O64 125.3(7) . . ?
O65 C135 C136 116.6(7) . . ?
C135 C136 H13L 109.5 . . ?
C135 C136 H13M 109.5 . . ?
C135 C136 H13N 109.5 . . ?
H13L C136 H13M 109.5 . . ?
H13L C136 H13N 109.5 . . ?
H13M C136 H13N 109.5 . . ?
O67 C137 C138 118.3(8) . . ?
O69 C137 O67 123.7(8) . . ?
O69 C137 C138 117.9(8) . . ?
C137 C138 H13O 109.5 . . ?
C137 C138 H13P 109.5 . . ?
C137 C138 H13Q 109.5 . . ?
H13O C138 H13P 109.5 . . ?
H13O C138 H13Q 109.5 . . ?
H13P C138 H13Q 109.5 . . ?
O68 C139 C140 118.1(7) . . ?
O70 C139 O68 124.4(7) . . ?
O70 C139 C140 117.5(7) . . ?
C139 C140 H14D 109.5 . . ?
C139 C140 H14E 109.5 . . ?
C139 C140 H14F 109.5 . . ?
H14D C140 H14E 109.5 . . ?
H14D C140 H14F 109.5 . . ?
H14E C140 H14F 109.5 . . ?
O71 C141 C142 122.8(8) . . ?
O71 C141 C146 122.2(9) . . ?
C142 C141 C146 114.9(8) . . ?
C141 C142 H142 118.8 . . ?
C143 C142 C141 122.4(9) . . ?
C143 C142 H142 118.8 . . ?
C142 C143 H143 120.9 . . ?
C142 C143 C144 118.3(10) . . ?
C144 C143 H143 120.9 . . ?
F8 C144 C143 115.9(10) . . ?
C145 C144 F8 121.8(11) . . ?
C145 C144 C143 122.3(10) . . ?
C144 C145 H145 119.3 . . ?
C144 C145 C146 121.4(10) . . ?
C146 C145 H145 119.3 . . ?
C141 C146 C147 121.3(9) . . ?
C145 C146 C141 120.7(9) . . ?
C145 C146 C147 118.0(9) . . ?
N15 C147 C146 127.9(8) . . ?
N15 C147 H147 116.0 . . ?
C146 C147 H147 116.0 . . ?
N15 C148 H14G 109.3 . . ?
N15 C148 H14H 109.3 . . ?
N15 C148 C149 111.8(9) . . ?
H14G C148 H14H 107.9 . . ?
C149 C148 H14G 109.3 . . ?
C149 C148 H14H 109.3 . . ?
C148 C149 H14I 108.2 . . ?
C148 C149 H14J 108.2 . . ?
H14I C149 H14J 107.3 . . ?
C150 C149 C148 116.5(10) . . ?
C150 C149 H14I 108.2 . . ?
C150 C149 H14J 108.2 . . ?
N16 C150 H15A 108.2 . . ?
N16 C150 H15B 108.2 . . ?
C149 C150 N16 116.3(9) . . ?
C149 C150 H15A 108.2 . . ?
C149 C150 H15B 108.2 . . ?
H15A C150 H15B 107.4 . . ?
N16 C151 H15C 109.5 . . ?
N16 C151 H15D 109.5 . . ?
N16 C151 H15E 109.5 . . ?
H15C C151 H15D 109.5 . . ?
H15C C151 H15E 109.5 . . ?
H15D C151 H15E 109.5 . . ?
N16 C152 H15F 109.5 . . ?
N16 C152 H15G 109.5 . . ?
N16 C152 H15H 109.5 . . ?
H15F C152 H15G 109.5 . . ?
H15F C152 H15H 109.5 . . ?
H15G C152 H15H 109.5 . . ?
O72 C153 C154 116.0(8) . . ?
O73 C153 O72 127.6(8) . . ?
O73 C153 C154 116.3(8) . . ?
C153 C154 H15I 109.5 . . ?
C153 C154 H15J 109.5 . . ?
C153 C154 H15K 109.5 . . ?
H15I C154 H15J 109.5 . . ?
H15I C154 H15K 109.5 . . ?
H15J C154 H15K 109.5 . . ?
O74 C155 C156 117.0(7) . . ?
O75 C155 O74 124.7(7) . . ?
O75 C155 C156 118.3(7) . . ?
C155 C156 H15L 109.5 . . ?
C155 C156 H15M 109.5 . . ?
C155 C156 H15N 109.5 . . ?
H15L C156 H15M 109.5 . . ?
H15L C156 H15N 109.5 . . ?
H15M C156 H15N 109.5 . . ?
O77 C157 C158 118.6(7) . . ?
O79 C157 O77 123.8(7) . . ?
O79 C157 C158 117.5(7) . . ?
C157 C158 H15O 109.5 . . ?
C157 C158 H15P 109.5 . . ?
C157 C158 H15Q 109.5 . . ?
H15O C158 H15P 109.5 . . ?
H15O C158 H15Q 109.5 . . ?
H15P C158 H15Q 109.5 . . ?
O78 C159 C160 119.4(7) . . ?
O80 C159 O78 122.4(7) . . ?
O80 C159 C160 118.2(7) . . ?
C159 C160 H16D 109.5 . . ?
C159 C160 H16E 109.5 . . ?
C159 C160 H16F 109.5 . . ?
H16D C160 H16E 109.5 . . ?
H16D C160 H16F 109.5 . . ?
H16E C160 H16F 109.5 . . ?

loop_
_geom_bond_atom_site_label_1
_geom_bond_atom_site_label_2
_geom_bond_distance
_geom_bond_site_symmetry_2
_geom_bond_publ_flag
Ni1 Ni2 2.9959(14) . ?
Ni1 O1 2.047(6) . ?
Ni1 O2 2.058(6) . ?
Ni1 O6 2.047(5) . ?
Ni1 O79 2.106(6) . ?
Ni1 N1 2.053(7) . ?
Ni1 N2 2.151(8) . ?
Ni2 Ni3 3.0944(13) . ?
Ni2 O1 2.037(5) . ?
Ni2 O3 2.019(5) . ?
Ni2 O4 2.091(5) . ?
Ni2 O6 2.037(5) . ?
Ni2 O7 2.075(5) . ?
Ni2 O8 2.119(5) . ?
Ni3 O5 2.061(5) . ?
Ni3 O7 2.044(5) . ?
Ni3 O8 2.105(5) . ?
Ni3 O14 2.134(5) . ?
Ni3 O16 1.990(5) . ?
Ni3 O20 2.044(5) . ?
Ni4 O9 2.091(6) . ?
Ni4 O11 2.049(5) . ?
Ni4 O12 2.053(6) . ?
Ni4 O16 2.049(5) . ?
Ni4 N3 2.051(7) . ?
Ni4 N4 2.167(7) . ?
Ni5 O11 2.038(5) . ?
Ni5 O13 2.022(5) . ?
Ni5 O14 2.094(5) . ?
Ni5 O16 2.042(5) . ?
Ni5 O17 2.079(5) . ?
Ni5 O18 2.096(5) . ?
Ni6 O15 2.048(5) . ?
Ni6 O17 2.040(5) . ?
Ni6 O18 2.133(5) . ?
Ni6 O24 2.137(5) . ?
Ni6 O26 1.994(5) . ?
Ni6 O30 2.049(5) . ?
Ni7 O19 2.103(6) . ?
Ni7 O21 2.056(6) . ?
Ni7 O22 2.038(6) . ?
Ni7 O26 2.052(5) . ?
Ni7 N5 2.042(7) . ?
Ni7 N6 2.166(8) . ?
Ni8 O21 2.048(5) . ?
Ni8 O23 2.023(6) . ?
Ni8 O24 2.088(5) . ?
Ni8 O26 2.042(5) . ?
Ni8 O27 2.077(5) . ?
Ni8 O28 2.099(5) . ?
Ni9 O25 2.051(5) . ?
Ni9 O27 2.052(5) . ?
Ni9 O28 2.125(5) . ?
Ni9 O34 2.131(5) . ?
Ni9 O36 1.989(5) . ?
Ni9 O40 2.041(5) . ?
Ni10 O29 2.115(6) . ?
Ni10 O31 2.053(6) . ?
Ni10 O32 2.057(6) . ?
Ni10 O36 2.035(5) . ?
Ni10 N7 2.058(7) . ?
Ni10 N8 2.180(7) . ?
Ni11 O31 2.033(5) . ?
Ni11 O33 2.029(5) . ?
Ni11 O34 2.091(5) . ?
Ni11 O36 2.043(5) . ?
Ni11 O37 2.081(5) . ?
Ni11 O38 2.109(5) . ?
Ni12 O35 2.049(5) . ?
Ni12 O37 2.035(5) . ?
Ni12 O38 2.122(5) . ?
Ni12 O44 2.128(5) . ?
Ni12 O46 1.999(5) . ?
Ni12 O50 2.043(5) . ?
Ni13 Ni14 2.9981(14) . ?
Ni13 O39 2.115(5) . ?
Ni13 O41 2.039(6) . ?
Ni13 O42 2.065(6) . ?
Ni13 O46 2.030(5) . ?
Ni13 N9 2.045(7) . ?
Ni13 N10 2.138(8) . ?
Ni14 O41 2.045(5) . ?
Ni14 O43 2.029(6) . ?
Ni14 O44 2.083(5) . ?
Ni14 O46 2.039(5) . ?
Ni14 O47 2.079(5) . ?
Ni14 O48 2.117(5) . ?
Ni15 O45 2.055(5) . ?
Ni15 O47 2.046(5) . ?
Ni15 O48 2.095(5) . ?
Ni15 O54 2.146(5) . ?
Ni15 O56 1.992(5) . ?
Ni15 O60 2.059(5) . ?
Ni16 O49 2.104(6) . ?
Ni16 O51 2.044(6) . ?
Ni16 O52 2.041(6) . ?
Ni16 O56 2.048(5) . ?
Ni16 N11 2.052(7) . ?
Ni16 N12 2.176(7) . ?
Ni17 O51 2.030(5) . ?
Ni17 O53 2.008(6) . ?
Ni17 O54 2.089(5) . ?
Ni17 O56 2.038(5) . ?
Ni17 O57 2.071(5) . ?
Ni17 O58 2.101(5) . ?
Ni18 O55 2.058(5) . ?
Ni18 O57 2.025(5) . ?
Ni18 O58 2.122(5) . ?
Ni18 O64 2.146(5) . ?
Ni18 O66 2.019(5) . ?
Ni18 O70 2.041(5) . ?
Ni19 O59 2.088(6) . ?
Ni19 O61 2.038(6) . ?
Ni19 O62 2.041(6) . ?
Ni19 O66 2.045(5) . ?
Ni19 N13 2.060(8) . ?
Ni19 N14 2.181(8) . ?
Ni20 O61 2.048(5) . ?
Ni20 O63 2.015(6) . ?
Ni20 O64 2.077(5) . ?
Ni20 O66 2.045(5) . ?
Ni20 O67 2.086(5) . ?
Ni20 O68 2.102(5) . ?
Ni21 O65 2.049(5) . ?
Ni21 O67 2.048(5) . ?
Ni21 O68 2.111(5) . ?
Ni21 O74 2.131(5) . ?
Ni21 O76 1.997(5) . ?
Ni21 O80 2.038(5) . ?
Ni22 O69 2.090(6) . ?
Ni22 O71 2.046(6) . ?
Ni22 O72 2.069(6) . ?
Ni22 O76 2.036(5) . ?
Ni22 N15 2.049(7) . ?
Ni22 N16 2.188(8) . ?
Ni23 O71 2.033(6) . ?
Ni23 O73 2.019(5) . ?
Ni23 O74 2.076(5) . ?
Ni23 O76 2.043(5) . ?
Ni23 O77 2.089(5) . ?
Ni23 O78 2.098(5) . ?
Ni24 O4 2.127(5) . ?
Ni24 O6 1.993(5) . ?
Ni24 O10 2.045(5) . ?
Ni24 O75 2.058(5) . ?
Ni24 O77 2.020(5) . ?
Ni24 O78 2.126(5) . ?
F1 C4 1.381(12) . ?
F2 C24 1.367(10) . ?
F3 C44 1.358(11) . ?
F4 C64 1.384(12) . ?
F5 C84 1.386(11) . ?
F6 C104 1.360(11) . ?
F7 C124 1.359(12) . ?
F8 C144 1.386(12) . ?
O1 C1 1.311(10) . ?
O2 C13 1.269(10) . ?
O3 C13 1.269(10) . ?
O4 C15 1.276(9) . ?
O5 C15 1.259(9) . ?
O6 H6 1.0000 . ?
O7 C17 1.289(9) . ?
O8 C19 1.283(9) . ?
O9 C17 1.227(10) . ?
O10 C19 1.233(9) . ?
O11 C21 1.333(10) . ?
O12 C33 1.261(10) . ?
O13 C33 1.265(10) . ?
O14 C35 1.265(9) . ?
O15 C35 1.255(9) . ?
O16 H16 1.0000 . ?
O17 C37 1.267(9) . ?
O18 C39 1.269(9) . ?
O19 C37 1.242(10) . ?
O20 C39 1.252(9) . ?
O21 C41 1.313(10) . ?
O22 C53 1.278(10) . ?
O23 C53 1.258(10) . ?
O24 C55 1.260(9) . ?
O25 C55 1.263(9) . ?
O26 H26 1.0000 . ?
O27 C57 1.307(9) . ?
O28 C59 1.284(9) . ?
O29 C57 1.221(10) . ?
O30 C59 1.258(9) . ?
O31 C61 1.296(11) . ?
O32 C73 1.239(10) . ?
O33 C73 1.251(10) . ?
O34 C75 1.289(9) . ?
O35 C75 1.239(9) . ?
O36 H36 1.0000 . ?
O37 C77 1.289(9) . ?
O38 C79 1.284(9) . ?
O39 C77 1.223(9) . ?
O40 C79 1.258(9) . ?
O41 C81 1.311(10) . ?
O42 C93 1.260(11) . ?
O43 C93 1.248(11) . ?
O44 C95 1.287(9) . ?
O45 C95 1.237(9) . ?
O46 H46 1.0000 . ?
O47 C97 1.284(9) . ?
O48 C99 1.298(9) . ?
O49 C97 1.218(10) . ?
O50 C99 1.232(9) . ?
O51 C101 1.334(10) . ?
O52 C113 1.272(10) . ?
O53 C113 1.253(10) . ?
O54 C115 1.266(9) . ?
O55 C115 1.248(9) . ?
O56 H56 1.0000 . ?
O57 C117 1.295(9) . ?
O58 C119 1.270(9) . ?
O59 C117 1.225(9) . ?
O60 C119 1.262(9) . ?
O61 C121 1.307(10) . ?
O62 C133 1.246(11) . ?
O63 C133 1.256(11) . ?
O64 C135 1.259(9) . ?
O65 C135 1.251(9) . ?
O66 H66 1.0000 . ?
O67 C137 1.285(10) . ?
O68 C139 1.278(9) . ?
O69 C137 1.243(10) . ?
O70 C139 1.260(9) . ?
O71 C141 1.298(11) . ?
O72 C153 1.265(10) . ?
O73 C153 1.246(10) . ?
O74 C155 1.286(10) . ?
O75 C155 1.245(10) . ?
O76 H76 1.0000 . ?
O77 C157 1.298(9) . ?
O78 C159 1.287(9) . ?
O79 C157 1.243(9) . ?
O80 C159 1.260(9) . ?
N1 C7 1.256(13) . ?
N1 C8 1.473(11) . ?
N2 C10 1.467(12) . ?
N2 C11 1.484(14) . ?
N2 C12 1.469(14) . ?
N3 C27 1.276(12) . ?
N3 C28 1.472(12) . ?
N4 C30 1.464(11) . ?
N4 C31 1.477(12) . ?
N4 C32 1.465(13) . ?
N5 C47 1.269(12) . ?
N5 C48 1.451(11) . ?
N6 C50 1.479(11) . ?
N6 C51 1.457(13) . ?
N6 C52 1.474(13) . ?
N7 C67 1.270(13) . ?
N7 C68 1.455(11) . ?
N8 C70 1.480(11) . ?
N8 C71 1.464(12) . ?
N8 C72 1.469(12) . ?
N9 C87 1.274(12) . ?
N9 C88 1.475(11) . ?
N10 C90 1.471(12) . ?
N10 C91 1.491(12) . ?
N10 C92 1.476(12) . ?
N11 C107 1.285(12) . ?
N11 C108 1.465(12) . ?
N12 C110 1.447(11) . ?
N12 C111 1.510(13) . ?
N12 C112 1.469(13) . ?
N13 C127 1.281(13) . ?
N13 C128 1.476(12) . ?
N14 C130 1.494(11) . ?
N14 C131 1.475(13) . ?
N14 C132 1.470(13) . ?
N15 C147 1.272(13) . ?
N15 C148 1.476(12) . ?
N16 C150 1.497(12) . ?
N16 C151 1.435(14) . ?
N16 C152 1.482(14) . ?
C1 C2 1.392(13) . ?
C1 C6 1.424(11) . ?
C2 H2 0.9500 . ?
C2 C3 1.389(12) . ?
C3 H3 0.9500 . ?
C3 C4 1.357(13) . ?
C4 C5 1.360(15) . ?
C5 H5 0.9500 . ?
C5 C6 1.422(13) . ?
C6 C7 1.474(13) . ?
C7 H7 0.9500 . ?
C8 H8A 0.9900 . ?
C8 H8B 0.9900 . ?
C8 C9 1.519(17) . ?
C9 H9A 0.9900 . ?
C9 H9B 0.9900 . ?
C9 C10 1.552(17) . ?
C10 H10A 0.9900 . ?
C10 H10B 0.9900 . ?
C11 H11A 0.9800 . ?
C11 H11B 0.9800 . ?
C11 H11C 0.9800 . ?
C12 H12A 0.9800 . ?
C12 H12B 0.9800 . ?
C12 H12C 0.9800 . ?
C13 C14 1.516(13) . ?
C14 H14A 0.9800 . ?
C14 H14B 0.9800 . ?
C14 H14C 0.9800 . ?
C15 C16 1.515(10) . ?
C16 H16A 0.9800 . ?
C16 H16B 0.9800 . ?
C16 H16C 0.9800 . ?
C17 C18 1.508(12) . ?
C18 H18A 0.9800 . ?
C18 H18B 0.9800 . ?
C18 H18C 0.9800 . ?
C19 C20 1.528(10) . ?
C20 H20A 0.9800 . ?
C20 H20B 0.9800 . ?
C20 H20C 0.9800 . ?
C21 C22 1.385(12) . ?
C21 C26 1.413(11) . ?
C22 H22 0.9500 . ?
C22 C23 1.375(12) . ?
C23 H23 0.9500 . ?
C23 C24 1.361(13) . ?
C24 C25 1.356(14) . ?
C25 H25 0.9500 . ?
C25 C26 1.422(12) . ?
C26 C27 1.445(13) . ?
C27 H27 0.9500 . ?
C28 H28A 0.9900 . ?
C28 H28B 0.9900 . ?
C28 C29 1.538(14) . ?
C29 H29A 0.9900 . ?
C29 H29B 0.9900 . ?
C29 C30 1.509(14) . ?
C30 H30A 0.9900 . ?
C30 H30B 0.9900 . ?
C31 H31A 0.9800 . ?
C31 H31B 0.9800 . ?
C31 H31C 0.9800 . ?
C32 H32A 0.9800 . ?
C32 H32B 0.9800 . ?
C32 H32C 0.9800 . ?
C33 C34 1.504(13) . ?
C34 H34A 0.9800 . ?
C34 H34B 0.9800 . ?
C34 H34C 0.9800 . ?
C35 C36 1.513(11) . ?
C36 H36A 0.9800 . ?
C36 H36B 0.9800 . ?
C36 H36C 0.9800 . ?
C37 C38 1.506(11) . ?
C38 H38A 0.9800 . ?
C38 H38B 0.9800 . ?
C38 H38C 0.9800 . ?
C39 C40 1.515(10) . ?
C40 H40A 0.9800 . ?
C40 H40B 0.9800 . ?
C40 H40C 0.9800 . ?
C41 C42 1.435(12) . ?
C41 C46 1.408(12) . ?
C42 H42 0.9500 . ?
C42 C43 1.357(13) . ?
C43 H43 0.9500 . ?
C43 C44 1.394(14) . ?
C44 C45 1.351(14) . ?
C45 H45 0.9500 . ?
C45 C46 1.390(13) . ?
C46 C47 1.466(14) . ?
C47 H47 0.9500 . ?
C48 H48A 0.9900 . ?
C48 H48B 0.9900 . ?
C48 C49 1.530(15) . ?
C49 H49A 0.9900 . ?
C49 H49B 0.9900 . ?
C49 C50 1.489(14) . ?
C50 H50A 0.9900 . ?
C50 H50B 0.9900 . ?
C51 H51A 0.9800 . ?
C51 H51B 0.9800 . ?
C51 H51C 0.9800 . ?
C52 H52A 0.9800 . ?
C52 H52B 0.9800 . ?
C52 H52C 0.9800 . ?
C53 C54 1.503(13) . ?
C54 H54A 0.9800 . ?
C54 H54B 0.9800 . ?
C54 H54C 0.9800 . ?
C55 C56 1.520(11) . ?
C56 H56A 0.9800 . ?
C56 H56B 0.9800 . ?
C56 H56C 0.9800 . ?
C57 C58 1.468(12) . ?
C58 H58A 0.9800 . ?
C58 H58B 0.9800 . ?
C58 H58C 0.9800 . ?
C59 C60 1.489(11) . ?
C60 H60A 0.9800 . ?
C60 H60B 0.9800 . ?
C60 H60C 0.9800 . ?
C61 C62 1.408(13) . ?
C61 C66 1.432(12) . ?
C62 H62 0.9500 . ?
C62 C63 1.365(15) . ?
C63 H63 0.9500 . ?
C63 C64 1.402(15) . ?
C64 C65 1.355(16) . ?
C65 H65 0.9500 . ?
C65 C66 1.394(14) . ?
C66 C67 1.446(13) . ?
C67 H67 0.9500 . ?
C68 H68A 0.9900 . ?
C68 H68B 0.9900 . ?
C68 C69 1.532(15) . ?
C69 H69A 0.9900 . ?
C69 H69B 0.9900 . ?
C69 C70 1.507(14) . ?
C70 H70A 0.9900 . ?
C70 H70B 0.9900 . ?
C71 H71A 0.9800 . ?
C71 H71B 0.9800 . ?
C71 H71C 0.9800 . ?
C72 H72A 0.9800 . ?
C72 H72B 0.9800 . ?
C72 H72C 0.9800 . ?
C73 C74 1.540(13) . ?
C74 H74A 0.9800 . ?
C74 H74B 0.9800 . ?
C74 H74C 0.9800 . ?
C75 C76 1.528(11) . ?
C76 H76A 0.9800 . ?
C76 H76B 0.9800 . ?
C76 H76C 0.9800 . ?
C77 C78 1.518(12) . ?
C78 H78A 0.9800 . ?
C78 H78B 0.9800 . ?
C78 H78C 0.9800 . ?
C79 C80 1.500(11) . ?
C80 H80A 0.9800 . ?
C80 H80B 0.9800 . ?
C80 H80C 0.9800 . ?
C81 C82 1.394(12) . ?
C81 C86 1.443(11) . ?
C82 H82 0.9500 . ?
C82 C83 1.365(12) . ?
C83 H83 0.9500 . ?
C83 C84 1.376(13) . ?
C84 C85 1.360(14) . ?
C85 H85 0.9500 . ?
C85 C86 1.416(12) . ?
C86 C87 1.433(12) . ?
C87 H87 0.9500 . ?
C88 H88A 0.9900 . ?
C88 H88B 0.9900 . ?
C88 C89 1.496(16) . ?
C89 H89A 0.9900 . ?
C89 H89B 0.9900 . ?
C89 C90 1.559(14) . ?
C90 H90A 0.9900 . ?
C90 H90B 0.9900 . ?
C91 H91A 0.9800 . ?
C91 H91B 0.9800 . ?
C91 H91C 0.9800 . ?
C92 H92A 0.9800 . ?
C92 H92B 0.9800 . ?
C92 H92C 0.9800 . ?
C93 C94 1.495(13) . ?
C94 H94A 0.9800 . ?
C94 H94B 0.9800 . ?
C94 H94C 0.9800 . ?
C95 C96 1.515(10) . ?
C96 H96A 0.9800 . ?
C96 H96B 0.9800 . ?
C96 H96C 0.9800 . ?
C97 C98 1.524(12) . ?
C98 H98A 0.9800 . ?
C98 H98B 0.9800 . ?
C98 H98C 0.9800 . ?
C99 C100 1.504(11) . ?
C100 H10C 0.9800 . ?
C100 H10D 0.9800 . ?
C100 H10E 0.9800 . ?
C101 C102 1.396(12) . ?
C101 C106 1.418(11) . ?
C102 H102 0.9500 . ?
C102 C103 1.389(13) . ?
C103 H103 0.9500 . ?
C103 C104 1.379(13) . ?
C104 C105 1.364(14) . ?
C105 H105 0.9500 . ?
C105 C106 1.435(13) . ?
C106 C107 1.451(13) . ?
C107 H107 0.9500 . ?
C108 H10F 0.9900 . ?
C108 H10G 0.9900 . ?
C108 C109 1.508(14) . ?
C109 H10H 0.9900 . ?
C109 H10I 0.9900 . ?
C109 C110 1.505(15) . ?
C110 H11D 0.9900 . ?
C110 H11E 0.9900 . ?
C111 H11F 0.9800 . ?
C111 H11G 0.9800 . ?
C111 H11H 0.9800 . ?
C112 H11I 0.9800 . ?
C112 H11J 0.9800 . ?
C112 H11K 0.9800 . ?
C113 C114 1.512(13) . ?
C114 H11L 0.9800 . ?
C114 H11M 0.9800 . ?
C114 H11N 0.9800 . ?
C115 C116 1.532(11) . ?
C116 H11O 0.9800 . ?
C116 H11P 0.9800 . ?
C116 H11Q 0.9800 . ?
C117 C118 1.519(12) . ?
C118 H11R 0.9800 . ?
C118 H11S 0.9800 . ?
C118 H11T 0.9800 . ?
C119 C120 1.488(11) . ?
C120 H12D 0.9800 . ?
C120 H12E 0.9800 . ?
C120 H12F 0.9800 . ?
C121 C122 1.430(13) . ?
C121 C126 1.405(12) . ?
C122 H122 0.9500 . ?
C122 C123 1.366(14) . ?
C123 H123 0.9500 . ?
C123 C124 1.385(15) . ?
C124 C125 1.349(16) . ?
C125 H125 0.9500 . ?
C125 C126 1.405(14) . ?
C126 C127 1.428(14) . ?
C127 H127 0.9500 . ?
C128 H12G 0.9900 . ?
C128 H12H 0.9900 . ?
C128 C129 1.490(15) . ?
C129 H12I 0.9900 . ?
C129 H12J 0.9900 . ?
C129 C130 1.506(15) . ?
C130 H13A 0.9900 . ?
C130 H13B 0.9900 . ?
C131 H13C 0.9800 . ?
C131 H13D 0.9800 . ?
C131 H13E 0.9800 . ?
C132 H13F 0.9800 . ?
C132 H13G 0.9800 . ?
C132 H13H 0.9800 . ?
C133 C134 1.520(13) . ?
C134 H13I 0.9800 . ?
C134 H13J 0.9800 . ?
C134 H13K 0.9800 . ?
C135 C136 1.507(10) . ?
C136 H13L 0.9800 . ?
C136 H13M 0.9800 . ?
C136 H13N 0.9800 . ?
C137 C138 1.495(12) . ?
C138 H13O 0.9800 . ?
C138 H13P 0.9800 . ?
C138 H13Q 0.9800 . ?
C139 C140 1.498(11) . ?
C140 H14D 0.9800 . ?
C140 H14E 0.9800 . ?
C140 H14F 0.9800 . ?
C141 C142 1.432(13) . ?
C141 C146 1.433(13) . ?
C142 H142 0.9500 . ?
C142 C143 1.361(13) . ?
C143 H143 0.9500 . ?
C143 C144 1.412(16) . ?
C144 C145 1.292(16) . ?
C145 H145 0.9500 . ?
C145 C146 1.390(14) . ?
C146 C147 1.462(14) . ?
C147 H147 0.9500 . ?
C148 H14G 0.9900 . ?
C148 H14H 0.9900 . ?
C148 C149 1.513(17) . ?
C149 H14I 0.9900 . ?
C149 H14J 0.9900 . ?
C149 C150 1.475(17) . ?
C150 H15A 0.9900 . ?
C150 H15B 0.9900 . ?
C151 H15C 0.9800 . ?
C151 H15D 0.9800 . ?
C151 H15E 0.9800 . ?
C152 H15F 0.9800 . ?
C152 H15G 0.9800 . ?
C152 H15H 0.9800 . ?
C153 C154 1.505(14) . ?
C154 H15I 0.9800 . ?
C154 H15J 0.9800 . ?
C154 H15K 0.9800 . ?
C155 C156 1.509(11) . ?
C156 H15L 0.9800 . ?
C156 H15M 0.9800 . ?
C156 H15N 0.9800 . ?
C157 C158 1.508(11) . ?
C158 H15O 0.9800 . ?
C158 H15P 0.9800 . ?
C158 H15Q 0.9800 . ?
C159 C160 1.480(11) . ?
C160 H16D 0.9800 . ?
C160 H16E 0.9800 . ?
C160 H16F 0.9800 . ?

loop_
_geom_torsion_atom_site_label_1
_geom_torsion_atom_site_label_2
_geom_torsion_atom_site_label_3
_geom_torsion_atom_site_label_4
_geom_torsion
_geom_torsion_site_symmetry_1
_geom_torsion_site_symmetry_2
_geom_torsion_site_symmetry_3
_geom_torsion_site_symmetry_4
_geom_torsion_publ_flag
Ni1 O1 C1 C2 143.6(7) . . . . ?
Ni1 O1 C1 C6 -40.3(9) . . . . ?
Ni1 O2 C13 O3 3.5(14) . . . . ?
Ni1 O2 C13 C14 -176.1(8) . . . . ?
Ni1 O79 C157 O77 -4.1(14) . . . . ?
Ni1 O79 C157 C158 173.8(8) . . . . ?
Ni1 N1 C7 C6 4.9(14) . . . . ?
Ni1 N1 C8 C9 51.3(11) . . . . ?
Ni1 N2 C10 C9 -57.6(11) . . . . ?
Ni2 O1 C1 C2 12.2(12) . . . . ?
Ni2 O1 C1 C6 -171.8(5) . . . . ?
Ni2 O3 C13 O2 -4.1(14) . . . . ?
Ni2 O3 C13 C14 175.5(8) . . . . ?
Ni2 O4 C15 O5 -23.6(10) . . . . ?
Ni2 O4 C15 C16 153.9(5) . . . . ?
Ni2 O7 C17 O9 165.8(5) . . . . ?
Ni2 O7 C17 C18 -14.0(10) . . . . ?
Ni2 O8 C19 O10 -16.7(10) . . . . ?
Ni2 O8 C19 C20 160.9(5) . . . . ?
Ni3 O5 C15 O4 0.7(10) . . . . ?
Ni3 O5 C15 C16 -176.9(5) . . . . ?
Ni3 O7 C17 O9 -29.0(10) . . . . ?
Ni3 O7 C17 C18 151.2(6) . . . . ?
Ni3 O8 C19 O10 109.4(8) . . . . ?
Ni3 O8 C19 C20 -73.1(8) . . . . ?
Ni3 O14 C35 O15 -107.4(8) . . . . ?
Ni3 O14 C35 C36 75.8(8) . . . . ?
Ni3 O20 C39 O18 3.4(11) . . . . ?
Ni3 O20 C39 C40 -178.7(5) . . . . ?
Ni4 O9 C17 O7 11.0(13) . . . . ?
Ni4 O9 C17 C18 -169.3(7) . . . . ?
Ni4 O11 C21 C22 -142.3(6) . . . . ?
Ni4 O11 C21 C26 40.5(9) . . . . ?
Ni4 O12 C33 O13 -3.1(13) . . . . ?
Ni4 O12 C33 C34 178.4(7) . . . . ?
Ni4 N3 C27 C26 -3.1(13) . . . . ?
Ni4 N3 C28 C29 -53.4(10) . . . . ?
Ni4 N4 C30 C29 57.5(9) . . . . ?
Ni5 O11 C21 C22 -12.3(11) . . . . ?
Ni5 O11 C21 C26 170.6(5) . . . . ?
Ni5 O13 C33 O12 -0.9(13) . . . . ?
Ni5 O13 C33 C34 177.6(7) . . . . ?
Ni5 O14 C35 O15 23.2(11) . . . . ?
Ni5 O14 C35 C36 -153.6(5) . . . . ?
Ni5 O17 C37 O19 -157.8(5) . . . . ?
Ni5 O17 C37 C38 22.1(10) . . . . ?
Ni5 O18 C39 O20 17.4(10) . . . . ?
Ni5 O18 C39 C40 -160.4(6) . . . . ?
Ni6 O15 C35 O14 -3.2(11) . . . . ?
Ni6 O15 C35 C36 173.6(5) . . . . ?
Ni6 O17 C37 O19 35.8(10) . . . . ?
Ni6 O17 C37 C38 -144.3(6) . . . . ?
Ni6 O18 C39 O20 -110.3(7) . . . . ?
Ni6 O18 C39 C40 71.8(9) . . . . ?
Ni6 O24 C55 O25 104.6(8) . . . . ?
Ni6 O24 C55 C56 -76.9(8) . . . . ?
Ni6 O30 C59 O28 -4.4(11) . . . . ?
Ni6 O30 C59 C60 -179.6(6) . . . . ?
Ni7 O19 C37 O17 -29.6(13) . . . . ?
Ni7 O19 C37 C38 150.5(7) . . . . ?
Ni7 O21 C41 C42 145.5(6) . . . . ?
Ni7 O21 C41 C46 -37.6(10) . . . . ?
Ni7 O22 C53 O23 -0.1(13) . . . . ?
Ni7 O22 C53 C54 177.0(7) . . . . ?
Ni7 N5 C47 C46 9.0(14) . . . . ?
Ni7 N5 C48 C49 52.5(11) . . . . ?
Ni7 N6 C50 C49 -58.7(10) . . . . ?
Ni8 O21 C41 C42 15.4(11) . . . . ?
Ni8 O21 C41 C46 -167.7(6) . . . . ?
Ni8 O23 C53 O22 3.0(14) . . . . ?
Ni8 O23 C53 C54 -174.2(7) . . . . ?
Ni8 O24 C55 O25 -25.2(11) . . . . ?
Ni8 O24 C55 C56 153.3(5) . . . . ?
Ni8 O27 C57 O29 166.1(5) . . . . ?
Ni8 O27 C57 C58 -11.8(11) . . . . ?
Ni8 O28 C59 O30 -17.6(10) . . . . ?
Ni8 O28 C59 C60 157.6(6) . . . . ?
Ni9 O25 C55 O24 5.1(11) . . . . ?
Ni9 O25 C55 C56 -173.5(5) . . . . ?
Ni9 O27 C57 O29 -26.4(11) . . . . ?
Ni9 O27 C57 C58 155.6(7) . . . . ?
Ni9 O28 C59 O30 111.3(7) . . . . ?
Ni9 O28 C59 C60 -73.5(9) . . . . ?
Ni9 O34 C75 O35 -104.2(7) . . . . ?
Ni9 O34 C75 C76 76.8(8) . . . . ?
Ni9 O40 C79 O38 1.2(11) . . . . ?
Ni9 O40 C79 C80 178.6(5) . . . . ?
Ni10 O29 C57 O27 9.4(14) . . . . ?
Ni10 O29 C57 C58 -172.6(7) . . . . ?
Ni10 O31 C61 C62 -147.9(7) . . . . ?
Ni10 O31 C61 C66 32.2(11) . . . . ?
Ni10 O32 C73 O33 1.5(14) . . . . ?
Ni10 O32 C73 C74 -177.8(7) . . . . ?
Ni10 N7 C67 C66 -9.2(15) . . . . ?
Ni10 N7 C68 C69 -50.7(11) . . . . ?
Ni10 N8 C70 C69 55.4(10) . . . . ?
Ni11 O31 C61 C62 -12.3(13) . . . . ?
Ni11 O31 C61 C66 167.8(6) . . . . ?
Ni11 O33 C73 O32 -3.2(14) . . . . ?
Ni11 O33 C73 C74 176.2(7) . . . . ?
Ni11 O34 C75 O35 25.4(10) . . . . ?
Ni11 O34 C75 C76 -153.6(5) . . . . ?
Ni11 O37 C77 O39 -165.6(6) . . . . ?
Ni11 O37 C77 C78 15.4(11) . . . . ?
Ni11 O38 C79 O40 19.8(10) . . . . ?
Ni11 O38 C79 C80 -157.7(6) . . . . ?
Ni12 O35 C75 O34 -3.8(10) . . . . ?
Ni12 O35 C75 C76 175.2(5) . . . . ?
Ni12 O37 C77 O39 24.9(11) . . . . ?
Ni12 O37 C77 C78 -154.1(7) . . . . ?
Ni12 O38 C79 O40 -108.0(7) . . . . ?
Ni12 O38 C79 C80 74.5(8) . . . . ?
Ni12 O44 C95 O45 107.5(7) . . . . ?
Ni12 O44 C95 C96 -75.1(8) . . . . ?
Ni12 O50 C99 O48 -5.4(11) . . . . ?
Ni12 O50 C99 C100 178.0(5) . . . . ?
Ni13 O39 C77 O37 -9.1(14) . . . . ?
Ni13 O39 C77 C78 169.9(7) . . . . ?
Ni13 O41 C81 C82 142.6(7) . . . . ?
Ni13 O41 C81 C86 -37.1(9) . . . . ?
Ni13 O42 C93 O43 6.2(13) . . . . ?
Ni13 O42 C93 C94 -174.8(7) . . . . ?
Ni13 N9 C87 C86 10.5(14) . . . . ?
Ni13 N9 C88 C89 47.2(11) . . . . ?
Ni13 N10 C90 C89 -54.4(10) . . . . ?
Ni14 O41 C81 C82 8.9(12) . . . . ?
Ni14 O41 C81 C86 -170.8(5) . . . . ?
Ni14 O43 C93 O42 -8.7(13) . . . . ?
Ni14 O43 C93 C94 172.2(7) . . . . ?
Ni14 O44 C95 O45 -23.8(10) . . . . ?
Ni14 O44 C95 C96 153.7(5) . . . . ?
Ni14 O47 C97 O49 167.3(5) . . . . ?
Ni14 O47 C97 C98 -11.1(10) . . . . ?
Ni14 O48 C99 O50 -15.8(10) . . . . ?
Ni14 O48 C99 C100 160.9(5) . . . . ?
Ni15 O45 C95 O44 0.9(10) . . . . ?
Ni15 O45 C95 C96 -176.5(5) . . . . ?
Ni15 O47 C97 O49 -28.4(11) . . . . ?
Ni15 O47 C97 C98 153.2(6) . . . . ?
Ni15 O48 C99 O50 110.2(8) . . . . ?
Ni15 O48 C99 C100 -73.1(8) . . . . ?
Ni15 O54 C115 O55 -107.3(8) . . . . ?
Ni15 O54 C115 C116 74.1(8) . . . . ?
Ni15 O60 C119 O58 6.7(11) . . . . ?
Ni15 O60 C119 C120 -177.1(6) . . . . ?
Ni16 O49 C97 O47 8.3(14) . . . . ?
Ni16 O49 C97 C98 -173.3(6) . . . . ?
Ni16 O51 C101 C102 -142.7(7) . . . . ?
Ni16 O51 C101 C106 38.9(9) . . . . ?
Ni16 O52 C113 O53 -3.4(13) . . . . ?
Ni16 O52 C113 C114 178.6(8) . . . . ?
Ni16 N11 C107 C106 -4.7(13) . . . . ?
Ni16 N11 C108 C109 -51.2(12) . . . . ?
Ni16 N12 C110 C109 58.6(10) . . . . ?
Ni17 O51 C101 C102 -10.5(12) . . . . ?
Ni17 O51 C101 C106 171.0(6) . . . . ?
Ni17 O53 C113 O52 -0.3(13) . . . . ?
Ni17 O53 C113 C114 177.8(8) . . . . ?
Ni17 O54 C115 O55 23.9(11) . . . . ?
Ni17 O54 C115 C116 -154.6(5) . . . . ?
Ni17 O57 C117 O59 -155.8(6) . . . . ?
Ni17 O57 C117 C118 27.8(10) . . . . ?
Ni17 O58 C119 O60 15.7(11) . . . . ?
Ni17 O58 C119 C120 -160.5(6) . . . . ?
Ni18 O55 C115 O54 -3.9(11) . . . . ?
Ni18 O55 C115 C116 174.6(5) . . . . ?
Ni18 O57 C117 O59 32.5(11) . . . . ?
Ni18 O57 C117 C118 -144.0(6) . . . . ?
Ni18 O58 C119 O60 -112.8(7) . . . . ?
Ni18 O58 C119 C120 71.1(9) . . . . ?
Ni18 O64 C135 O65 107.0(8) . . . . ?
Ni18 O64 C135 C136 -76.7(8) . . . . ?
Ni18 O70 C139 O68 -2.7(11) . . . . ?
Ni18 O70 C139 C140 177.7(6) . . . . ?
Ni19 O59 C117 O57 -31.9(14) . . . . ?
Ni19 O59 C117 C118 144.5(8) . . . . ?
Ni19 O61 C121 C122 147.2(7) . . . . ?
Ni19 O61 C121 C126 -32.9(10) . . . . ?
Ni19 O62 C133 O63 10.8(15) . . . . ?
Ni19 O62 C133 C134 -169.1(8) . . . . ?
Ni19 N13 C127 C126 11.2(14) . . . . ?
Ni19 N13 C128 C129 50.0(11) . . . . ?
Ni19 N14 C130 C129 -53.1(10) . . . . ?
Ni20 O61 C121 C122 13.0(12) . . . . ?
Ni20 O61 C121 C126 -167.1(6) . . . . ?
Ni20 O63 C133 O62 -12.1(15) . . . . ?
Ni20 O63 C133 C134 167.7(7) . . . . ?
Ni20 O64 C135 O65 -23.3(11) . . . . ?
Ni20 O64 C135 C136 153.0(5) . . . . ?
Ni20 O67 C137 O69 168.8(6) . . . . ?
Ni20 O67 C137 C138 -9.3(11) . . . . ?
Ni20 O68 C139 O70 -18.4(10) . . . . ?
Ni20 O68 C139 C140 161.3(6) . . . . ?
Ni21 O65 C135 O64 1.2(11) . . . . ?
Ni21 O65 C135 C136 -175.2(5) . . . . ?
Ni21 O67 C137 O69 -24.3(11) . . . . ?
Ni21 O67 C137 C138 157.7(6) . . . . ?
Ni21 O68 C139 O70 110.5(7) . . . . ?
Ni21 O68 C139 C140 -69.8(9) . . . . ?
Ni21 O74 C155 O75 -106.4(8) . . . . ?
Ni21 O74 C155 C156 73.6(8) . . . . ?
Ni21 O80 C159 O78 1.5(11) . . . . ?
Ni21 O80 C159 C160 -179.4(6) . . . . ?
Ni22 O69 C137 O67 5.4(15) . . . . ?
Ni22 O69 C137 C138 -176.6(7) . . . . ?
Ni22 O71 C141 C142 -147.0(7) . . . . ?
Ni22 O71 C141 C146 35.9(10) . . . . ?
Ni22 O72 C153 O73 -1.3(14) . . . . ?
Ni22 O72 C153 C154 -179.1(8) . . . . ?
Ni22 N15 C147 C146 -14.4(15) . . . . ?
Ni22 N15 C148 C149 -51.7(12) . . . . ?
Ni22 N16 C150 C149 54.9(11) . . . . ?
Ni23 O71 C141 C142 -14.7(13) . . . . ?
Ni23 O71 C141 C146 168.2(6) . . . . ?
Ni23 O73 C153 O72 -0.8(15) . . . . ?
Ni23 O73 C153 C154 177.0(8) . . . . ?
Ni23 O74 C155 O75 25.5(10) . . . . ?
Ni23 O74 C155 C156 -154.5(5) . . . . ?
Ni23 O77 C157 O79 -169.0(5) . . . . ?
Ni23 O77 C157 C158 13.1(11) . . . . ?
Ni23 O78 C159 O80 19.6(10) . . . . ?
Ni23 O78 C159 C160 -159.4(6) . . . . ?
Ni24 O4 C15 O5 107.9(7) . . . . ?
Ni24 O4 C15 C16 -74.5(8) . . . . ?
Ni24 O10 C19 O8 -4.5(11) . . . . ?
Ni24 O10 C19 C20 177.9(5) . . . . ?
Ni24 O75 C155 O74 -2.0(11) . . . . ?
Ni24 O75 C155 C156 177.9(5) . . . . ?
Ni24 O77 C157 O79 23.1(11) . . . . ?
Ni24 O77 C157 C158 -154.7(7) . . . . ?
Ni24 O78 C159 O80 -109.6(7) . . . . ?
Ni24 O78 C159 C160 71.3(9) . . . . ?
F1 C4 C5 C6 179.4(8) . . . . ?
F2 C24 C25 C26 -179.4(8) . . . . ?
F3 C44 C45 C46 179.3(9) . . . . ?
F4 C64 C65 C66 -179.7(11) . . . . ?
F5 C84 C85 C86 -178.7(8) . . . . ?
F6 C104 C105 C106 -179.7(9) . . . . ?
F7 C124 C125 C126 178.3(8) . . . . ?
F8 C144 C145 C146 -179.3(10) . . . . ?
O1 C1 C2 C3 -179.9(8) . . . . ?
O1 C1 C6 C5 -177.5(8) . . . . ?
O1 C1 C6 C7 -1.6(13) . . . . ?
O11 C21 C22 C23 178.9(8) . . . . ?
O11 C21 C26 C25 178.6(7) . . . . ?
O11 C21 C26 C27 3.5(12) . . . . ?
O21 C41 C42 C43 -178.8(8) . . . . ?
O21 C41 C46 C45 177.6(8) . . . . ?
O21 C41 C46 C47 -5.6(13) . . . . ?
O31 C61 C62 C63 -179.9(10) . . . . ?
O31 C61 C66 C65 178.0(10) . . . . ?
O31 C61 C66 C67 6.8(14) . . . . ?
O41 C81 C82 C83 -179.4(8) . . . . ?
O41 C81 C86 C85 -179.2(8) . . . . ?
O41 C81 C86 C87 -1.4(13) . . . . ?
O51 C101 C102 C103 177.8(8) . . . . ?
O51 C101 C106 C105 -179.9(8) . . . . ?
O51 C101 C106 C107 4.7(13) . . . . ?
O61 C121 C122 C123 -178.8(8) . . . . ?
O61 C121 C126 C125 178.6(8) . . . . ?
O61 C121 C126 C127 -7.4(13) . . . . ?
O71 C141 C142 C143 179.0(9) . . . . ?
O71 C141 C146 C145 -179.1(9) . . . . ?
O71 C141 C146 C147 3.5(14) . . . . ?
N1 C8 C9 C10 -65.9(12) . . . . ?
N3 C28 C29 C30 66.7(12) . . . . ?
N5 C48 C49 C50 -66.6(13) . . . . ?
N7 C68 C69 C70 70.0(12) . . . . ?
N9 C88 C89 C90 -70.6(11) . . . . ?
N11 C108 C109 C110 65.0(14) . . . . ?
N13 C128 C129 C130 -72.9(12) . . . . ?
N15 C148 C149 C150 66.8(15) . . . . ?
C1 C2 C3 C4 -3.3(14) . . . . ?
C1 C6 C7 N1 21.8(15) . . . . ?
C2 C1 C6 C5 -1.3(12) . . . . ?
C2 C1 C6 C7 174.7(8) . . . . ?
C2 C3 C4 F1 -177.0(9) . . . . ?
C2 C3 C4 C5 -0.1(16) . . . . ?
C3 C4 C5 C6 2.6(16) . . . . ?
C4 C5 C6 C1 -1.8(13) . . . . ?
C4 C5 C6 C7 -177.9(9) . . . . ?
C5 C6 C7 N1 -162.2(10) . . . . ?
C6 C1 C2 C3 3.9(13) . . . . ?
C7 N1 C8 C9 -133.6(10) . . . . ?
C8 N1 C7 C6 -170.2(9) . . . . ?
C8 C9 C10 N2 73.9(13) . . . . ?
C11 N2 C10 C9 -178.2(10) . . . . ?
C12 N2 C10 C9 66.0(13) . . . . ?
C21 C22 C23 C24 2.5(14) . . . . ?
C21 C26 C27 N3 -25.1(14) . . . . ?
C22 C21 C26 C25 1.4(12) . . . . ?
C22 C21 C26 C27 -173.7(8) . . . . ?
C22 C23 C24 F2 176.8(8) . . . . ?
C22 C23 C24 C25 1.8(15) . . . . ?
C23 C24 C25 C26 -4.3(15) . . . . ?
C24 C25 C26 C21 2.7(14) . . . . ?
C24 C25 C26 C27 177.9(9) . . . . ?
C25 C26 C27 N3 159.9(9) . . . . ?
C26 C21 C22 C23 -3.9(12) . . . . ?
C27 N3 C28 C29 131.7(9) . . . . ?
C28 N3 C27 C26 171.8(9) . . . . ?
C28 C29 C30 N4 -73.0(12) . . . . ?
C31 N4 C30 C29 177.7(8) . . . . ?
C32 N4 C30 C29 -67.8(11) . . . . ?
C41 C42 C43 C44 -2.0(13) . . . . ?
C41 C46 C47 N5 22.6(15) . . . . ?
C42 C41 C46 C45 -5.4(13) . . . . ?
C42 C41 C46 C47 171.5(8) . . . . ?
C42 C43 C44 F3 179.4(8) . . . . ?
C42 C43 C44 C45 1.1(15) . . . . ?
C43 C44 C45 C46 -2.5(15) . . . . ?
C44 C45 C46 C41 4.7(14) . . . . ?
C44 C45 C46 C47 -172.3(9) . . . . ?
C45 C46 C47 N5 -160.5(10) . . . . ?
C46 C41 C42 C43 4.1(12) . . . . ?
C47 N5 C48 C49 -126.7(10) . . . . ?
C48 N5 C47 C46 -171.8(9) . . . . ?
C48 C49 C50 N6 73.9(12) . . . . ?
C51 N6 C50 C49 -178.3(8) . . . . ?
C52 N6 C50 C49 65.4(12) . . . . ?
C61 C62 C63 C64 1.6(18) . . . . ?
C61 C66 C67 N7 -20.1(17) . . . . ?
C62 C61 C66 C65 -1.9(15) . . . . ?
C62 C61 C66 C67 -173.1(9) . . . . ?
C62 C63 C64 F4 177.9(12) . . . . ?
C62 C63 C64 C65 -2(2) . . . . ?
C63 C64 C65 C66 0(2) . . . . ?
C64 C65 C66 C61 2.0(18) . . . . ?
C64 C65 C66 C67 173.6(11) . . . . ?
C65 C66 C67 N7 168.3(11) . . . . ?
C66 C61 C62 C63 0.1(15) . . . . ?
C67 N7 C68 C69 128.9(10) . . . . ?
C68 N7 C67 C66 171.2(10) . . . . ?
C68 C69 C70 N8 -76.1(11) . . . . ?
C71 N8 C70 C69 175.7(8) . . . . ?
C72 N8 C70 C69 -69.5(11) . . . . ?
C81 C82 C83 C84 -0.2(15) . . . . ?
C81 C86 C87 N9 16.2(15) . . . . ?
C82 C81 C86 C85 1.0(12) . . . . ?
C82 C81 C86 C87 178.8(8) . . . . ?
C82 C83 C84 F5 -179.9(8) . . . . ?
C82 C83 C84 C85 -1.6(15) . . . . ?
C83 C84 C85 C86 3.0(15) . . . . ?
C84 C85 C86 C81 -2.7(13) . . . . ?
C84 C85 C86 C87 179.4(9) . . . . ?
C85 C86 C87 N9 -165.9(10) . . . . ?
C86 C81 C82 C83 0.4(13) . . . . ?
C87 N9 C88 C89 -128.3(10) . . . . ?
C88 N9 C87 C86 -174.0(9) . . . . ?
C88 C89 C90 N10 77.9(12) . . . . ?
C91 N10 C90 C89 -176.9(9) . . . . ?
C92 N10 C90 C89 71.4(11) . . . . ?
C101 C102 C103 C104 3.5(14) . . . . ?
C101 C106 C107 N11 -24.3(15) . . . . ?
C102 C101 C106 C105 1.6(12) . . . . ?
C102 C101 C106 C107 -173.8(8) . . . . ?
C102 C103 C104 F6 177.7(9) . . . . ?
C102 C103 C104 C105 -1.1(16) . . . . ?
C103 C104 C105 C106 -0.9(16) . . . . ?
C104 C105 C106 C101 0.6(14) . . . . ?
C104 C105 C106 C107 176.2(9) . . . . ?
C105 C106 C107 N11 160.3(9) . . . . ?
C106 C101 C102 C103 -3.7(13) . . . . ?
C107 N11 C108 C109 132.1(10) . . . . ?
C108 N11 C107 C106 172.0(9) . . . . ?
C108 C109 C110 N12 -73.0(13) . . . . ?
C111 N12 C110 C109 176.8(8) . . . . ?
C112 N12 C110 C109 -65.7(11) . . . . ?
C121 C122 C123 C124 -1.0(14) . . . . ?
C121 C126 C127 N13 19.7(16) . . . . ?
C122 C121 C126 C125 -1.5(13) . . . . ?
C122 C121 C126 C127 172.5(8) . . . . ?
C122 C123 C124 F7 -178.6(9) . . . . ?
C122 C123 C124 C125 1.0(15) . . . . ?
C123 C124 C125 C126 -1.2(15) . . . . ?
C124 C125 C126 C121 1.6(14) . . . . ?
C124 C125 C126 C127 -172.8(9) . . . . ?
C125 C126 C127 N13 -166.0(10) . . . . ?
C126 C121 C122 C123 1.3(13) . . . . ?
C127 N13 C128 C129 -125.3(10) . . . . ?
C128 N13 C127 C126 -173.5(9) . . . . ?
C128 C129 C130 N14 78.5(11) . . . . ?
C131 N14 C130 C129 -173.1(9) . . . . ?
C132 N14 C130 C129 71.4(12) . . . . ?
C141 C142 C143 C144 1.3(16) . . . . ?
C141 C146 C147 N15 -15.6(16) . . . . ?
C142 C141 C146 C145 3.6(13) . . . . ?
C142 C141 C146 C147 -173.9(9) . . . . ?
C142 C143 C144 F8 179.4(10) . . . . ?
C142 C143 C144 C145 1.6(18) . . . . ?
C143 C144 C145 C146 -1.6(19) . . . . ?
C144 C145 C146 C141 -1.1(17) . . . . ?
C144 C145 C146 C147 176.4(11) . . . . ?
C145 C146 C147 N15 166.8(11) . . . . ?
C146 C141 C142 C143 -3.7(14) . . . . ?
C147 N15 C148 C149 126.8(11) . . . . ?
C148 N15 C147 C146 167.1(10) . . . . ?
C148 C149 C150 N16 -73.1(14) . . . . ?
C151 N16 C150 C149 175.0(10) . . . . ?
C152 N16 C150 C149 -68.2(12) . . . . ?

loop_
_platon_squeeze_void_nr
_platon_squeeze_void_average_x
_platon_squeeze_void_average_y
_platon_squeeze_void_average_z
_platon_squeeze_void_volume
_platon_squeeze_void_count_electrons
_platon_squeeze_void_content
1 0.001 -0.010 0.001 12176 2511 '40 C6H14,12 CH2Cl2'
2 0.900 0.224 0.742 52 6 '0.5 H2O'
3 0.400 0.276 0.242 52 6 '0.5 H2O'
4 0.600 0.724 0.758 52 6 '0.5 H2O'
5 0.100 0.776 0.258 52 6 '0.5 H2O'
